data_1571993
loop_
_publ_author_name
'Ge, Rui'
'Cai, Ping-Wei'
'Sun, Cai'
'Sun, Yan-Qiong'
'Li, Xin-Xiong'
'Zheng, Shou-Tian'

_publ_section_title
;
 Development of non-closed silver clusters by
 transition-metal-coordination-cluster substituted polyoxometalate
 templates.
;
_journal_issue 31
_journal_name_full 'Chemical science'
_journal_page_first 12543
_journal_page_last 12549
_journal_paper_doi 10.1039/d4sc01502a
_journal_volume 15
_journal_year 2024
_chemical_formula_moiety 'C112 H169 Ag35.166 Co5 O80 Si2 W20, 0.834(Ag), 6[CH3CN], 1[H2O], 1[1]'
_chemical_formula_sum 'C124 H189 Ag36 Co5 N6 O81 Si2 W20'
_chemical_formula_weight 10970.95
_space_group_crystal_system triclinic
_space_group_IT_number 2
_space_group_name_Hall '-P 1'
_space_group_name_H-M_alt 'P -1'
_atom_sites_solution_hydrogens geom
_audit_creation_date 2024-06-19
_audit_creation_method
;
Olex2 1.5
(compiled 2022.04.07 svn.rca3783a0 for OlexSys, GUI svn.r6498)
;
_audit_update_record
;
2024-06-19 deposited with the CCDC.	2024-06-24 downloaded from the CCDC.
;
_cell_angle_alpha 96.159(2)
_cell_angle_beta 92.500(2)
_cell_angle_gamma 105.258(2)
_cell_formula_units_Z 2
_cell_length_a 20.3864(15)
_cell_length_b 21.2135(17)
_cell_length_c 31.864(2)
_cell_measurement_reflns_used 9550
_cell_measurement_temperature 150(2)
_cell_measurement_theta_max 25.10
_cell_measurement_theta_min 2.368
_cell_volume 13180.5(17)
_computing_cell_refinement 'Bruker SMART'
_computing_data_collection 'Bruker SMART'
_computing_data_reduction 'Bruker SMART'
_computing_molecular_graphics 'Olex2 1.5 (Dolomanov et al., 2009)'
_computing_publication_material 'Olex2 1.5 (Dolomanov et al., 2009)'
_computing_structure_refinement 'SHELXL 2018/3 (Sheldrick, 2015)'
_computing_structure_solution 'SHELXS-97 (Sheldrick, 2008)'
_diffrn_ambient_temperature 150.00
_diffrn_measured_fraction_theta_full 0.962
_diffrn_measured_fraction_theta_max 0.962
_diffrn_measurement_device_type 'sealed tube'
_diffrn_measurement_method 'sealed tube'
_diffrn_radiation_type MoK\a
_diffrn_radiation_wavelength 0.71073
_diffrn_reflns_av_R_equivalents 0.0592
_diffrn_reflns_av_unetI/netI 0.0364
_diffrn_reflns_Laue_measured_fraction_full 0.962
_diffrn_reflns_Laue_measured_fraction_max 0.962
_diffrn_reflns_limit_h_max 24
_diffrn_reflns_limit_h_min -24
_diffrn_reflns_limit_k_max 25
_diffrn_reflns_limit_k_min -25
_diffrn_reflns_limit_l_max 37
_diffrn_reflns_limit_l_min -37
_diffrn_reflns_number 406681
_diffrn_reflns_point_group_measured_fraction_full 0.962
_diffrn_reflns_point_group_measured_fraction_max 0.962
_diffrn_reflns_theta_full 25.164
_diffrn_reflns_theta_max 25.164
_diffrn_reflns_theta_min 1.994
_exptl_absorpt_coefficient_mu 11.659
_exptl_absorpt_correction_T_max 0.7452
_exptl_absorpt_correction_T_min 0.5034
_exptl_absorpt_correction_type multi-scan
_exptl_absorpt_process_details SADABS
_exptl_crystal_colour pink
_exptl_crystal_colour_primary pink
_exptl_crystal_density_diffrn 2.764
_exptl_crystal_description plate
_exptl_crystal_F_000 9916
_exptl_crystal_size_max 0.18
_exptl_crystal_size_mid 0.16
_exptl_crystal_size_min 0.15
_refine_diff_density_max 5.328
_refine_diff_density_min -3.505
_refine_diff_density_rms 0.289
_refine_ls_extinction_method none
_refine_ls_goodness_of_fit_ref 1.063
_refine_ls_hydrogen_treatment constr
_refine_ls_matrix_type full
_refine_ls_number_parameters 2327
_refine_ls_number_reflns 45516
_refine_ls_number_restraints 4212
_refine_ls_restrained_S_all 1.028
_refine_ls_R_factor_all 0.0823
_refine_ls_R_factor_gt 0.0671
_refine_ls_shift/su_max 0.007
_refine_ls_shift/su_mean 0.000
_refine_ls_structure_factor_coef Fsqd
_refine_ls_weighting_details 'w=1/[\s^2^(Fo^2^)+(0.0916P)^2^+258.1277P] where P=(Fo^2^+2Fc^2^)/3'
_refine_ls_weighting_scheme calc
_refine_ls_wR_factor_gt 0.1692
_refine_ls_wR_factor_ref 0.1809
_reflns_Friedel_coverage 0.000
_reflns_number_gt 35237
_reflns_number_total 45516
_reflns_threshold_expression 'I > 2\s(I)'
_cod_data_source_file d4sc01502a2.cif
_cod_data_source_block ag36-co_sq
_cod_depositor_comments 'Adding full bibliography for 1571992--1571998.cif.'
_cod_original_cell_volume 13180.3(17)
_cod_database_code 1571993
_shelx_shelxl_version_number 2018/3
_shelx_space_group_comment
;
The symmetry employed for this shelxl refinement is uniquely defined
by the following loop, which should always be used as a source of
symmetry information in preference to the above space-group names.
They are only intended as comments.
;
_shelx_estimated_absorpt_t_max 0.274
_shelx_estimated_absorpt_t_min 0.228
_olex2_refinement_description
;
1. Fixed Uiso
 At 1.2 times of:
  All O(H) groups
 At 1.5 times of:
  All C(H,H,H) groups
2. Restrained distances
 C73-C76
 1.54 with sigma of 0.01
 C73-C75
 1.54 with sigma of 0.01
 C73-C74
 1.54 with sigma of 0.01
 C79-C81
 1.54 with sigma of 0.01
 C79-C82
 1.54 with sigma of 0.01
 C79-C80
 1.54 with sigma of 0.01
 C91-C93
 1.54 with sigma of 0.01
 C91-C94
 1.54 with sigma of 0.01
 C91-C92
 1.54 with sigma of 0.01
 C55-C57
 1.54 with sigma of 0.01
 C55-C58
 1.54 with sigma of 0.01
 C7-C10
 1.54 with sigma of 0.01
 C7-C8
 1.54 with sigma of 0.01
 C103-C104
 1.54 with sigma of 0.01
 C103-C106
 1.54 with sigma of 0.01
 C103-C105
 1.54 with sigma of 0.01
 C19-C22
 1.54 with sigma of 0.01
 C19-C21
 1.54 with sigma of 0.01
 C19-C20
 1.54 with sigma of 0.01
 C13-C14
 1.54 with sigma of 0.01
 C13-C16
 1.54 with sigma of 0.01
 C13-C15
 1.54 with sigma of 0.01
 C109-C111
 1.54 with sigma of 0.01
 C109-C112
 1.54 with sigma of 0.01
 C109-C110
 1.54 with sigma of 0.01
 C43-C44
 1.54 with sigma of 0.01
 C43-C45
 1.54 with sigma of 0.01
 C43-C46
 1.54 with sigma of 0.01
 C49-C50
 1.54 with sigma of 0.01
 C49-C52
 1.54 with sigma of 0.01
 C49-C51
 1.54 with sigma of 0.01
 C67-C70
 1.54 with sigma of 0.01
 C67-C68
 1.54 with sigma of 0.01
 C31-C33
 1.54 with sigma of 0.01
 C31-C34
 1.54 with sigma of 0.01
 C31-C32
 1.54 with sigma of 0.01
 C25-C28
 1.54 with sigma of 0.01
 C25-C27
 1.54 with sigma of 0.01
 C25-C26
 1.54 with sigma of 0.01
 C97-C98
 1.54 with sigma of 0.01
 C97-C100
 1.54 with sigma of 0.01
 C97-C99
 1.54 with sigma of 0.01
 C61-C62
 1.54 with sigma of 0.01
 C61-C63
 1.54 with sigma of 0.01
 C61-C64
 1.54 with sigma of 0.01
 C59-C60
 1.2 with sigma of 0.01
 C76-C75
 2.53 with sigma of 0.01
 C76-C74
 2.53 with sigma of 0.01
 C75-C74
 2.53 with sigma of 0.01
 C82-C81
 2.53 with sigma of 0.01
 C81-C80
 2.53 with sigma of 0.01
 C82-C80
 2.53 with sigma of 0.01
 C93-C94
 2.53 with sigma of 0.01
 C93-C92
 2.53 with sigma of 0.01
 C94-C92
 2.53 with sigma of 0.01
 C57-C58
 2.53 with sigma of 0.01
 C10-C8
 2.53 with sigma of 0.01
 C104-C106
 2.53 with sigma of 0.01
 C104-C105
 2.53 with sigma of 0.01
 C105-C106
 2.53 with sigma of 0.01
 C22-C21
 2.53 with sigma of 0.01
 C22-C20
 2.53 with sigma of 0.01
 C21-C20
 2.53 with sigma of 0.01
 C14-C16
 2.53 with sigma of 0.01
 C14-C15
 2.53 with sigma of 0.01
 C16-C15
 2.53 with sigma of 0.01
 C111-C112
 2.53 with sigma of 0.01
 C111-C110
 2.53 with sigma of 0.01
 C112-C110
 2.53 with sigma of 0.01
 C44-C45
 2.53 with sigma of 0.01
 C44-C46
 2.53 with sigma of 0.01
 C46-C45
 2.53 with sigma of 0.01
 C50-C52
 2.53 with sigma of 0.01
 C50-C51
 2.53 with sigma of 0.01
 C52-C51
 2.53 with sigma of 0.01
 C70-C68
 2.53 with sigma of 0.01
 C98-C100
 2.53 with sigma of 0.01
 C100-C99
 2.53 with sigma of 0.01
 C98-C99
 2.53 with sigma of 0.01
 C28-C27
 2.53 with sigma of 0.01
 C26-C27
 2.53 with sigma of 0.01
 C28-C26
 2.53 with sigma of 0.01
 C33-C34
 2.53 with sigma of 0.01
 C33-C32
 2.53 with sigma of 0.01
 C34-C32
 2.53 with sigma of 0.01
 C62-C63
 2.53 with sigma of 0.01
 C87-C86
 2.53 with sigma of 0.01
 C87-C88
 2.53 with sigma of 0.01
 C86-C88
 2.53 with sigma of 0.01
 H63C-H64B
 2.1 with sigma of 0.01
 C11-C12
 1.3 with sigma of 0.01
 C29-C30
 1.3 with sigma of 0.01
 C47-C48
 1.3 with sigma of 0.01
 C89-C90
 1.3 with sigma of 0.01
3. Uiso/Uaniso restraints and constraints
C71 \\sim C72 \\sim C73 \\sim C76 \\sim C75 \\sim C74 \\sim C77 \\sim C78 \\sim
C79 \\sim C81 \\sim C82 \\sim C80 \\sim C89 \\sim C90 \\sim C91 \\sim C93 \\sim
C94 \\sim C92 \\sim C53 \\sim C54 \\sim C55 \\sim C57 \\sim C58 \\sim C5 \\sim
C6 \\sim C7 \\sim C10 \\sim C8 \\sim C101 \\sim C102 \\sim C103 \\sim C104
\\sim C106 \\sim C105 \\sim C83 \\sim C84 \\sim C85 \\sim C17 \\sim C18 \\sim
C19 \\sim C22 \\sim C21 \\sim C20 \\sim C11 \\sim C12 \\sim C13 \\sim C14 \\sim
C16 \\sim C15 \\sim C107 \\sim C108 \\sim C109 \\sim C111 \\sim C112 \\sim C110
\\sim C41 \\sim C42 \\sim C43 \\sim C44 \\sim C45 \\sim C46 \\sim C35 \\sim C36
\\sim C37 \\sim C38 \\sim C40 \\sim C39 \\sim C47 \\sim C48 \\sim C49 \\sim C50
\\sim C52 \\sim C51 \\sim C65 \\sim C66 \\sim C67 \\sim C70 \\sim C68 \\sim C30
\\sim C31 \\sim C33 \\sim C34 \\sim C32 \\sim C23 \\sim C24 \\sim C25 \\sim C28
\\sim C27 \\sim C26 \\sim C95 \\sim C96 \\sim C97 \\sim C98 \\sim C100 \\sim
C99 \\sim C59 \\sim C60 \\sim C61 \\sim C62 \\sim C63 \\sim C2 \\sim C1 \\sim
C3 \\sim C4 \\sim C29 \\sim C87 \\sim C86 \\sim C88 \\sim C69 \\sim C64 \\sim
C56 \\sim C9: within 2A with sigma of 0.01 and sigma for terminal atoms of 0.02
within 2A
Uanis(C29) \\sim Ueq, Uanis(C67) \\sim Ueq, Uanis(C85) \\sim Ueq, Uanis(C109)
\\sim Ueq: with sigma of 0.01 and sigma for terminal atoms of 0.02
4. Rigid body (RIGU) restrains
 All non-hydrogen atoms
 with sigma for 1-2 distances of 0.004 and sigma for 1-3 distances of 0.004
5. Others
 Sof(Ag1A)=1-FVAR(1)
 Sof(Ag14)=FVAR(1)
 Sof(Ag2A)=1-FVAR(2)
 Sof(Ag13)=FVAR(2)
 Fixed Sof: W1(0.9) W4(0.9) W4A(0.1) W1A(0.1)
6.a Ternary CH refined with riding coordinates:
 O16(H16)
6.b Me refined with riding coordinates:
 C76(H76A,H76B,H76C), C75(H75A,H75B,H75C), C74(H74A,H74B,H74C), C81(H81A,H81B,
 H81C), C82(H82A,H82B,H82C), C80(H80A,H80B,H80C), C93(H93A,H93B,H93C), C94(H94A,
 H94B,H94C), C92(H92A,H92B,H92C), C57(H57A,H57B,H57C), C58(H58A,H58B,H58C),
 C10(H10A,H10B,H10C), C8(H8A,H8B,H8C), C104(H10D,H10E,H10F), C106(H10G,H10H,
 H10I), C105(H10J,H10K,H10L), C22(H22A,H22B,H22C), C21(H21A,H21B,H21C),
 C20(H20A,H20B,H20C), C14(H14A,H14B,H14C), C16(H16A,H16B,H16C), C15(H15A,H15B,
 H15C), C111(H11A,H11B,H11C), C112(H11D,H11E,H11F), C110(H11G,H11H,H11I),
 C44(H44A,H44B,H44C), C45(H45A,H45B,H45C), C46(H46A,H46B,H46C), C38(H38A,H38B,
 H38C), C40(H40A,H40B,H40C), C39(H39A,H39B,H39C), C50(H50A,H50B,H50C), C52(H52A,
 H52B,H52C), C51(H51A,H51B,H51C), C70(H70A,H70B,H70C), C68(H68A,H68B,H68C),
 C33(H33A,H33B,H33C), C34(H34A,H34B,H34C), C32(H32A,H32B,H32C), C28(H28A,H28B,
 H28C), C27(H27A,H27B,H27C), C26(H26A,H26B,H26C), C98(H98A,H98B,H98C),
 C100(H10M,H10N,H10O), C99(H99A,H99B,H99C), C62(H62A,H62B,H62C), C63(H63A,H63B,
 H63C), C2(H2A,H2B,H2C), C4(H4A,H4B,H4C), C87(H87A,H87B,H87C), C86(H86A,H86B,
 H86C), C88(H88A,H88B,H88C), C64(H64A,H64B,H64C)
6.c Idealised Me refined as rotating group:
 C69(H69A,H69B,H69C), C56(H56A,H56B,H56C), C9(H9A,H9B,H9C)
;
_platon_squeeze_special_details
;
A solvent mask was calculated and 274 electrons were 
found in a volume of 4110\%A^3^ in 2 voids per unit cell. 
This is consistent with the presence of 
6[CH3CN], 1[H2O], 1[1] per Asymmetric Unit 
which account for 284 electrons 
per unit cell.
;
_platon_squeeze_void_probe_radius 1.20
_olex2_submission_special_instructions 'No special instructions were received'

loop_
_space_group_symop_operation_xyz
'x, y, z'
'-x, -y, -z'

loop_
_atom_site_label
_atom_site_type_symbol
_atom_site_fract_x
_atom_site_fract_y
_atom_site_fract_z
_atom_site_U_iso_or_equiv
_atom_site_adp_type
_atom_site_occupancy
_atom_site_site_symmetry_order
_atom_site_calc_flag
_atom_site_refinement_flags_posn
_atom_site_refinement_flags_adp
_atom_site_refinement_flags_occupancy
_atom_site_disorder_assembly
_atom_site_disorder_group
Ag18 Ag 0.01958(10) 0.39627(10) 0.20111(6) 0.0873(5) Uani 1 1 d . . . . .
Ag6 Ag 0.36678(7) 0.12319(10) 0.11293(5) 0.0787(5) Uani 1 1 d . . . . .
Ag3 Ag 0.58550(8) 0.28047(12) 0.22181(6) 0.0963(7) Uani 1 1 d . . . . .
Ag4 Ag 0.49834(8) 0.22046(13) 0.12587(6) 0.1042(8) Uani 1 1 d . . . . .
Co4 Co 0.25402(10) 0.17779(11) 0.17184(6) 0.0432(5) Uani 1 1 d . . . . .
Ag1 Ag 0.56644(9) 0.14415(13) 0.18747(6) 0.0953(7) Uani 1 1 d . . . . .
Co1 Co 0.11620(9) 0.17530(10) 0.13576(6) 0.0363(4) Uani 1 1 d . . . . .
Ag23 Ag 0.21830(12) 0.58455(10) 0.30806(7) 0.0935(6) Uani 1 1 d . . . . .
Ag19 Ag 0.15884(13) 0.44426(9) 0.13284(6) 0.0986(7) Uani 1 1 d . . . . .
Co3 Co 0.16857(10) 0.30998(10) 0.18067(6) 0.0398(5) Uani 1 1 d . . . . .
Ag36 Ag 0.38791(11) 0.29228(11) 0.09839(6) 0.0994(7) Uani 1 1 d . . . . .
Ag25 Ag 0.38272(13) 0.60270(11) 0.24978(7) 0.1079(7) Uani 1 1 d . . . . .
Ag5 Ag 0.43206(10) 0.05128(13) 0.18221(7) 0.1087(8) Uani 1 1 d . . . . .
Ag14 Ag 0.30828(18) 0.41626(14) 0.10350(7) 0.0819(12) Uani 0.780(8) 1 d . . P A 1
Ag20 Ag -0.05210(7) 0.28327(8) 0.26848(5) 0.0669(4) Uani 1 1 d . . . . .
Ag2 Ag 0.51326(8) 0.13466(11) 0.27801(6) 0.0933(7) Uani 1 1 d . . . . .
Ag16 Ag 0.25223(14) 0.61976(10) 0.22028(7) 0.1076(7) Uani 1 1 d . . . . .
Ag13 Ag 0.46271(14) 0.44693(16) 0.16583(12) 0.0979(14) Uani 0.832(9) 1 d . . P B 1
Ag15 Ag 0.29456(18) 0.54287(12) 0.14680(7) 0.1333(10) Uani 1 1 d . . . . .
Ag17 Ag 0.11628(15) 0.52717(12) 0.20828(11) 0.1367(10) Uani 1 1 d . . . . .
Ag33 Ag -0.06214(6) 0.12254(6) 0.25623(4) 0.0494(3) Uani 1 1 d . . . . .
Ag29 Ag 0.19438(7) 0.22674(7) 0.41845(4) 0.0542(3) Uani 1 1 d . . . . .
Ag32 Ag -0.07686(7) 0.16893(7) 0.34308(4) 0.0550(3) Uani 1 1 d . . . . .
Ag28 Ag 0.04229(7) 0.20732(8) 0.42671(4) 0.0582(4) Uani 1 1 d . . . . .
Ag27 Ag 0.10924(7) 0.35797(7) 0.41734(4) 0.0545(3) Uani 1 1 d . . . . .
Ag21 Ag 0.02427(7) 0.40347(7) 0.32069(4) 0.0559(3) Uani 1 1 d . . . . .
Ag11 Ag 0.50308(7) 0.26783(10) 0.30180(5) 0.0797(5) Uani 1 1 d . . . . .
Ag35 Ag 0.28356(9) 0.09735(9) 0.40207(5) 0.0702(4) Uani 1 1 d . . . . .
Ag22 Ag 0.16757(7) 0.49047(7) 0.37744(4) 0.0551(3) Uani 1 1 d . . . . .
Ag8 Ag 0.16441(8) -0.05097(8) 0.25889(4) 0.0608(4) Uani 1 1 d . . . . .
Ag7 Ag 0.28276(7) -0.00155(8) 0.17917(4) 0.0617(4) Uani 1 1 d . . . . .
Ag24 Ag 0.32608(8) 0.52506(8) 0.32581(5) 0.0664(4) Uani 1 1 d . . . . .
Ag34 Ag 0.07119(9) -0.01903(9) 0.35529(4) 0.0693(4) Uani 1 1 d . . . . .
Ag9 Ag 0.29847(9) -0.00104(9) 0.29824(5) 0.0724(5) Uani 1 1 d . . . . .
Ag10 Ag 0.42575(9) 0.11742(10) 0.35462(5) 0.0786(5) Uani 1 1 d . . . . .
Co2 Co 0.10233(9) 0.15828(10) 0.22943(5) 0.0326(4) Uani 1 1 d . . . . .
Ag31 Ag 0.00303(9) 0.07902(9) 0.37043(5) 0.0737(4) Uani 1 1 d . . . . .
Ag30 Ag 0.12813(9) 0.08826(9) 0.42758(4) 0.0679(4) Uani 1 1 d . . . . .
Ag12 Ag 0.55546(8) 0.41529(11) 0.24869(6) 0.0925(6) Uani 1 1 d . . . . .
Ag26 Ag 0.48181(10) 0.53411(10) 0.26576(7) 0.0995(7) Uani 1 1 d . . . . .
W7 W 0.10258(3) 0.24811(3) 0.31881(2) 0.03091(13) Uani 1 1 d . . . . .
W8 W 0.18318(3) 0.13007(3) 0.31314(2) 0.03647(14) Uani 1 1 d . . . . .
W2 W 0.26543(3) 0.37020(3) 0.36592(2) 0.03814(15) Uani 1 1 d . . . . .
W10 W -0.02628(3) 0.05154(3) 0.15487(2) 0.03103(13) Uani 1 1 d . . . . .
W16 W -0.18390(3) 0.00053(3) 0.19093(2) 0.03789(14) Uani 1 1 d . . . . .
W9 W 0.33848(3) 0.14964(4) 0.25296(2) 0.04822(18) Uani 1 1 d . . . . .
W3 W 0.34638(3) 0.25171(4) 0.35808(2) 0.04618(17) Uani 1 1 d . . . . .
W17 W -0.15200(3) -0.06487(3) 0.09569(2) 0.03822(14) Uani 1 1 d . . . . .
W15 W -0.10521(3) -0.03544(3) 0.29111(2) 0.04241(15) Uani 1 1 d . . . . .
W1 W 0.40651(5) 0.38989(5) 0.31195(3) 0.0412(2) Uani 0.9 1 d . . P B .
W4 W 0.39852(4) 0.28643(6) 0.20726(3) 0.0426(2) Uani 0.9 1 d . . P B .
W18 W -0.20741(4) -0.23107(3) 0.12876(2) 0.05494(19) Uani 1 1 d . . . . .
W12 W -0.03499(4) -0.17324(3) 0.09056(2) 0.04648(16) Uani 1 1 d . . . . .
W19 W -0.13562(5) -0.26626(4) 0.21722(2) 0.0654(2) Uani 1 1 d . . . . .
W20 W -0.23856(4) -0.16566(4) 0.22418(2) 0.05475(19) Uani 1 1 d . . . . .
W11 W 0.08830(3) -0.05704(3) 0.15183(2) 0.04327(15) Uani 1 1 d . . . . .
W13 W 0.03523(5) -0.20866(4) 0.17933(2) 0.0589(2) Uani 1 1 d . . . . .
W14 W -0.00198(4) -0.13610(4) 0.28367(2) 0.05340(18) Uani 1 1 d . . . . .
W6 W 0.17220(3) 0.40123(3) 0.26927(2) 0.03931(14) Uani 1 1 d . . . . .
W5 W 0.31048(3) 0.41835(4) 0.21699(2) 0.05013(18) Uani 1 1 d . . . . .
Si2 Si -0.07591(18) -0.10470(15) 0.18913(10) 0.0249(7) Uani 1 1 d . . . . .
Si1 Si 0.25390(15) 0.27419(17) 0.26686(10) 0.0212(7) Uani 1 1 d . . . . .
O74 O -0.2429(5) 0.0428(5) 0.2018(3) 0.045(2) Uani 1 1 d . . . . .
O58 O -0.1412(6) -0.1684(5) 0.1895(3) 0.044(2) Uani 1 1 d . . . . .
O76 O -0.1102(5) 0.0700(5) 0.1762(3) 0.036(2) Uani 1 1 d . . . . .
O70 O -0.0347(6) -0.2069(6) 0.0393(4) 0.059(3) Uani 1 1 d . . . . .
O65 O -0.1230(7) -0.2242(5) 0.1063(3) 0.057(3) Uani 1 1 d . . . . .
O79 O -0.1430(6) -0.0128(6) 0.3345(4) 0.053(3) Uani 1 1 d . . . . .
O75 O -0.1884(5) -0.0649(5) 0.0472(3) 0.044(2) Uani 1 1 d . . . . .
O55 O -0.1442(9) -0.3404(7) 0.2362(4) 0.079(4) Uani 1 1 d . . . . .
O60 O 0.0087(7) -0.2282(6) 0.1195(3) 0.059(3) Uani 1 1 d . . . . .
O73 O -0.2083(5) -0.0247(5) 0.1318(3) 0.042(2) Uani 1 1 d . . . . .
O52 O -0.1772(6) -0.1141(6) 0.2678(3) 0.053(3) Uani 1 1 d . . . . .
O63 O 0.0461(6) -0.1069(5) 0.0962(3) 0.046(2) Uani 1 1 d . . . . .
O77 O -0.0866(5) 0.0169(5) 0.1013(3) 0.040(2) Uani 1 1 d . . . . .
O80 O 0.0130(5) 0.1232(5) 0.1345(3) 0.036(2) Uani 1 1 d . . . . .
O47 O -0.0613(6) -0.0944(5) 0.3152(3) 0.049(2) Uani 1 1 d . . . . .
O68 O -0.2032(6) -0.1490(5) 0.1103(3) 0.046(2) Uani 1 1 d . . . . .
O3 O 0.1856(4) 0.2211(5) 0.2796(3) 0.0314(18) Uani 1 1 d . . . . .
O54 O -0.3139(6) -0.1768(6) 0.2451(4) 0.064(3) Uani 1 1 d . . . . .
O53 O -0.2164(8) -0.2418(6) 0.2397(4) 0.072(3) Uani 1 1 d . . . . .
O69 O -0.2317(5) -0.0875(6) 0.1984(3) 0.047(2) Uani 1 1 d . . . . .
O2 O 0.2347(5) 0.3314(5) 0.2433(3) 0.0371(19) Uani 1 1 d . . . . .
O1 O 0.2978(5) 0.2362(5) 0.2365(3) 0.041(2) Uani 1 1 d . . . . .
O9 O 0.3510(5) 0.2354(6) 0.1615(3) 0.049(2) Uani 1 1 d . . . . .
O25 O 0.3570(5) 0.4210(6) 0.3571(3) 0.048(2) Uani 1 1 d . . . . .
O31 O 0.4208(5) 0.3259(6) 0.3517(3) 0.053(2) Uani 1 1 d . . . . .
O5 O 0.4243(5) 0.3301(6) 0.2675(3) 0.059(3) Uani 1 1 d . . . . .
O64 O 0.0307(5) 0.0007(5) 0.1376(3) 0.036(2) Uani 1 1 d . . . . .
O51 O -0.0778(8) -0.2065(6) 0.2612(4) 0.065(3) Uani 1 1 d . . . . .
O71 O -0.0846(5) -0.1076(5) 0.0825(3) 0.041(2) Uani 1 1 d . . . . .
O59 O -0.0183(5) -0.1280(5) 0.1624(3) 0.0375(19) Uani 1 1 d . . . . .
O40 O 0.2507(6) 0.4586(6) 0.2489(3) 0.056(3) Uani 1 1 d . . . . .
O48 O 0.0427(7) -0.1654(6) 0.2353(3) 0.058(3) Uani 1 1 d . . . . .
O38 O 0.2559(5) 0.1221(5) 0.2797(3) 0.043(2) Uani 1 1 d . . . . .
O20 O 0.1193(5) 0.3263(5) 0.2922(3) 0.0341(19) Uani 1 1 d . . . . .
O41 O 0.0402(5) 0.2613(5) 0.3516(3) 0.040(2) Uani 1 1 d . . . . .
O18 O 0.1221(5) 0.1756(5) 0.3432(3) 0.037(2) Uani 1 1 d . . . . .
O22 O 0.1309(6) 0.3752(5) 0.2162(3) 0.045(2) Uani 1 1 d . . . . .
O46 O 0.0295(8) -0.1716(7) 0.3232(4) 0.068(3) Uani 1 1 d . . . . .
O28 O 0.3636(7) 0.4884(6) 0.1998(4) 0.066(3) Uani 1 1 d . . . . .
O35 O 0.2508(6) 0.3890(6) 0.1731(3) 0.058(3) Uani 1 1 d . . . . .
O23 O 0.1317(6) 0.4614(5) 0.2872(3) 0.048(2) Uani 1 1 d . . . . .
O62 O 0.1657(6) -0.0172(6) 0.1376(3) 0.052(3) Uani 1 1 d . . . . .
O61 O 0.1067(6) -0.1362(6) 0.1655(3) 0.054(3) Uani 1 1 d . . . . .
O56 O -0.0533(8) -0.2578(6) 0.1893(4) 0.070(3) Uani 1 1 d . . . . .
O72 O -0.0999(5) -0.0485(5) 0.1669(3) 0.0345(18) Uani 1 1 d . . . . .
O49 O -0.0461(5) -0.0769(5) 0.2378(3) 0.0374(19) Uani 1 1 d . . . . .
O78 O 0.0838(9) -0.2623(7) 0.1844(4) 0.078(4) Uani 1 1 d . . . . .
O66 O -0.2692(6) -0.2161(6) 0.1692(3) 0.060(3) Uani 1 1 d . . . . .
O33 O 0.3672(6) 0.2066(6) 0.3093(3) 0.053(3) Uani 1 1 d . . . . .
O24 O 0.2338(5) 0.4087(5) 0.3222(3) 0.042(2) Uani 1 1 d . . . . .
O29 O 0.3089(5) 0.3132(6) 0.3923(3) 0.046(2) Uani 1 1 d . . . . .
O50 O -0.1385(5) 0.0035(5) 0.2462(3) 0.038(2) Uani 1 1 d . . . . .
O39 O 0.1785(6) 0.0652(6) 0.3426(3) 0.049(2) Uani 1 1 d . . . . .
O30 O 0.2501(5) 0.4170(6) 0.4098(3) 0.051(3) Uani 1 1 d . . . . .
O15 O 0.0947(5) 0.2273(5) 0.1916(3) 0.041(2) Uani 1 1 d . . . . .
O16 O 0.1567(4) 0.1284(5) 0.1838(3) 0.035(2) Uani 1 1 d . . . . .
H16 H 0.146282 0.079503 0.177231 0.041 Uiso 1 1 calc R U . . .
O45 O 0.0097(5) 0.0700(5) 0.2106(3) 0.0345(19) Uani 1 1 d . . . . .
O57 O -0.1847(8) -0.2935(6) 0.1631(4) 0.072(3) Uani 1 1 d . . . . .
O42 O -0.0257(5) 0.0307(5) 0.2979(3) 0.038(2) Uani 1 1 d . . . . .
O43 O 0.0683(6) -0.0550(5) 0.2875(3) 0.044(2) Uani 1 1 d . . . . .
O21 O 0.1842(5) 0.3014(5) 0.3578(3) 0.0336(19) Uani 1 1 d . . . . .
O32 O 0.3834(5) 0.2212(6) 0.3972(3) 0.055(3) Uani 1 1 d . . . . .
O4 O 0.3034(5) 0.3097(5) 0.3111(3) 0.040(2) Uani 1 1 d . . . . .
O7 O 0.4769(6) 0.3146(7) 0.1870(4) 0.063(3) Uani 1 1 d . . . . .
O6 O 0.3607(5) 0.3548(6) 0.2021(3) 0.054(2) Uani 1 1 d . . . . .
O36 O 0.2989(6) 0.1183(6) 0.2000(3) 0.054(3) Uani 1 1 d . . . . .
O27 O 0.3616(5) 0.4257(6) 0.2737(3) 0.052(2) Uani 1 1 d . . . . .
O26 O 0.4842(5) 0.4474(6) 0.3216(4) 0.062(3) Uani 1 1 d . . . . .
O17 O 0.0506(4) 0.1973(5) 0.2740(3) 0.0335(19) Uani 1 1 d . . . . .
O44 O 0.0919(6) -0.0209(6) 0.2057(3) 0.046(2) Uani 1 1 d . . . . .
O67 O -0.2622(8) -0.2839(6) 0.0893(4) 0.083(4) Uani 1 1 d . . . . .
O37 O 0.1184(5) 0.0927(5) 0.2703(3) 0.041(2) Uani 1 1 d . . . . .
O19 O 0.2573(5) 0.1942(5) 0.3514(3) 0.042(2) Uani 1 1 d . . . . .
O34 O 0.3789(6) 0.0895(7) 0.2633(4) 0.064(3) Uani 1 1 d . . . . .
O13 O 0.1209(6) 0.3273(6) 0.1254(3) 0.053(3) Uani 1 1 d . . . . .
O12 O 0.0844(6) 0.2260(6) 0.0911(3) 0.050(2) Uani 1 1 d . . . . .
O10 O 0.2472(5) 0.1235(5) 0.1134(3) 0.044(2) Uani 1 1 d . . . . .
O11 O 0.1409(5) 0.1118(6) 0.0896(3) 0.045(2) Uani 1 1 d . . . . .
C71 C -0.1215(8) 0.1862(9) 0.2859(6) 0.056(3) Uani 1 1 d . U . . .
C72 C -0.1657(9) 0.2075(11) 0.2750(6) 0.064(3) Uani 1 1 d . U . . .
C73 C -0.2279(7) 0.2268(7) 0.2610(5) 0.074(4) Uani 1 1 d D U . . .
C76 C -0.2255(10) 0.2370(11) 0.2139(4) 0.092(6) Uani 1 1 d D U . . .
H76A H -0.266147 0.249607 0.204620 0.139 Uiso 1 1 calc R U . . .
H76B H -0.184600 0.271830 0.210113 0.139 Uiso 1 1 calc R U . . .
H76C H -0.224163 0.195889 0.197116 0.139 Uiso 1 1 calc R U . . .
C75 C -0.2321(9) 0.2901(8) 0.2880(6) 0.085(5) Uani 1 1 d D U . . .
H75A H -0.273005 0.302089 0.278432 0.127 Uiso 1 1 calc R U . . .
H75B H -0.234301 0.282598 0.317767 0.127 Uiso 1 1 calc R U . . .
H75C H -0.191558 0.325864 0.284930 0.127 Uiso 1 1 calc R U . . .
C74 C -0.2894(9) 0.1689(8) 0.2673(6) 0.085(5) Uani 1 1 d D U . . .
H74A H -0.331727 0.179081 0.258484 0.127 Uiso 1 1 calc R U . . .
H74B H -0.285945 0.128870 0.250092 0.127 Uiso 1 1 calc R U . . .
H74C H -0.289470 0.162020 0.297186 0.127 Uiso 1 1 calc R U . . .
C77 C -0.0548(11) 0.1460(11) 0.4065(6) 0.071(4) Uani 1 1 d . U . . .
C78 C -0.1137(11) 0.1258(12) 0.4117(7) 0.076(4) Uani 1 1 d . U . . .
C79 C -0.1878(9) 0.1056(8) 0.4198(5) 0.088(4) Uani 1 1 d D U . . .
C81 C -0.2008(12) 0.1571(10) 0.4537(6) 0.098(6) Uani 1 1 d D U . . .
H81A H -0.249070 0.144891 0.459522 0.148 Uiso 1 1 calc R U . . .
H81B H -0.172571 0.158921 0.479694 0.148 Uiso 1 1 calc R U . . .
H81C H -0.189256 0.200350 0.443471 0.148 Uiso 1 1 calc R U . . .
C82 C -0.2342(12) 0.0981(12) 0.3792(5) 0.107(7) Uani 1 1 d D U . . .
H82A H -0.282013 0.084927 0.385857 0.160 Uiso 1 1 calc R U . . .
H82B H -0.224849 0.140237 0.367559 0.160 Uiso 1 1 calc R U . . .
H82C H -0.225310 0.064450 0.358404 0.160 Uiso 1 1 calc R U . . .
C80 C -0.1972(14) 0.0388(9) 0.4368(7) 0.116(7) Uani 1 1 d D U . . .
H80A H -0.244833 0.021764 0.443002 0.173 Uiso 1 1 calc R U . . .
H80B H -0.185305 0.007680 0.415436 0.173 Uiso 1 1 calc R U . . .
H80C H -0.167492 0.044518 0.462701 0.173 Uiso 1 1 calc R U . . .
C89 C 0.3465(12) 0.0414(11) 0.3641(6) 0.082(4) Uani 1 1 d D U . . .
C90 C 0.3063(12) -0.0106(12) 0.3758(7) 0.088(4) Uani 1 1 d D U . . .
C91 C 0.2646(11) -0.0745(10) 0.3904(6) 0.109(5) Uani 1 1 d D U . . .
C93 C 0.2768(15) -0.0685(14) 0.4390(5) 0.127(8) Uani 1 1 d D U . . .
H93A H 0.250592 -0.108939 0.449136 0.190 Uiso 1 1 calc R U . . .
H93B H 0.325451 -0.061757 0.446625 0.190 Uiso 1 1 calc R U . . .
H93C H 0.262133 -0.030962 0.451964 0.190 Uiso 1 1 calc R U . . .
C94 C 0.1878(10) -0.0898(14) 0.3774(7) 0.109(6) Uani 1 1 d D U . . .
H94A H 0.163605 -0.131048 0.387516 0.164 Uiso 1 1 calc R U . . .
H94B H 0.170088 -0.053885 0.389928 0.164 Uiso 1 1 calc R U . . .
H94C H 0.180764 -0.094092 0.346492 0.164 Uiso 1 1 calc R U . . .
C92 C 0.2942(14) -0.1285(14) 0.3692(8) 0.124(7) Uani 1 1 d D U . . .
H92A H 0.269718 -0.171232 0.377253 0.186 Uiso 1 1 calc R U . . .
H92B H 0.289146 -0.129623 0.338410 0.186 Uiso 1 1 calc R U . . .
H92C H 0.342659 -0.118914 0.378523 0.186 Uiso 1 1 calc R U . . .
C53 C 0.2616(11) 0.5674(10) 0.3689(7) 0.072(4) Uani 1 1 d . U . . .
C54 C 0.2571(11) 0.5910(11) 0.4039(7) 0.077(4) Uani 1 1 d . U . . .
C55 C 0.2632(10) 0.6241(9) 0.4501(7) 0.093(4) Uani 1 1 d D U . . .
C57 C 0.3096(15) 0.5972(12) 0.4786(8) 0.117(7) Uani 1 1 d D U . . .
H57A H 0.288674 0.550310 0.480098 0.176 Uiso 1 1 calc R U . . .
H57B H 0.354123 0.602674 0.466876 0.176 Uiso 1 1 calc R U . . .
H57C H 0.315653 0.621371 0.507144 0.176 Uiso 1 1 calc R U . . .
C58 C 0.2957(13) 0.6979(9) 0.4476(8) 0.103(6) Uani 1 1 d D U . . .
H58A H 0.265863 0.714639 0.429345 0.154 Uiso 1 1 calc R U . . .
H58B H 0.301683 0.722261 0.476002 0.154 Uiso 1 1 calc R U . . .
H58C H 0.340154 0.703564 0.435733 0.154 Uiso 1 1 calc R U . . .
C5 C 0.5966(13) 0.2398(19) 0.1601(10) 0.123(6) Uani 1 1 d . U . . .
C6 C 0.6251(15) 0.248(2) 0.1237(10) 0.134(6) Uani 1 1 d . U . . .
C7 C 0.6650(13) 0.2516(17) 0.0868(11) 0.147(7) Uani 1 1 d D U . . .
C10 C 0.7373(12) 0.248(2) 0.1000(10) 0.154(9) Uani 1 1 d D U . . .
H10A H 0.764300 0.250588 0.075249 0.230 Uiso 1 1 calc R U . . .
H10B H 0.758857 0.285633 0.121518 0.230 Uiso 1 1 calc R U . . .
H10C H 0.734859 0.207059 0.111699 0.230 Uiso 1 1 calc R U . . .
C8 C 0.6269(15) 0.190(2) 0.0570(12) 0.173(10) Uani 1 1 d D U . . .
H8A H 0.650341 0.187453 0.030906 0.259 Uiso 1 1 calc R U . . .
H8B H 0.625865 0.150369 0.070960 0.259 Uiso 1 1 calc R U . . .
H8C H 0.580080 0.191291 0.050137 0.259 Uiso 1 1 calc R U . . .
C101 C 0.4214(12) 0.2017(17) 0.0754(8) 0.112(6) Uani 1 1 d . U . . .
C102 C 0.4149(12) 0.2059(18) 0.0378(8) 0.116(6) Uani 1 1 d . U . . .
C103 C 0.4049(8) 0.2092(12) -0.0073(6) 0.126(6) Uani 1 1 d D U . . .
C104 C 0.3362(8) 0.1651(14) -0.0277(8) 0.128(8) Uani 1 1 d D U . . .
H10D H 0.332754 0.169566 -0.057979 0.192 Uiso 1 1 calc R U . . .
H10E H 0.332982 0.119073 -0.024125 0.192 Uiso 1 1 calc R U . . .
H10F H 0.298952 0.178420 -0.014097 0.192 Uiso 1 1 calc R U . . .
C106 C 0.4646(9) 0.1888(15) -0.0276(8) 0.140(8) Uani 1 1 d D U . . .
H10G H 0.460393 0.190127 -0.058246 0.210 Uiso 1 1 calc R U . . .
H10H H 0.507788 0.219212 -0.015493 0.210 Uiso 1 1 calc R U . . .
H10I H 0.463446 0.143970 -0.022049 0.210 Uiso 1 1 calc R U . . .
C105 C 0.4102(14) 0.2820(11) -0.0114(10) 0.151(8) Uani 1 1 d D U . . .
H10J H 0.403921 0.287544 -0.041291 0.227 Uiso 1 1 calc R U . . .
H10K H 0.374849 0.295575 0.004250 0.227 Uiso 1 1 calc R U . . .
H10L H 0.455242 0.309234 0.000347 0.227 Uiso 1 1 calc R U . . .
C83 C 0.0392(13) 0.0096(12) 0.4177(6) 0.078(4) Uani 1 1 d . U . . .
C84 C 0.0027(15) -0.0414(13) 0.4254(7) 0.088(4) Uani 1 1 d . U . . .
C85 C -0.0390(17) -0.0980(15) 0.4413(9) 0.111(5) Uani 1 1 d . U . . .
C17 C 0.5346(13) 0.0881(16) 0.2108(9) 0.104(6) Uani 1 1 d . U . . .
C18 C 0.5279(14) 0.0329(16) 0.2445(10) 0.115(6) Uani 1 1 d . U . . .
C19 C 0.5517(11) -0.0166(11) 0.2787(7) 0.134(6) Uani 1 1 d D U . . .
C22 C 0.6124(13) 0.0204(16) 0.3103(10) 0.155(9) Uani 1 1 d D U . . .
H22A H 0.599860 0.055196 0.328254 0.233 Uiso 1 1 calc R U . . .
H22B H 0.624573 -0.010467 0.327944 0.233 Uiso 1 1 calc R U . . .
H22C H 0.651534 0.040074 0.294660 0.233 Uiso 1 1 calc R U . . .
C21 C 0.5701(15) -0.0716(15) 0.2500(9) 0.148(9) Uani 1 1 d D U . . .
H21A H 0.530949 -0.094557 0.230178 0.222 Uiso 1 1 calc R U . . .
H21B H 0.609037 -0.052286 0.234173 0.222 Uiso 1 1 calc R U . . .
H21C H 0.582076 -0.102827 0.267457 0.222 Uiso 1 1 calc R U . . .
C20 C 0.4885(12) -0.0454(17) 0.3023(10) 0.156(9) Uani 1 1 d D U . . .
H20A H 0.450434 -0.068745 0.281722 0.234 Uiso 1 1 calc R U . . .
H20B H 0.498721 -0.076209 0.320789 0.234 Uiso 1 1 calc R U . . .
H20C H 0.476019 -0.009713 0.319407 0.234 Uiso 1 1 calc R U . . .
C11 C 0.3554(13) 0.0188(16) 0.1318(7) 0.105(5) Uani 1 1 d D U . . .
C12 C 0.3760(15) 0.0022(18) 0.0956(7) 0.121(5) Uani 1 1 d D U . . .
C13 C 0.4046(11) -0.0184(13) 0.0597(7) 0.140(6) Uani 1 1 d D U . . .
C14 C 0.3878(16) -0.0939(12) 0.0577(10) 0.159(8) Uani 1 1 d D U . . .
H14A H 0.406706 -0.111745 0.032813 0.239 Uiso 1 1 calc R U . . .
H14B H 0.407834 -0.105425 0.083357 0.239 Uiso 1 1 calc R U . . .
H14C H 0.338235 -0.112533 0.055726 0.239 Uiso 1 1 calc R U . . .
C16 C 0.4824(11) 0.0118(16) 0.0618(10) 0.160(9) Uani 1 1 d D U . . .
H16A H 0.500358 -0.004005 0.035857 0.240 Uiso 1 1 calc R U . . .
H16B H 0.492492 0.059918 0.064538 0.240 Uiso 1 1 calc R U . . .
H16C H 0.503875 -0.001326 0.086310 0.240 Uiso 1 1 calc R U . . .
C15 C 0.3696(15) 0.0012(17) 0.0213(9) 0.164(9) Uani 1 1 d D U . . .
H15A H 0.388786 -0.012808 -0.004615 0.246 Uiso 1 1 calc R U . . .
H15B H 0.320515 -0.020315 0.019598 0.246 Uiso 1 1 calc R U . . .
H15C H 0.377075 0.049048 0.024472 0.246 Uiso 1 1 calc R U . . .
C107 C 0.0697(9) 0.4338(8) 0.3874(6) 0.053(3) Uani 1 1 d . U . . .
C108 C 0.0086(10) 0.4152(10) 0.3974(6) 0.065(3) Uani 1 1 d . U . . .
C109 C -0.0566(9) 0.3976(9) 0.4137(6) 0.091(4) Uani 1 1 d D U . . .
C111 C -0.0446(14) 0.4163(13) 0.4619(6) 0.136(8) Uani 1 1 d D U . . .
H11A H -0.088297 0.405124 0.474734 0.204 Uiso 1 1 calc R U . . .
H11B H -0.014526 0.392123 0.473393 0.204 Uiso 1 1 calc R U . . .
H11C H -0.023220 0.463766 0.468234 0.204 Uiso 1 1 calc R U . . .
C112 C -0.0971(13) 0.3249(8) 0.4029(8) 0.115(7) Uani 1 1 d D U . . .
H11D H -0.141099 0.317693 0.415445 0.172 Uiso 1 1 calc R U . . .
H11E H -0.104826 0.313926 0.372057 0.172 Uiso 1 1 calc R U . . .
H11F H -0.071243 0.296753 0.414205 0.172 Uiso 1 1 calc R U . . .
C110 C -0.0940(14) 0.4426(11) 0.3938(8) 0.123(7) Uani 1 1 d D U . . .
H11G H -0.140323 0.434208 0.403201 0.184 Uiso 1 1 calc R U . . .
H11H H -0.069293 0.488762 0.402647 0.184 Uiso 1 1 calc R U . . .
H11I H -0.096281 0.433583 0.362870 0.184 Uiso 1 1 calc R U . . .
C41 C 0.2262(13) 0.1463(12) 0.4495(6) 0.076(4) Uani 1 1 d . U . . .
C42 C 0.2748(13) 0.1558(13) 0.4725(6) 0.086(4) Uani 1 1 d . U . . .
C43 C 0.3329(11) 0.1719(11) 0.5080(6) 0.113(5) Uani 1 1 d D U . . .
C44 C 0.3039(14) 0.1715(15) 0.5520(7) 0.138(8) Uani 1 1 d D U . . .
H44A H 0.278895 0.205141 0.555789 0.207 Uiso 1 1 calc R U . . .
H44B H 0.272875 0.128123 0.553939 0.207 Uiso 1 1 calc R U . . .
H44C H 0.341345 0.181044 0.574013 0.207 Uiso 1 1 calc R U . . .
C45 C 0.3724(15) 0.1198(13) 0.5010(9) 0.145(8) Uani 1 1 d D U . . .
H45A H 0.342283 0.076338 0.504000 0.218 Uiso 1 1 calc R U . . .
H45B H 0.388593 0.119488 0.472507 0.218 Uiso 1 1 calc R U . . .
H45C H 0.411420 0.130141 0.522023 0.218 Uiso 1 1 calc R U . . .
C46 C 0.3786(16) 0.2409(11) 0.5036(9) 0.148(9) Uani 1 1 d D U . . .
H46A H 0.352339 0.273328 0.508210 0.221 Uiso 1 1 calc R U . . .
H46B H 0.417699 0.251992 0.524620 0.221 Uiso 1 1 calc R U . . .
H46C H 0.394872 0.241339 0.475103 0.221 Uiso 1 1 calc R U . . .
C35 C 0.4303(12) 0.5917(13) 0.3078(8) 0.085(5) Uani 1 1 d . U . . .
C36 C 0.4583(11) 0.6000(13) 0.3439(7) 0.083(4) Uani 1 1 d . U . . .
C37 C 0.4906(13) 0.6162(14) 0.3849(8) 0.094(5) Uani 1 1 d . U . . .
C38 C 0.4733(16) 0.6755(16) 0.4074(9) 0.122(7) Uani 1 1 d . U . . .
H38A H 0.496295 0.686133 0.435911 0.183 Uiso 1 1 calc R U . . .
H38B H 0.488434 0.713202 0.391498 0.183 Uiso 1 1 calc R U . . .
H38C H 0.423848 0.665744 0.409345 0.183 Uiso 1 1 calc R U . . .
C40 C 0.5688(13) 0.6265(17) 0.3820(10) 0.114(7) Uani 1 1 d . U . . .
H40A H 0.591807 0.637851 0.410501 0.171 Uiso 1 1 calc R U . . .
H40B H 0.577195 0.585746 0.368695 0.171 Uiso 1 1 calc R U . . .
H40C H 0.586454 0.662177 0.364953 0.171 Uiso 1 1 calc R U . . .
C39 C 0.4667(16) 0.5549(16) 0.4077(9) 0.116(7) Uani 1 1 d . U . . .
H39A H 0.488082 0.563971 0.436645 0.173 Uiso 1 1 calc R U . . .
H39B H 0.417008 0.543676 0.408570 0.173 Uiso 1 1 calc R U . . .
H39C H 0.479736 0.517956 0.392457 0.173 Uiso 1 1 calc R U . . .
C47 C 0.1228(10) 0.2812(9) 0.4558(5) 0.064(4) Uani 1 1 d D U . . .
C48 C 0.1606(12) 0.3268(10) 0.4832(6) 0.082(4) Uani 1 1 d D U . . .
C49 C 0.2092(10) 0.3664(9) 0.5185(6) 0.104(5) Uani 1 1 d D U . . .
C50 C 0.1828(14) 0.4280(12) 0.5257(9) 0.129(7) Uani 1 1 d D U . . .
H50A H 0.210984 0.458869 0.548765 0.194 Uiso 1 1 calc R U . . .
H50B H 0.185025 0.449110 0.499770 0.194 Uiso 1 1 calc R U . . .
H50C H 0.135394 0.415142 0.533312 0.194 Uiso 1 1 calc R U . . .
C52 C 0.2828(11) 0.3849(14) 0.5052(8) 0.125(7) Uani 1 1 d D U . . .
H52A H 0.313451 0.410882 0.529057 0.187 Uiso 1 1 calc R U . . .
H52B H 0.296453 0.344700 0.496614 0.187 Uiso 1 1 calc R U . . .
H52C H 0.285417 0.410879 0.481355 0.187 Uiso 1 1 calc R U . . .
C51 C 0.2053(14) 0.3313(12) 0.5585(7) 0.129(8) Uani 1 1 d D U . . .
H51A H 0.238042 0.358979 0.580833 0.193 Uiso 1 1 calc R U . . .
H51B H 0.159161 0.323288 0.568046 0.193 Uiso 1 1 calc R U . . .
H51C H 0.216344 0.289194 0.551963 0.193 Uiso 1 1 calc R U . . .
C65 C -0.0381(12) 0.3860(12) 0.2628(7) 0.081(4) Uani 1 1 d . U . . .
C66 C -0.0664(14) 0.4237(14) 0.2465(9) 0.100(4) Uani 1 1 d . U . . .
C67 C -0.1116(14) 0.4682(14) 0.2316(8) 0.117(5) Uani 1 1 d D U . . .
C70 C -0.0649(15) 0.5226(14) 0.2098(11) 0.138(8) Uani 1 1 d D U . . .
H70A H -0.059332 0.505000 0.180861 0.207 Uiso 1 1 calc R U . . .
H70B H -0.085383 0.559442 0.208983 0.207 Uiso 1 1 calc R U . . .
H70C H -0.020222 0.538075 0.225708 0.207 Uiso 1 1 calc R U . . .
C68 C -0.1659(15) 0.4218(14) 0.1989(11) 0.145(9) Uani 1 1 d D U . . .
H68A H -0.143234 0.401613 0.176754 0.218 Uiso 1 1 calc R U . . .
H68B H -0.195223 0.387339 0.212991 0.218 Uiso 1 1 calc R U . . .
H68C H -0.193593 0.447133 0.186048 0.218 Uiso 1 1 calc R U . . .
C30 C 0.6254(15) 0.3872(17) 0.3077(10) 0.125(6) Uani 1 1 d D U . . .
C31 C 0.6561(10) 0.4309(13) 0.3456(7) 0.142(6) Uani 1 1 d D U . . .
C33 C 0.7236(12) 0.4152(16) 0.3569(10) 0.161(9) Uani 1 1 d D U . . .
H33A H 0.746353 0.443774 0.382445 0.242 Uiso 1 1 calc R U . . .
H33B H 0.714370 0.369054 0.361943 0.242 Uiso 1 1 calc R U . . .
H33C H 0.753050 0.422794 0.333392 0.242 Uiso 1 1 calc R U . . .
C34 C 0.6680(16) 0.5011(14) 0.3341(10) 0.163(9) Uani 1 1 d D U . . .
H34A H 0.688887 0.532672 0.358885 0.244 Uiso 1 1 calc R U . . .
H34B H 0.698467 0.507187 0.311021 0.244 Uiso 1 1 calc R U . . .
H34C H 0.624334 0.508422 0.325028 0.244 Uiso 1 1 calc R U . . .
C32 C 0.6079(13) 0.4186(16) 0.3813(9) 0.156(9) Uani 1 1 d D U . . .
H32A H 0.628646 0.448170 0.406904 0.234 Uiso 1 1 calc R U . . .
H32B H 0.564494 0.426953 0.372705 0.234 Uiso 1 1 calc R U . . .
H32C H 0.599738 0.372792 0.386971 0.234 Uiso 1 1 calc R U . . .
C23 C 0.5214(13) 0.1880(16) 0.3384(8) 0.108(5) Uani 1 1 d . U . . .
C24 C 0.5432(14) 0.1950(17) 0.3758(9) 0.117(5) Uani 1 1 d . U . . .
C25 C 0.5782(10) 0.2125(12) 0.4176(6) 0.130(6) Uani 1 1 d D U . . .
C28 C 0.6549(10) 0.2415(15) 0.4138(9) 0.146(8) Uani 1 1 d D U . . .
H28A H 0.678583 0.253386 0.442123 0.219 Uiso 1 1 calc R U . . .
H28B H 0.673101 0.208726 0.397643 0.219 Uiso 1 1 calc R U . . .
H28C H 0.662032 0.280852 0.399167 0.219 Uiso 1 1 calc R U . . .
C27 C 0.5646(14) 0.1457(11) 0.4350(9) 0.146(8) Uani 1 1 d D U . . .
H27A H 0.586394 0.151966 0.463758 0.220 Uiso 1 1 calc R U . . .
H27B H 0.515323 0.126859 0.435696 0.220 Uiso 1 1 calc R U . . .
H27C H 0.583355 0.115623 0.416747 0.220 Uiso 1 1 calc R U . . .
C26 C 0.5496(13) 0.2607(14) 0.4459(9) 0.147(9) Uani 1 1 d D U . . .
H26A H 0.574917 0.271007 0.473770 0.221 Uiso 1 1 calc R U . . .
H26B H 0.554393 0.301330 0.432872 0.221 Uiso 1 1 calc R U . . .
H26C H 0.501295 0.240604 0.449203 0.221 Uiso 1 1 calc R U . . .
C95 C 0.2614(13) -0.0579(13) 0.2380(7) 0.085(4) Uani 1 1 d . U . . .
C96 C 0.2720(14) -0.0985(14) 0.2140(8) 0.094(4) Uani 1 1 d . U . . .
C97 C 0.2911(10) -0.1551(10) 0.1881(6) 0.114(5) Uani 1 1 d D U . . .
C98 C 0.2555(12) -0.1665(14) 0.1432(6) 0.125(7) Uani 1 1 d D U . . .
H98A H 0.267617 -0.202722 0.126485 0.188 Uiso 1 1 calc R U . . .
H98B H 0.205981 -0.177590 0.145003 0.188 Uiso 1 1 calc R U . . .
H98C H 0.270242 -0.126287 0.129617 0.188 Uiso 1 1 calc R U . . .
C100 C 0.2638(15) -0.2153(13) 0.2116(8) 0.144(8) Uani 1 1 d D U . . .
H10M H 0.274415 -0.253881 0.196582 0.216 Uiso 1 1 calc R U . . .
H10N H 0.285408 -0.206676 0.240451 0.216 Uiso 1 1 calc R U . . .
H10O H 0.214346 -0.223834 0.212573 0.216 Uiso 1 1 calc R U . . .
C99 C 0.3688(9) -0.1402(13) 0.1862(9) 0.130(7) Uani 1 1 d D U . . .
H99A H 0.379928 -0.176988 0.169484 0.196 Uiso 1 1 calc R U . . .
H99B H 0.385440 -0.099923 0.172913 0.196 Uiso 1 1 calc R U . . .
H99C H 0.390467 -0.134013 0.214934 0.196 Uiso 1 1 calc R U . . .
C59 C 0.1659(14) 0.6087(12) 0.2525(8) 0.093(5) Uani 1 1 d D U . . .
C60 C 0.1333(14) 0.6341(14) 0.2760(8) 0.100(5) Uani 1 1 d D U . . .
C61 C 0.1063(10) 0.6810(11) 0.2983(6) 0.111(5) Uani 1 1 d D U . . .
C62 C 0.0345(11) 0.6826(12) 0.2829(7) 0.090(6) Uani 1 1 d D U . . .
H62A H 0.020878 0.716964 0.300657 0.135 Uiso 1 1 calc R U . . .
H62B H 0.034427 0.692046 0.253447 0.135 Uiso 1 1 calc R U . . .
H62C H 0.002225 0.639783 0.284678 0.135 Uiso 1 1 calc R U . . .
C63 C 0.1156(14) 0.6885(16) 0.3467(6) 0.140(8) Uani 1 1 d D U . . .
H63A H 0.094775 0.722489 0.358601 0.209 Uiso 1 1 calc R U . . .
H63B H 0.093667 0.646527 0.356759 0.209 Uiso 1 1 calc R U . . .
H63C H 0.164375 0.701329 0.355705 0.209 Uiso 1 1 calc DR U . . .
C2 C 0.0634(16) 0.3138(12) 0.0591(8) 0.106(7) Uani 1 1 d . U . . .
H2A H 0.072407 0.361497 0.066340 0.160 Uiso 1 1 calc R U . . .
H2B H 0.085462 0.304531 0.033286 0.160 Uiso 1 1 calc R U . . .
H2C H 0.014069 0.293936 0.054273 0.160 Uiso 1 1 calc R U . . .
C1 C 0.0916(12) 0.2847(11) 0.0953(6) 0.074(5) Uani 1 1 d . U . . .
C3 C 0.1961(7) 0.0985(9) 0.0872(4) 0.046(3) Uani 1 1 d . U . . .
C4 C 0.2051(9) 0.0493(10) 0.0529(5) 0.060(4) Uani 1 1 d . U . . .
H4A H 0.251695 0.044824 0.055679 0.090 Uiso 1 1 calc R U . . .
H4B H 0.172571 0.006708 0.054776 0.090 Uiso 1 1 calc R U . . .
H4C H 0.197064 0.063843 0.025387 0.090 Uiso 1 1 calc R U . . .
Co5 Co 0.03886(10) 0.01084(10) 0.25138(5) 0.0366(4) Uani 1 1 d . . . . .
O14 O 0.2106(5) 0.2438(6) 0.1497(3) 0.047(2) Uani 1 1 d . . . . .
C29 C 0.5980(15) 0.3413(16) 0.2772(9) 0.118(6) Uani 1 1 d D U . . .
O8 O 0.4163(5) 0.2103(7) 0.2333(4) 0.059(3) Uani 1 1 d . . . . .
W4A W 0.3990(4) 0.2583(4) 0.2166(2) 0.0304(16) Uani 0.1 1 d . . P B .
W1A W 0.4078(4) 0.3640(5) 0.3197(3) 0.0370(18) Uani 0.1 1 d . . P B .
C87 C -0.0049(15) -0.1091(16) 0.4847(8) 0.139(8) Uani 1 1 d D U . . .
H87A H 0.008488 -0.067530 0.503561 0.208 Uiso 1 1 calc R U . . .
H87B H -0.037625 -0.142113 0.498077 0.208 Uiso 1 1 calc R U . . .
H87C H 0.035538 -0.124595 0.479156 0.208 Uiso 1 1 calc R U . . .
C86 C -0.0605(17) -0.1557(15) 0.4114(8) 0.151(9) Uani 1 1 d D U . . .
H86A H -0.088614 -0.191767 0.424892 0.226 Uiso 1 1 calc R U . . .
H86B H -0.087251 -0.146937 0.387449 0.226 Uiso 1 1 calc R U . . .
H86C H -0.020436 -0.168130 0.401166 0.226 Uiso 1 1 calc R U . . .
C88 C -0.1060(16) -0.0740(17) 0.4570(11) 0.156(8) Uani 1 1 d D U . . .
H88A H -0.090712 -0.034377 0.477558 0.234 Uiso 1 1 calc R U . . .
H88B H -0.130783 -0.064351 0.432502 0.234 Uiso 1 1 calc R U . . .
H88C H -0.136231 -0.109194 0.470197 0.234 Uiso 1 1 calc R U . . .
C69 C -0.106(2) 0.5105(18) 0.2689(12) 0.145(8) Uani 1 1 d . U . . .
H69A H -0.084177 0.494342 0.291756 0.218 Uiso 1 1 calc R U . . .
H69B H -0.152185 0.512122 0.276350 0.218 Uiso 1 1 calc R U . . .
H69C H -0.079465 0.554722 0.264879 0.218 Uiso 1 1 calc R U . . .
C64 C 0.1463(18) 0.7532(12) 0.2957(10) 0.140(8) Uani 1 1 d D U . . .
H64A H 0.124517 0.782941 0.311975 0.210 Uiso 1 1 calc R U . . .
H64B H 0.193331 0.760759 0.307421 0.210 Uiso 1 1 calc DR U . . .
H64C H 0.146276 0.761632 0.266068 0.210 Uiso 1 1 calc R U . . .
C56 C 0.1871(14) 0.6096(16) 0.4633(9) 0.119(7) Uani 1 1 d . U . . .
H56A H 0.157559 0.616350 0.440040 0.178 Uiso 1 1 calc R U . . .
H56B H 0.184997 0.639437 0.488563 0.178 Uiso 1 1 calc R U . . .
H56C H 0.171579 0.563895 0.469377 0.178 Uiso 1 1 calc R U . . .
C9 C 0.664(2) 0.312(2) 0.0637(13) 0.172(9) Uani 1 1 d . U . . .
H9A H 0.616916 0.311887 0.056635 0.259 Uiso 1 1 calc R U . . .
H9B H 0.687715 0.309530 0.037609 0.259 Uiso 1 1 calc R U . . .
H9C H 0.687440 0.352365 0.082084 0.259 Uiso 1 1 calc R U . . .
Ag1A Ag 0.3462(5) 0.4048(4) 0.1133(2) 0.059(3) Uiso 0.220(8) 1 d . . P A 2
Ag2A Ag 0.4831(4) 0.4274(4) 0.1838(3) 0.041(3) Uiso 0.168(9) 1 d . . P B 2

loop_
_atom_site_aniso_label
_atom_site_aniso_U_11
_atom_site_aniso_U_22
_atom_site_aniso_U_33
_atom_site_aniso_U_23
_atom_site_aniso_U_13
_atom_site_aniso_U_12
Ag18 0.0953(13) 0.0989(14) 0.0743(11) 0.0061(10) -0.0130(9) 0.0428(11)
Ag6 0.0395(7) 0.1323(15) 0.0531(8) -0.0268(9) 0.0072(6) 0.0180(8)
Ag3 0.0438(8) 0.1522(18) 0.0808(11) -0.0505(12) 0.0047(7) 0.0309(10)
Ag4 0.0403(8) 0.172(2) 0.0814(12) -0.0486(12) 0.0064(7) 0.0201(10)
Co4 0.0329(10) 0.0646(14) 0.0276(10) -0.0103(9) 0.0035(8) 0.0115(9)
Ag1 0.0624(10) 0.1425(19) 0.0765(12) -0.0339(12) -0.0044(9) 0.0400(11)
Co1 0.0340(10) 0.0456(11) 0.0250(9) -0.0042(8) 0.0011(7) 0.0070(8)
Ag23 0.1093(15) 0.0859(13) 0.0881(13) 0.0156(10) 0.0071(11) 0.0297(11)
Ag19 0.164(2) 0.0544(10) 0.0592(10) 0.0081(8) -0.0044(11) -0.0014(11)
Co3 0.0407(11) 0.0418(11) 0.0307(10) 0.0001(8) 0.0058(8) 0.0017(9)
Ag36 0.1039(14) 0.1193(16) 0.0536(10) -0.0157(10) 0.0133(9) 0.0020(12)
Ag25 0.1370(19) 0.0919(14) 0.0782(13) -0.0045(10) 0.0241(12) 0.0049(13)
Ag5 0.0657(11) 0.164(2) 0.0870(13) -0.0361(13) -0.0233(9) 0.0387(12)
Ag14 0.087(2) 0.1006(18) 0.0535(13) 0.0140(11) 0.0146(12) 0.0133(14)
Ag20 0.0513(8) 0.0620(9) 0.0824(10) -0.0032(7) -0.0116(7) 0.0142(7)
Ag2 0.0568(9) 0.1403(17) 0.0766(11) -0.0478(11) -0.0171(8) 0.0433(10)
Ag16 0.143(2) 0.0729(12) 0.1000(15) 0.0072(10) 0.0290(14) 0.0151(12)
Ag13 0.0549(14) 0.099(2) 0.117(2) 0.0180(18) 0.0079(15) -0.0219(13)
Ag15 0.215(3) 0.0844(15) 0.0776(14) 0.0017(11) 0.0291(16) 0.0016(16)
Ag17 0.132(2) 0.0790(15) 0.189(3) -0.0117(16) -0.0094(19) 0.0249(14)
Ag33 0.0325(6) 0.0520(7) 0.0565(7) -0.0159(6) 0.0060(5) 0.0075(5)
Ag29 0.0621(8) 0.0682(9) 0.0329(6) -0.0018(6) 0.0011(5) 0.0221(7)
Ag32 0.0446(7) 0.0755(9) 0.0434(7) 0.0020(6) 0.0058(5) 0.0153(6)
Ag28 0.0567(8) 0.0753(9) 0.0339(6) -0.0018(6) 0.0091(5) 0.0051(7)
Ag27 0.0524(7) 0.0699(9) 0.0425(7) -0.0028(6) 0.0124(5) 0.0209(6)
Ag21 0.0451(7) 0.0659(9) 0.0534(8) -0.0111(6) -0.0006(6) 0.0170(6)
Ag11 0.0433(8) 0.1199(14) 0.0700(10) -0.0347(9) -0.0104(7) 0.0324(8)
Ag35 0.0881(11) 0.0852(11) 0.0457(8) -0.0051(7) -0.0103(7) 0.0455(9)
Ag22 0.0472(7) 0.0590(8) 0.0544(8) -0.0097(6) 0.0032(6) 0.0128(6)
Ag8 0.0678(9) 0.0884(11) 0.0374(7) -0.0023(6) -0.0042(6) 0.0457(8)
Ag7 0.0608(8) 0.0797(10) 0.0453(7) -0.0181(7) 0.0001(6) 0.0309(7)
Ag24 0.0633(9) 0.0654(9) 0.0621(9) -0.0091(7) 0.0083(7) 0.0088(7)
Ag34 0.0918(11) 0.0867(11) 0.0318(7) 0.0016(7) 0.0051(7) 0.0305(9)
Ag9 0.0843(11) 0.0971(12) 0.0465(8) -0.0116(7) -0.0147(7) 0.0547(10)
Ag10 0.0725(10) 0.1059(13) 0.0630(9) -0.0214(9) -0.0191(8) 0.0501(10)
Co2 0.0271(9) 0.0450(11) 0.0236(9) -0.0044(8) 0.0029(7) 0.0097(8)
Ag31 0.0914(12) 0.0806(11) 0.0492(8) -0.0064(7) -0.0086(7) 0.0313(9)
Ag30 0.0818(10) 0.0914(11) 0.0296(7) -0.0001(6) -0.0026(6) 0.0256(9)
Ag12 0.0425(8) 0.1266(16) 0.0844(12) -0.0345(11) 0.0176(8) -0.0026(9)
Ag26 0.0705(11) 0.0771(12) 0.1256(17) -0.0125(11) 0.0329(11) -0.0185(9)
W7 0.0254(3) 0.0432(3) 0.0227(3) -0.0029(2) 0.0033(2) 0.0093(2)
W8 0.0389(3) 0.0497(4) 0.0218(3) -0.0050(2) -0.0040(2) 0.0183(3)
W2 0.0293(3) 0.0515(4) 0.0282(3) -0.0125(2) 0.0021(2) 0.0083(3)
W10 0.0335(3) 0.0355(3) 0.0216(3) 0.0014(2) -0.0001(2) 0.0061(2)
W16 0.0346(3) 0.0439(3) 0.0303(3) 0.0002(2) 0.0010(2) 0.0038(3)
W9 0.0353(3) 0.0742(5) 0.0343(3) -0.0204(3) -0.0061(2) 0.0255(3)
W3 0.0341(3) 0.0724(5) 0.0305(3) -0.0174(3) -0.0078(2) 0.0225(3)
W17 0.0449(3) 0.0386(3) 0.0249(3) 0.0007(2) -0.0032(2) 0.0024(3)
W15 0.0502(4) 0.0504(4) 0.0242(3) 0.0009(2) 0.0073(2) 0.0101(3)
W1 0.0272(4) 0.0534(6) 0.0342(5) -0.0144(4) 0.0020(3) 0.0033(4)
W4 0.0272(4) 0.0615(6) 0.0313(5) -0.0114(4) 0.0058(3) 0.0048(4)
W18 0.0767(5) 0.0393(4) 0.0369(4) 0.0005(3) 0.0047(3) -0.0037(3)
W12 0.0706(4) 0.0421(4) 0.0262(3) -0.0015(2) 0.0027(3) 0.0166(3)
W19 0.1110(7) 0.0416(4) 0.0412(4) 0.0099(3) 0.0111(4) 0.0135(4)
W20 0.0648(4) 0.0492(4) 0.0382(4) 0.0038(3) 0.0122(3) -0.0064(3)
W11 0.0529(4) 0.0546(4) 0.0255(3) -0.0010(3) 0.0018(2) 0.0226(3)
W13 0.0982(6) 0.0539(4) 0.0353(4) 0.0057(3) 0.0061(3) 0.0390(4)
W14 0.0851(5) 0.0547(4) 0.0281(3) 0.0101(3) 0.0056(3) 0.0302(4)
W6 0.0401(3) 0.0416(3) 0.0325(3) -0.0031(2) 0.0038(2) 0.0072(3)
W5 0.0458(4) 0.0534(4) 0.0370(3) -0.0073(3) 0.0112(3) -0.0076(3)
Si2 0.0392(19) 0.0131(15) 0.0185(16) 0.0028(12) -0.0018(13) 0.0005(14)
Si1 0.0107(14) 0.0339(18) 0.0188(16) -0.0021(13) 0.0001(11) 0.0082(13)
O74 0.035(5) 0.057(6) 0.036(5) -0.001(5) 0.003(4) 0.003(5)
O58 0.062(5) 0.034(5) 0.028(5) 0.001(4) 0.006(4) 0.001(4)
O76 0.028(4) 0.042(5) 0.033(5) -0.004(4) -0.004(3) 0.007(4)
O70 0.068(8) 0.058(7) 0.047(6) -0.011(5) -0.005(5) 0.015(6)
O65 0.098(7) 0.042(6) 0.029(5) 0.003(4) 0.001(5) 0.018(5)
O79 0.049(6) 0.058(7) 0.052(6) 0.004(5) 0.017(5) 0.012(5)
O75 0.051(6) 0.046(6) 0.034(5) 0.002(4) -0.002(4) 0.011(5)
O55 0.122(12) 0.055(7) 0.063(8) 0.020(6) 0.015(8) 0.023(7)
O60 0.106(9) 0.044(6) 0.035(5) -0.004(4) 0.006(5) 0.037(6)
O73 0.039(5) 0.056(6) 0.025(4) -0.007(4) -0.010(4) 0.007(4)
O52 0.065(6) 0.054(6) 0.030(5) 0.007(4) 0.009(4) 0.001(5)
O63 0.061(6) 0.050(6) 0.026(5) -0.006(4) 0.000(4) 0.018(5)
O77 0.044(5) 0.050(5) 0.022(4) -0.002(4) -0.008(4) 0.011(4)
O80 0.043(5) 0.037(5) 0.029(5) 0.001(4) 0.002(4) 0.013(4)
O47 0.071(7) 0.052(6) 0.027(5) 0.008(4) 0.008(4) 0.023(5)
O68 0.052(6) 0.048(5) 0.030(5) -0.003(4) -0.001(4) 0.003(4)
O3 0.022(4) 0.047(5) 0.020(4) -0.006(3) 0.000(3) 0.006(3)
O54 0.066(7) 0.056(7) 0.052(7) 0.000(5) 0.022(5) -0.015(5)
O53 0.118(9) 0.060(7) 0.033(6) 0.010(5) 0.008(6) 0.014(6)
O69 0.041(5) 0.061(6) 0.033(5) 0.004(4) 0.000(4) 0.006(4)
O2 0.030(4) 0.040(5) 0.033(5) 0.000(3) 0.007(3) -0.005(3)
O1 0.029(4) 0.063(6) 0.025(4) -0.012(4) 0.000(3) 0.008(4)
O9 0.044(5) 0.058(6) 0.037(5) -0.014(4) 0.005(4) 0.008(5)
O25 0.037(5) 0.061(6) 0.039(5) -0.021(4) -0.005(4) 0.012(4)
O31 0.038(5) 0.077(7) 0.041(5) -0.016(5) -0.002(4) 0.021(5)
O5 0.030(5) 0.087(8) 0.044(5) -0.024(5) 0.000(4) 0.003(5)
O64 0.036(5) 0.042(5) 0.031(5) 0.000(4) 0.001(4) 0.011(4)
O51 0.111(8) 0.046(6) 0.040(6) 0.013(5) 0.012(5) 0.022(6)
O71 0.050(5) 0.048(5) 0.024(5) 0.005(4) -0.003(4) 0.012(4)
O59 0.056(5) 0.036(5) 0.021(4) 0.008(3) 0.005(3) 0.012(4)
O40 0.054(6) 0.056(6) 0.044(6) -0.015(5) 0.006(5) -0.001(5)
O48 0.096(8) 0.045(6) 0.038(5) 0.005(4) 0.007(5) 0.030(6)
O38 0.041(5) 0.062(6) 0.026(5) -0.009(4) -0.008(4) 0.022(4)
O20 0.031(5) 0.043(5) 0.025(4) -0.007(4) 0.001(3) 0.007(4)
O41 0.042(5) 0.046(6) 0.033(5) -0.005(4) 0.007(4) 0.017(4)
O18 0.027(4) 0.056(5) 0.026(4) -0.007(4) 0.000(3) 0.011(4)
O22 0.059(6) 0.037(5) 0.032(5) 0.003(4) 0.006(4) -0.002(4)
O46 0.117(11) 0.068(8) 0.032(6) 0.012(5) 0.009(6) 0.044(7)
O28 0.065(7) 0.060(7) 0.051(7) -0.010(5) 0.017(6) -0.016(6)
O35 0.058(6) 0.064(7) 0.038(6) 0.000(5) 0.004(5) -0.007(5)
O23 0.056(6) 0.044(6) 0.046(6) 0.004(4) 0.010(5) 0.017(5)
O62 0.054(6) 0.066(7) 0.034(6) -0.010(5) 0.003(4) 0.022(5)
O61 0.072(7) 0.062(6) 0.037(6) 0.002(5) -0.001(5) 0.039(5)
O56 0.130(8) 0.046(6) 0.042(6) 0.005(5) 0.008(6) 0.038(6)
O72 0.041(5) 0.032(4) 0.028(4) 0.005(3) 0.003(3) 0.004(4)
O49 0.052(5) 0.039(5) 0.022(4) 0.005(3) 0.002(3) 0.012(4)
O78 0.131(11) 0.072(8) 0.054(8) 0.015(6) 0.025(7) 0.060(9)
O66 0.070(7) 0.062(7) 0.036(5) 0.011(5) 0.005(5) -0.004(5)
O33 0.047(6) 0.071(7) 0.038(5) -0.025(5) -0.007(4) 0.025(5)
O24 0.030(5) 0.056(6) 0.036(5) -0.001(4) 0.008(4) 0.007(4)
O29 0.052(6) 0.063(6) 0.022(5) -0.015(4) -0.003(4) 0.023(5)
O50 0.038(5) 0.050(5) 0.024(4) 0.002(4) 0.008(3) 0.005(4)
O39 0.058(6) 0.057(6) 0.036(5) -0.006(4) -0.010(4) 0.029(5)
O30 0.040(6) 0.066(7) 0.036(5) -0.018(5) 0.012(4) 0.006(5)
O15 0.040(5) 0.055(5) 0.024(4) -0.005(4) 0.004(4) 0.009(4)
O16 0.026(4) 0.052(6) 0.025(4) -0.005(4) -0.005(3) 0.014(4)
O45 0.034(4) 0.047(5) 0.023(4) 0.004(3) -0.001(3) 0.012(4)
O57 0.118(9) 0.042(6) 0.046(6) 0.001(5) 0.012(6) 0.003(6)
O42 0.037(5) 0.058(6) 0.022(4) 0.006(4) 0.009(4) 0.017(4)
O43 0.055(6) 0.052(6) 0.031(5) 0.002(4) -0.002(4) 0.024(5)
O21 0.035(4) 0.051(5) 0.022(4) 0.002(4) 0.006(3) 0.026(4)
O32 0.041(6) 0.090(8) 0.034(5) -0.012(5) -0.004(4) 0.028(6)
O4 0.030(4) 0.057(5) 0.025(4) -0.011(4) 0.002(3) 0.005(4)
O7 0.040(6) 0.079(8) 0.053(7) -0.024(6) 0.007(5) -0.002(5)
O6 0.035(5) 0.063(6) 0.039(6) -0.021(4) 0.006(4) -0.016(4)
O36 0.044(6) 0.074(6) 0.038(5) -0.021(5) -0.004(4) 0.019(5)
O27 0.033(5) 0.068(7) 0.036(5) -0.017(4) 0.010(4) -0.009(4)
O26 0.030(5) 0.085(8) 0.049(7) -0.032(6) 0.004(4) -0.010(5)
O17 0.029(4) 0.039(5) 0.033(5) 0.002(4) 0.013(4) 0.008(4)
O44 0.053(6) 0.060(6) 0.029(5) -0.002(4) 0.009(4) 0.025(5)
O67 0.114(10) 0.049(7) 0.058(7) -0.017(6) 0.004(7) -0.015(7)
O37 0.047(5) 0.038(5) 0.035(5) -0.009(4) -0.001(4) 0.013(4)
O19 0.036(5) 0.063(6) 0.029(5) -0.008(4) 0.002(4) 0.023(4)
O34 0.058(7) 0.095(8) 0.048(6) -0.026(5) -0.016(5) 0.052(6)
O13 0.066(7) 0.049(6) 0.040(5) 0.002(4) 0.000(5) 0.007(5)
O12 0.053(6) 0.059(5) 0.032(5) 0.001(4) -0.002(4) 0.006(5)
O10 0.027(4) 0.060(6) 0.036(5) -0.012(4) 0.005(3) 0.000(4)
O11 0.039(5) 0.070(7) 0.027(5) 0.001(4) 0.005(4) 0.015(5)
C71 0.039(6) 0.072(8) 0.059(8) -0.012(7) 0.001(6) 0.027(6)
C72 0.041(6) 0.083(8) 0.071(7) -0.004(6) -0.003(6) 0.031(5)
C73 0.042(6) 0.102(9) 0.082(8) -0.001(7) -0.008(6) 0.035(6)
C76 0.066(11) 0.133(15) 0.084(9) 0.011(10) -0.013(9) 0.040(11)
C75 0.042(9) 0.109(11) 0.108(12) -0.009(10) -0.011(9) 0.041(8)
C74 0.045(8) 0.122(12) 0.086(12) -0.007(10) 0.003(8) 0.029(8)
C77 0.065(7) 0.083(10) 0.054(8) -0.009(7) 0.016(7) 0.007(7)
C78 0.071(7) 0.087(9) 0.059(7) -0.007(7) 0.021(6) 0.006(7)
C79 0.073(7) 0.097(9) 0.079(8) -0.004(7) 0.023(7) 0.001(7)
C81 0.080(12) 0.112(13) 0.093(12) -0.007(10) 0.035(10) 0.012(11)
C82 0.081(11) 0.118(15) 0.098(12) -0.004(11) 0.004(10) -0.010(12)
C80 0.110(15) 0.105(12) 0.113(15) 0.014(11) 0.027(12) -0.008(11)
C89 0.117(11) 0.101(11) 0.053(8) 0.005(7) -0.014(8) 0.080(8)
C90 0.121(11) 0.107(10) 0.060(8) 0.009(7) -0.010(7) 0.075(9)
C91 0.146(11) 0.113(10) 0.081(9) 0.016(8) -0.005(8) 0.060(9)
C93 0.182(19) 0.114(16) 0.089(10) 0.029(11) -0.012(12) 0.046(15)
C94 0.145(13) 0.113(15) 0.085(13) 0.043(12) 0.005(11) 0.052(12)
C92 0.157(17) 0.107(13) 0.120(15) 0.013(12) 0.002(14) 0.058(13)
C53 0.068(9) 0.064(9) 0.069(8) -0.002(7) 0.015(7) -0.005(7)
C54 0.075(8) 0.072(8) 0.069(8) -0.005(7) 0.017(7) -0.004(7)
C55 0.091(9) 0.095(9) 0.077(8) -0.012(7) 0.018(7) 0.002(8)
C57 0.118(14) 0.142(16) 0.085(12) 0.000(12) 0.010(11) 0.027(13)
C58 0.088(13) 0.092(10) 0.102(14) -0.030(10) 0.017(11) -0.006(10)
C5 0.063(10) 0.208(18) 0.108(12) -0.017(12) 0.007(8) 0.068(12)
C6 0.081(10) 0.219(17) 0.104(12) -0.018(11) 0.004(8) 0.059(11)
C7 0.098(10) 0.233(18) 0.105(12) -0.019(11) 0.008(9) 0.053(12)
C10 0.088(12) 0.25(2) 0.114(17) -0.002(17) 0.015(11) 0.041(15)
C8 0.127(17) 0.25(2) 0.122(17) -0.042(15) -0.001(14) 0.050(17)
C101 0.059(8) 0.192(14) 0.064(8) -0.022(10) 0.025(7) 0.009(10)
C102 0.059(8) 0.201(14) 0.064(7) -0.022(10) 0.022(7) 0.006(10)
C103 0.071(8) 0.213(14) 0.065(8) -0.019(10) 0.025(7) -0.002(10)
C104 0.075(11) 0.219(19) 0.061(11) -0.005(14) 0.011(9) -0.003(13)
C106 0.078(11) 0.23(2) 0.074(12) -0.034(15) 0.024(10) 0.000(13)
C105 0.123(16) 0.219(16) 0.083(14) -0.003(14) 0.015(13) 0.005(14)
C83 0.112(10) 0.088(9) 0.037(7) 0.012(7) 0.003(7) 0.033(8)
C84 0.120(9) 0.091(9) 0.054(7) 0.015(7) 0.013(7) 0.027(7)
C85 0.133(8) 0.104(8) 0.088(7) 0.018(6) 0.017(7) 0.016(7)
C17 0.074(10) 0.132(13) 0.094(12) -0.074(9) -0.042(9) 0.048(10)
C18 0.092(10) 0.133(13) 0.108(12) -0.070(8) -0.019(9) 0.047(9)
C19 0.115(11) 0.147(13) 0.126(12) -0.051(9) -0.022(9) 0.045(10)
C22 0.139(16) 0.164(19) 0.142(18) -0.034(14) -0.043(13) 0.034(15)
C21 0.134(17) 0.157(17) 0.152(18) -0.044(13) -0.025(14) 0.071(14)
C20 0.130(15) 0.17(2) 0.151(18) -0.032(14) -0.005(13) 0.037(15)
C11 0.079(10) 0.168(14) 0.075(10) -0.027(9) 0.007(8) 0.061(10)
C12 0.095(10) 0.185(13) 0.088(10) -0.028(9) 0.019(8) 0.061(10)
C13 0.116(11) 0.204(14) 0.099(10) -0.035(10) 0.032(9) 0.058(11)
C14 0.143(18) 0.202(15) 0.118(17) -0.053(14) 0.028(15) 0.047(15)
C16 0.126(12) 0.22(2) 0.120(17) -0.029(17) 0.049(12) 0.046(15)
C15 0.152(17) 0.23(2) 0.101(13) -0.031(15) 0.021(13) 0.060(17)
C107 0.063(7) 0.039(7) 0.060(7) -0.010(6) 0.012(6) 0.023(6)
C108 0.064(6) 0.060(7) 0.070(7) -0.005(6) 0.012(6) 0.020(6)
C109 0.077(6) 0.097(7) 0.095(7) -0.005(6) 0.024(6) 0.020(6)
C111 0.111(15) 0.170(17) 0.100(9) -0.021(11) 0.040(10) 0.001(14)
C112 0.088(13) 0.109(10) 0.134(15) -0.012(12) 0.035(12) 0.009(9)
C110 0.093(13) 0.128(14) 0.154(15) 0.004(13) 0.023(13) 0.046(11)
C41 0.101(11) 0.096(11) 0.035(8) -0.004(8) -0.009(7) 0.039(8)
C42 0.104(10) 0.109(10) 0.044(7) -0.004(7) -0.013(6) 0.037(8)
C43 0.119(11) 0.141(12) 0.071(8) -0.005(9) -0.030(7) 0.033(9)
C44 0.140(17) 0.189(19) 0.072(10) 0.008(13) -0.027(10) 0.030(15)
C45 0.130(16) 0.178(17) 0.125(16) -0.012(15) -0.044(13) 0.058(13)
C46 0.150(18) 0.159(15) 0.102(15) -0.017(14) -0.023(14) 0.004(13)
C35 0.067(9) 0.109(12) 0.074(9) -0.002(9) 0.026(7) 0.016(9)
C36 0.059(8) 0.109(10) 0.072(8) -0.013(8) 0.026(6) 0.011(8)
C37 0.074(8) 0.117(10) 0.081(8) -0.018(8) 0.014(7) 0.018(8)
C38 0.112(15) 0.131(14) 0.101(14) -0.045(12) 0.019(13) 0.018(12)
C40 0.078(10) 0.145(17) 0.108(15) -0.017(13) -0.008(10) 0.025(11)
C39 0.115(15) 0.136(14) 0.087(13) -0.001(11) 0.008(12) 0.025(13)
C47 0.073(9) 0.071(9) 0.048(8) 0.011(6) -0.009(7) 0.018(7)
C48 0.095(9) 0.084(9) 0.058(8) 0.001(6) -0.012(7) 0.017(8)
C49 0.122(10) 0.102(10) 0.071(8) -0.007(7) -0.022(8) 0.010(9)
C50 0.158(17) 0.112(13) 0.101(15) -0.025(11) -0.011(14) 0.026(12)
C52 0.114(11) 0.139(17) 0.103(15) 0.001(13) -0.033(11) 0.012(12)
C51 0.144(17) 0.137(16) 0.082(12) 0.007(11) -0.042(11) 0.006(14)
C65 0.070(8) 0.090(10) 0.079(9) 0.000(8) -0.024(8) 0.025(7)
C66 0.089(8) 0.106(9) 0.104(9) 0.009(7) -0.025(7) 0.030(7)
C67 0.112(8) 0.116(8) 0.126(8) 0.024(7) -0.016(7) 0.036(6)
C70 0.137(16) 0.123(15) 0.154(16) 0.037(12) -0.003(13) 0.029(12)
C68 0.126(15) 0.151(16) 0.155(16) 0.037(13) -0.046(13) 0.031(12)
C30 0.093(9) 0.158(11) 0.120(10) -0.041(8) 0.001(8) 0.052(9)
C31 0.103(10) 0.180(12) 0.135(11) -0.060(10) -0.016(9) 0.060(10)
C33 0.112(13) 0.205(19) 0.157(18) -0.085(16) -0.029(12) 0.074(14)
C34 0.127(17) 0.178(14) 0.164(18) -0.066(13) -0.032(15) 0.049(14)
C32 0.124(15) 0.210(19) 0.126(14) -0.069(14) -0.019(12) 0.070(16)
C23 0.076(10) 0.161(13) 0.085(10) -0.055(10) -0.010(8) 0.059(10)
C24 0.085(9) 0.173(13) 0.091(9) -0.058(9) -0.019(8) 0.067(9)
C25 0.097(9) 0.189(14) 0.099(10) -0.058(10) -0.027(8) 0.063(10)
C28 0.100(11) 0.22(2) 0.105(16) -0.060(15) -0.029(11) 0.053(13)
C27 0.121(16) 0.201(17) 0.109(15) -0.042(13) -0.038(13) 0.060(14)
C26 0.113(15) 0.200(18) 0.115(15) -0.072(14) -0.011(13) 0.057(15)
C95 0.105(10) 0.101(10) 0.068(9) -0.012(7) -0.010(8) 0.072(8)
C96 0.114(10) 0.111(9) 0.078(9) -0.017(7) -0.007(8) 0.079(8)
C97 0.131(10) 0.126(10) 0.106(10) -0.025(8) 0.006(9) 0.085(9)
C98 0.132(15) 0.144(17) 0.104(11) -0.051(11) 0.012(11) 0.070(14)
C100 0.184(18) 0.117(13) 0.145(16) -0.022(12) 0.011(15) 0.080(14)
C99 0.131(12) 0.148(16) 0.133(17) -0.034(14) 0.005(12) 0.095(12)
C59 0.118(13) 0.077(11) 0.098(11) 0.004(9) -0.016(10) 0.055(9)
C60 0.112(11) 0.093(10) 0.101(10) -0.007(8) -0.016(9) 0.048(8)
C61 0.119(11) 0.107(10) 0.109(10) -0.016(9) -0.009(9) 0.047(8)
C62 0.117(12) 0.070(12) 0.098(13) 0.021(11) 0.006(11) 0.048(10)
C63 0.148(18) 0.152(17) 0.107(11) -0.028(12) -0.021(12) 0.042(15)
C2 0.159(18) 0.076(12) 0.073(11) -0.006(9) -0.044(12) 0.025(12)
C1 0.096(13) 0.063(7) 0.054(9) -0.010(6) -0.019(9) 0.017(8)
C3 0.030(5) 0.076(9) 0.024(6) -0.014(6) 0.009(4) 0.006(5)
C4 0.048(9) 0.086(11) 0.042(8) -0.022(7) 0.004(7) 0.022(8)
Co5 0.0499(11) 0.0418(11) 0.0193(9) -0.0014(8) -0.0008(8) 0.0171(9)
O14 0.037(5) 0.064(6) 0.034(5) -0.007(4) -0.001(4) 0.011(4)
C29 0.097(9) 0.138(10) 0.112(9) -0.022(7) 0.014(7) 0.035(8)
O8 0.037(5) 0.086(7) 0.053(6) -0.016(5) 0.009(4) 0.023(5)
W4A 0.012(3) 0.054(3) 0.025(3) -0.001(2) 0.010(2) 0.010(2)
W1A 0.016(3) 0.051(3) 0.037(3) -0.007(2) 0.006(2) 0.002(2)
C87 0.180(17) 0.133(16) 0.091(12) 0.043(11) 0.021(12) 0.008(14)
C86 0.183(18) 0.125(13) 0.110(14) -0.005(11) 0.039(14) -0.015(14)
C88 0.150(14) 0.155(17) 0.152(17) 0.009(15) 0.045(13) 0.022(12)
C69 0.166(18) 0.131(15) 0.148(13) 0.016(11) -0.007(14) 0.058(13)
C64 0.142(16) 0.108(12) 0.159(17) -0.022(13) -0.006(16) 0.032(12)
C56 0.097(11) 0.131(16) 0.102(14) -0.025(13) 0.025(10) -0.002(11)
C9 0.135(18) 0.25(2) 0.132(18) 0.001(15) 0.010(15) 0.061(17)

loop_
_atom_type_symbol
_atom_type_description
_atom_type_scat_dispersion_real
_atom_type_scat_dispersion_imag
_atom_type_scat_source
Ag Ag -0.8971 1.1015 'International Tables Vol C Tables 4.2.6.8 and 6.1.1.4'
C C 0.0033 0.0016 'International Tables Vol C Tables 4.2.6.8 and 6.1.1.4'
Co Co 0.3494 0.9721 'International Tables Vol C Tables 4.2.6.8 and 6.1.1.4'
H H 0.0000 0.0000 'International Tables Vol C Tables 4.2.6.8 and 6.1.1.4'
N N 0.0061 0.0033 'International Tables Vol C Tables 4.2.6.8 and 6.1.1.4'
O O 0.0106 0.0060 'International Tables Vol C Tables 4.2.6.8 and 6.1.1.4'
Si Si 0.0817 0.0704 'International Tables Vol C Tables 4.2.6.8 and 6.1.1.4'
W W -0.8490 6.8722 'International Tables Vol C Tables 4.2.6.8 and 6.1.1.4'

loop_
_geom_angle_atom_site_label_1
_geom_angle_atom_site_label_2
_geom_angle_atom_site_label_3
_geom_angle
_geom_angle_site_symmetry_1
_geom_angle_site_symmetry_3
_geom_angle_publ_flag
O22 Ag18 Ag17 76.2(2) . . ?
O22 Ag18 C66 133.3(6) . . ?
C65 Ag18 Ag17 109.1(6) . . ?
C65 Ag18 O22 107.2(6) . . ?
C65 Ag18 C66 29.9(8) . . ?
C66 Ag18 Ag17 98.6(7) . . ?
Ag4 Ag6 Ag5 84.01(8) . . ?
O10 Ag6 Ag4 136.7(3) . . ?
O10 Ag6 Ag5 120.1(3) . . ?
O10 Ag6 C12 110.0(7) . . ?
C101 Ag6 Ag4 46.6(7) . . ?
C101 Ag6 Ag5 127.9(7) . . ?
C101 Ag6 O10 109.1(8) . . ?
C101 Ag6 C11 147.2(9) . . ?
C101 Ag6 C12 119.9(9) . . ?
C11 Ag6 Ag4 120.0(6) . . ?
C11 Ag6 Ag5 40.6(6) . . ?
C11 Ag6 O10 98.1(7) . . ?
C11 Ag6 C12 29.4(5) . . ?
C12 Ag6 Ag4 113.3(7) . . ?
C12 Ag6 Ag5 58.4(6) . . ?
Ag1 Ag3 Ag11 102.45(9) . . ?
Ag1 Ag3 Ag12 161.14(7) . . ?
Ag11 Ag3 Ag12 71.74(6) . . ?
C5 Ag3 Ag1 50.2(11) . . ?
C5 Ag3 Ag11 147.3(10) . . ?
C5 Ag3 Ag12 127.3(10) . . ?
C29 Ag3 Ag1 142.7(11) . . ?
C29 Ag3 Ag11 49.5(9) . . ?
C29 Ag3 Ag12 45.6(10) . . ?
C29 Ag3 C5 163.2(14) . . ?
Ag6 Ag4 Ag1 96.02(10) . . ?
Ag6 Ag4 Ag36 72.06(7) . . ?
Ag1 Ag4 Ag36 154.24(8) . . ?
C5 Ag4 Ag6 141.0(11) . . ?
C5 Ag4 Ag1 45.0(11) . . ?
C5 Ag4 Ag36 141.5(10) . . ?
C5 Ag4 C6 32.1(11) . . ?
C6 Ag4 Ag6 149.5(9) . . ?
C6 Ag4 Ag1 67.6(9) . . ?
C6 Ag4 Ag36 132.7(10) . . ?
C101 Ag4 Ag6 50.0(8) . . ?
C101 Ag4 Ag1 140.3(10) . . ?
C101 Ag4 Ag36 45.5(9) . . ?
C101 Ag4 C5 161.5(10) . . ?
C101 Ag4 C6 129.6(10) . . ?
O1 Co4 Co1 121.3(3) . . ?
O9 Co4 Co1 131.2(3) . . ?
O9 Co4 O1 74.6(4) . . ?
O16 Co4 Co1 46.6(3) . . ?
O16 Co4 O1 102.8(3) . . ?
O16 Co4 O9 175.1(4) . . ?
O16 Co4 O10 92.6(4) . . ?
O36 Co4 Co1 138.3(3) . . ?
O36 Co4 O1 75.6(4) . . ?
O36 Co4 O9 88.6(5) . . ?
O36 Co4 O16 94.8(4) . . ?
O36 Co4 O10 92.4(4) . . ?
O36 Co4 O14 173.7(4) . . ?
O10 Co4 Co1 77.3(3) . . ?
O10 Co4 O1 161.1(4) . . ?
O10 Co4 O9 90.8(4) . . ?
O14 Co4 Co1 44.3(3) . . ?
O14 Co4 O1 98.2(4) . . ?
O14 Co4 O9 90.8(5) . . ?
O14 Co4 O16 85.5(4) . . ?
O14 Co4 O10 93.8(4) . . ?
Ag3 Ag1 Ag4 68.24(8) . . ?
Ag3 Ag1 Ag5 120.20(8) . . ?
Ag3 Ag1 Ag2 76.44(7) . . ?
Ag5 Ag1 Ag4 85.27(8) . . ?
Ag5 Ag1 Ag2 70.00(7) . . ?
Ag2 Ag1 Ag4 117.33(7) . . ?
C5 Ag1 Ag3 46.2(8) . . ?
C5 Ag1 Ag4 42.9(7) . . ?
C5 Ag1 Ag5 127.9(7) . . ?
C5 Ag1 Ag2 122.2(7) . . ?
C17 Ag1 Ag3 122.7(8) . . ?
C17 Ag1 Ag4 130.1(9) . . ?
C17 Ag1 Ag5 45.7(8) . . ?
C17 Ag1 Ag2 46.4(8) . . ?
C17 Ag1 C5 166.2(11) . . ?
Co3 Co1 Co4 76.32(7) . . ?
O80 Co1 Co4 142.1(3) . . ?
O80 Co1 Co3 121.6(3) . . ?
O80 Co1 O15 83.6(4) . . ?
O80 Co1 O16 98.8(4) . . ?
O15 Co1 Co4 92.6(3) . . ?
O15 Co1 Co3 44.2(3) . . ?
O15 Co1 O16 78.8(4) . . ?
O16 Co1 Co4 43.8(2) . . ?
O16 Co1 Co3 94.9(3) . . ?
O12 Co1 Co4 132.2(3) . . ?
O12 Co1 Co3 81.4(3) . . ?
O12 Co1 O80 85.4(4) . . ?
O12 Co1 O15 100.1(4) . . ?
O12 Co1 O16 175.5(4) . . ?
O12 Co1 O11 91.4(4) . . ?
O12 Co1 O14 94.2(4) . . ?
O11 Co1 Co4 80.9(3) . . ?
O11 Co1 Co3 141.0(3) . . ?
O11 Co1 O80 95.6(4) . . ?
O11 Co1 O15 168.4(4) . . ?
O11 Co1 O16 89.8(4) . . ?
O11 Co1 O14 100.1(4) . . ?
O14 Co1 Co4 42.5(3) . . ?
O14 Co1 Co3 43.1(3) . . ?
O14 Co1 O80 164.3(4) . . ?
O14 Co1 O15 81.0(4) . . ?
O14 Co1 O16 81.3(4) . . ?
Ag16 Ag23 Ag22 156.41(9) . . ?
Ag24 Ag23 Ag16 99.12(9) . . ?
Ag24 Ag23 Ag22 73.75(6) . . ?
C53 Ag23 Ag16 144.1(5) . . ?
C53 Ag23 Ag22 44.4(5) . . ?
C53 Ag23 Ag24 49.8(6) . . ?
C53 Ag23 C59 171.9(8) . . ?
C53 Ag23 C60 143.1(8) . . ?
C59 Ag23 Ag16 42.5(7) . . ?
C59 Ag23 Ag22 132.7(8) . . ?
C59 Ag23 Ag24 138.3(6) . . ?
C59 Ag23 C60 28.8(4) . . ?
C60 Ag23 Ag16 68.1(6) . . ?
C60 Ag23 Ag22 116.7(7) . . ?
C60 Ag23 Ag24 166.9(6) . . ?
Ag15 Ag19 Ag17 85.99(9) . . ?
O13 Ag19 Ag15 134.8(3) . . ?
O13 Ag19 Ag17 120.1(3) . . ?
O2 Co3 Co1 122.0(3) . . ?
O22 Co3 Co1 137.1(3) . . ?
O22 Co3 O2 76.2(4) . . ?
O22 Co3 O35 86.9(5) . . ?
O22 Co3 O15 95.9(4) . . ?
O22 Co3 O13 91.4(5) . . ?
O35 Co3 Co1 133.5(3) . . ?
O35 Co3 O2 74.6(4) . . ?
O35 Co3 O13 88.4(5) . . ?
O15 Co3 Co1 45.8(3) . . ?
O15 Co3 O2 100.5(4) . . ?
O15 Co3 O35 173.6(5) . . ?
O15 Co3 O13 97.2(4) . . ?
O13 Co3 Co1 78.3(3) . . ?
O13 Co3 O2 159.3(4) . . ?
O14 Co3 Co1 44.7(3) . . ?
O14 Co3 O2 99.0(4) . . ?
O14 Co3 O22 175.1(4) . . ?
O14 Co3 O35 93.0(5) . . ?
O14 Co3 O15 83.7(4) . . ?
O14 Co3 O13 93.5(4) . . ?
O9 Ag36 Ag4 70.9(3) . . ?
O9 Ag36 C102 109.5(8) . . ?
O9 Ag36 Ag1A 102.2(3) . . ?
C101 Ag36 Ag4 42.0(7) . . ?
C101 Ag36 O9 85.9(8) . . ?
C101 Ag36 C102 26.7(10) . . ?
C101 Ag36 Ag1A 171.1(7) . . ?
C102 Ag36 Ag4 64.6(7) . . ?
C102 Ag36 Ag1A 144.5(8) . . ?
Ag1A Ag36 Ag4 144.2(2) . . ?
Ag16 Ag25 Ag24 95.44(9) . . ?
Ag26 Ag25 Ag16 157.18(10) . . ?
Ag26 Ag25 Ag24 77.07(8) . . ?
C35 Ag25 Ag16 137.1(6) . . ?
C35 Ag25 Ag24 48.1(6) . . ?
C35 Ag25 Ag26 50.1(6) . . ?
Ag1 Ag5 Ag6 94.30(10) . . ?
Ag1 Ag5 Ag7 160.92(11) . . ?
Ag7 Ag5 Ag6 72.73(6) . . ?
C17 Ag5 Ag6 123.8(11) . . ?
C17 Ag5 Ag1 29.7(11) . . ?
C17 Ag5 Ag7 156.9(10) . . ?
C11 Ag5 Ag6 45.4(9) . . ?
C11 Ag5 Ag1 131.1(8) . . ?
C11 Ag5 Ag7 47.0(6) . . ?
C11 Ag5 C17 156.0(11) . . ?
Ag21 Ag20 Ag33 139.31(6) . . ?
C71 Ag20 Ag33 41.1(4) . . ?
C71 Ag20 Ag21 131.5(4) . . ?
C71 Ag20 C72 27.9(6) . . ?
C72 Ag20 Ag33 63.6(4) . . ?
C72 Ag20 Ag21 131.3(5) . . ?
C65 Ag20 Ag33 167.6(7) . . ?
C65 Ag20 Ag21 47.0(6) . . ?
C65 Ag20 C71 148.1(8) . . ?
C65 Ag20 C72 122.4(8) . . ?
Ag11 Ag2 Ag1 101.66(10) . . ?
Ag11 Ag2 Ag10 78.00(6) . . ?
Ag10 Ag2 Ag1 165.59(7) . . ?
C17 Ag2 Ag1 27.1(10) . . ?
C17 Ag2 Ag11 127.5(10) . . ?
C17 Ag2 Ag10 146.7(9) . . ?
C17 Ag2 C18 40.6(11) . . ?
C18 Ag2 Ag1 66.4(9) . . ?
C18 Ag2 Ag11 168.0(9) . . ?
C18 Ag2 Ag10 113.3(9) . . ?
C23 Ag2 Ag1 142.7(10) . . ?
C23 Ag2 Ag11 50.4(9) . . ?
C23 Ag2 Ag10 46.7(9) . . ?
C23 Ag2 C17 165.2(10) . . ?
C23 Ag2 C18 140.4(12) . . ?
Ag25 Ag16 Ag23 80.84(9) . . ?
Ag25 Ag16 Ag15 75.25(10) . . ?
Ag25 Ag16 Ag17 130.88(11) . . ?
Ag15 Ag16 Ag23 130.69(10) . . ?
Ag17 Ag16 Ag23 75.00(10) . . ?
Ag17 Ag16 Ag15 89.12(10) . . ?
C59 Ag16 Ag23 46.5(7) . . ?
C59 Ag16 Ag25 127.4(7) . . ?
C59 Ag16 Ag15 135.0(7) . . ?
C59 Ag16 Ag17 46.0(7) . . ?
Ag19 Ag15 Ag16 93.11(11) . . ?
Ag14 Ag15 Ag19 69.79(9) . . ?
Ag14 Ag15 Ag16 150.43(11) . . ?
Ag18 Ag17 Ag19 74.19(8) . . ?
Ag16 Ag17 Ag18 154.41(12) . . ?
Ag16 Ag17 Ag19 91.76(11) . . ?
C59 Ag17 Ag18 142.4(8) . . ?
C59 Ag17 Ag19 136.0(7) . . ?
C59 Ag17 Ag16 44.4(7) . . ?
Ag32 Ag33 Ag20 68.65(5) . . ?
O50 Ag33 Ag20 147.8(2) . . ?
O50 Ag33 Ag32 103.5(2) . . ?
O45 Ag33 Ag20 124.9(2) . . ?
O45 Ag33 Ag32 142.9(2) . . ?
O45 Ag33 O50 80.9(3) . . ?
O17 Ag33 Ag20 63.4(2) . . ?
O17 Ag33 Ag32 80.4(2) . . ?
O17 Ag33 O50 148.2(3) . . ?
O17 Ag33 O45 77.9(3) . . ?
C71 Ag33 Ag20 43.5(5) . . ?
C71 Ag33 Ag32 46.5(5) . . ?
C71 Ag33 O50 107.8(5) . . ?
C71 Ag33 O45 166.5(6) . . ?
C71 Ag33 O17 97.8(5) . . ?
Ag30 Ag29 Ag28 69.89(5) . . ?
C41 Ag29 Ag28 108.1(6) . . ?
C41 Ag29 Ag30 45.2(6) . . ?
C41 Ag29 C47 117.2(7) . . ?
C47 Ag29 Ag28 42.3(4) . . ?
C47 Ag29 Ag30 101.3(5) . . ?
Ag33 Ag32 Ag31 88.43(6) . . ?
C71 Ag32 Ag33 49.4(4) . . ?
C71 Ag32 Ag31 137.2(4) . . ?
C71 Ag32 C77 166.7(7) . . ?
C71 Ag32 C78 138.9(7) . . ?
C77 Ag32 Ag33 138.5(6) . . ?
C77 Ag32 Ag31 50.4(6) . . ?
C77 Ag32 C78 28.0(7) . . ?
C78 Ag32 Ag33 140.7(5) . . ?
C78 Ag32 Ag31 67.8(6) . . ?
Ag29 Ag28 Ag27 71.76(5) . . ?
Ag31 Ag28 Ag29 93.70(6) . . ?
Ag31 Ag28 Ag27 137.23(6) . . ?
C77 Ag28 Ag29 144.3(6) . . ?
C77 Ag28 Ag27 130.8(7) . . ?
C77 Ag28 Ag31 50.6(6) . . ?
C47 Ag28 Ag29 51.0(6) . . ?
C47 Ag28 Ag27 43.6(5) . . ?
C47 Ag28 Ag31 144.6(6) . . ?
C47 Ag28 C77 164.7(8) . . ?
Ag22 Ag27 Ag28 161.94(6) . . ?
C107 Ag27 Ag28 132.5(5) . . ?
C107 Ag27 Ag22 41.3(5) . . ?
C107 Ag27 C48 147.3(6) . . ?
C47 Ag27 Ag28 39.9(4) . . ?
C47 Ag27 Ag22 151.3(5) . . ?
C47 Ag27 C107 164.6(7) . . ?
C47 Ag27 C48 30.6(4) . . ?
C48 Ag27 Ag28 69.6(4) . . ?
C48 Ag27 Ag22 125.1(5) . . ?
Ag20 Ag21 Ag22 149.47(6) . . ?
O23 Ag21 Ag20 112.0(2) . . ?
O23 Ag21 Ag22 56.9(2) . . ?
C107 Ag21 Ag20 137.8(5) . . ?
C107 Ag21 Ag22 38.0(5) . . ?
C107 Ag21 O23 94.9(5) . . ?
C107 Ag21 C108 30.8(6) . . ?
C108 Ag21 Ag20 118.7(5) . . ?
C108 Ag21 Ag22 68.1(5) . . ?
C108 Ag21 O23 124.6(5) . . ?
C65 Ag21 Ag20 47.5(7) . . ?
C65 Ag21 Ag22 148.0(7) . . ?
C65 Ag21 O23 93.5(7) . . ?
C65 Ag21 C107 165.5(8) . . ?
C65 Ag21 C108 137.4(8) . . ?
Ag3 Ag11 W1A 117.95(19) . . ?
Ag2 Ag11 Ag3 76.67(7) . . ?
Ag2 Ag11 W1A 148.09(17) . . ?
C23 Ag11 Ag3 111.9(6) . . ?
C23 Ag11 Ag2 45.9(6) . . ?
C23 Ag11 C29 118.5(11) . . ?
C23 Ag11 W1A 130.1(6) . . ?
C29 Ag11 Ag3 40.9(6) . . ?
C29 Ag11 Ag2 107.7(7) . . ?
C29 Ag11 W1A 100.0(8) . . ?
Ag30 Ag35 Ag10 165.66(6) . . ?
C89 Ag35 Ag10 37.4(6) . . ?
C89 Ag35 Ag30 142.5(6) . . ?
C89 Ag35 C90 30.8(3) . . ?
C89 Ag35 C41 170.6(7) . . ?
C89 Ag35 C42 144.4(8) . . ?
C90 Ag35 Ag10 67.7(6) . . ?
C90 Ag35 Ag30 115.5(6) . . ?
C41 Ag35 Ag10 144.3(6) . . ?
C41 Ag35 Ag30 39.6(6) . . ?
C41 Ag35 C90 143.8(8) . . ?
C41 Ag35 C42 28.0(7) . . ?
C42 Ag35 Ag10 123.6(6) . . ?
C42 Ag35 Ag30 65.0(6) . . ?
C42 Ag35 C90 135.4(8) . . ?
Ag23 Ag22 Ag27 159.04(6) . . ?
Ag23 Ag22 Ag21 94.99(6) . . ?
Ag27 Ag22 Ag21 71.33(5) . . ?
C53 Ag22 Ag23 44.1(6) . . ?
C53 Ag22 Ag27 144.3(6) . . ?
C53 Ag22 Ag21 138.6(6) . . ?
C53 Ag22 C54 28.9(7) . . ?
C54 Ag22 Ag23 65.6(5) . . ?
C54 Ag22 Ag27 131.6(6) . . ?
C54 Ag22 Ag21 154.9(6) . . ?
C107 Ag22 Ag23 131.0(5) . . ?
C107 Ag22 Ag27 45.2(5) . . ?
C107 Ag22 Ag21 41.1(5) . . ?
C107 Ag22 C53 168.3(7) . . ?
C107 Ag22 C54 143.9(7) . . ?
Ag9 Ag8 Co5 132.68(7) . . ?
O43 Ag8 Ag9 127.7(3) . . ?
O43 Ag8 O44 74.5(4) . . ?
O43 Ag8 Co5 40.8(3) . . ?
O44 Ag8 Ag9 137.9(3) . . ?
O44 Ag8 Co5 39.3(2) . . ?
C95 Ag8 Ag9 48.6(6) . . ?
C95 Ag8 O43 170.5(7) . . ?
C95 Ag8 O44 114.2(7) . . ?
C95 Ag8 Co5 148.7(7) . . ?
O36 Ag7 Ag5 77.5(3) . . ?
C11 Ag7 Ag5 45.8(7) . . ?
C11 Ag7 O36 90.9(9) . . ?
C11 Ag7 C95 141.1(9) . . ?
C11 Ag7 C96 119.3(10) . . ?
C95 Ag7 Ag5 105.7(6) . . ?
C95 Ag7 O36 110.0(6) . . ?
C95 Ag7 C96 28.3(7) . . ?
C96 Ag7 Ag5 101.5(6) . . ?
C96 Ag7 O36 137.4(6) . . ?
Ag23 Ag24 Ag25 79.18(8) . . ?
C53 Ag24 Ag23 49.2(6) . . ?
C53 Ag24 Ag25 117.9(6) . . ?
C53 Ag24 C35 120.3(8) . . ?
C35 Ag24 Ag23 109.8(7) . . ?
C35 Ag24 Ag25 41.9(7) . . ?
Ag31 Ag34 Ag30 62.41(6) . . ?
Ag31 Ag34 W14 114.88(6) . . ?
Ag30 Ag34 W14 174.47(7) . . ?
O39 Ag34 Ag31 91.1(2) . . ?
O39 Ag34 Ag30 64.4(2) . . ?
O39 Ag34 W14 121.0(2) . . ?
O39 Ag34 C84 132.2(6) . . ?
O43 Ag34 Ag31 112.9(3) . . ?
O43 Ag34 Ag30 148.7(3) . . ?
O43 Ag34 W14 36.2(3) . . ?
O43 Ag34 O39 85.5(4) . . ?
O43 Ag34 C84 142.4(7) . . ?
C83 Ag34 Ag31 56.8(6) . . ?
C83 Ag34 Ag30 44.2(7) . . ?
C83 Ag34 W14 130.3(7) . . ?
C83 Ag34 O39 108.4(7) . . ?
C83 Ag34 O43 161.8(7) . . ?
C83 Ag34 C84 25.7(8) . . ?
C84 Ag34 Ag31 72.2(6) . . ?
C84 Ag34 Ag30 68.2(6) . . ?
C84 Ag34 W14 106.5(6) . . ?
O34 Ag9 Ag8 116.0(2) . . ?
C89 Ag9 Ag8 136.7(6) . . ?
C89 Ag9 O34 93.0(7) . . ?
C89 Ag9 C90 30.9(3) . . ?
C90 Ag9 Ag8 113.8(6) . . ?
C90 Ag9 O34 123.8(6) . . ?
C95 Ag9 Ag8 48.7(6) . . ?
C95 Ag9 O34 91.7(8) . . ?
C95 Ag9 C89 168.2(8) . . ?
C95 Ag9 C90 142.1(9) . . ?
Ag2 Ag10 Ag35 154.73(6) . . ?
C89 Ag10 Ag2 129.1(6) . . ?
C89 Ag10 Ag35 43.1(6) . . ?
C89 Ag10 C23 169.8(9) . . ?
C89 Ag10 C24 152.0(10) . . ?
C23 Ag10 Ag2 43.0(6) . . ?
C23 Ag10 Ag35 147.1(6) . . ?
C23 Ag10 C24 29.1(9) . . ?
C24 Ag10 Ag2 68.8(6) . . ?
C24 Ag10 Ag35 130.5(6) . . ?
O15 Co2 O3 100.1(4) . . ?
O15 Co2 O45 106.6(4) . . ?
O15 Co2 O17 90.8(4) . . ?
O15 Co2 O37 175.0(4) . . ?
O16 Co2 O3 103.0(3) . . ?
O16 Co2 O15 84.5(4) . . ?
O16 Co2 O45 92.8(4) . . ?
O16 Co2 O17 174.6(4) . . ?
O16 Co2 O37 94.9(4) . . ?
O45 Co2 O3 150.1(3) . . ?
O17 Co2 O3 75.1(3) . . ?
O17 Co2 O45 91.1(3) . . ?
O17 Co2 O37 89.6(4) . . ?
O37 Co2 O3 75.2(4) . . ?
O37 Co2 O45 78.4(4) . . ?
Ag32 Ag31 Ag28 69.45(5) . . ?
Ag32 Ag31 Ag30 137.91(7) . . ?
Ag28 Ag31 Ag30 69.65(5) . . ?
Ag34 Ag31 Ag32 153.29(7) . . ?
Ag34 Ag31 Ag28 131.21(7) . . ?
Ag34 Ag31 Ag30 62.23(6) . . ?
O42 Ag31 Ag32 81.5(2) . . ?
O42 Ag31 Ag28 143.3(3) . . ?
O42 Ag31 Ag34 72.3(2) . . ?
O42 Ag31 Ag30 129.6(2) . . ?
O42 Ag31 C83 115.4(6) . . ?
C77 Ag31 Ag32 46.6(6) . . ?
C77 Ag31 Ag28 44.2(5) . . ?
C77 Ag31 Ag34 159.2(6) . . ?
C77 Ag31 Ag30 105.4(5) . . ?
C77 Ag31 O42 124.2(6) . . ?
C77 Ag31 C83 110.4(8) . . ?
C83 Ag31 Ag32 155.8(6) . . ?
C83 Ag31 Ag28 99.5(5) . . ?
C83 Ag31 Ag34 48.9(5) . . ?
C83 Ag31 Ag30 43.7(6) . . ?
Ag29 Ag30 Ag35 72.36(6) . . ?
Ag29 Ag30 Ag34 125.10(6) . . ?
Ag29 Ag30 Ag31 95.21(6) . . ?
Ag34 Ag30 Ag35 90.94(6) . . ?
Ag34 Ag30 Ag31 55.36(5) . . ?
Ag31 Ag30 Ag35 128.68(6) . . ?
C83 Ag30 Ag29 147.6(6) . . ?
C83 Ag30 Ag35 130.8(7) . . ?
C83 Ag30 Ag34 46.7(6) . . ?
C83 Ag30 Ag31 53.2(6) . . ?
C41 Ag30 Ag29 50.4(6) . . ?
C41 Ag30 Ag35 43.8(6) . . ?
C41 Ag30 Ag34 134.7(6) . . ?
C41 Ag30 Ag31 145.0(6) . . ?
C41 Ag30 C83 161.7(9) . . ?
Ag3 Ag12 Ag26 164.14(7) . . ?
C30 Ag12 Ag3 70.3(6) . . ?
C30 Ag12 Ag26 120.5(6) . . ?
C30 Ag12 Ag2A 171.9(7) . . ?
C29 Ag12 Ag3 40.6(6) . . ?
C29 Ag12 Ag26 146.3(7) . . ?
C29 Ag12 C30 30.7(5) . . ?
C29 Ag12 Ag2A 141.2(7) . . ?
Ag2A Ag12 Ag3 101.77(19) . . ?
Ag2A Ag12 Ag26 67.06(19) . . ?
Ag25 Ag26 Ag12 154.90(9) . . ?
Ag25 Ag26 Ag2A 110.0(2) . . ?
Ag12 Ag26 Ag2A 46.1(2) . . ?
C35 Ag26 Ag25 47.5(7) . . ?
C35 Ag26 Ag12 150.3(7) . . ?
C35 Ag26 Ag2A 152.4(7) . . ?
O20 W7 O3 86.7(4) . . ?
O20 W7 O18 158.1(4) . . ?
O20 W7 O21 82.8(4) . . ?
O41 W7 O3 173.6(4) . . ?
O41 W7 O20 99.6(4) . . ?
O41 W7 O18 98.6(4) . . ?
O41 W7 O21 96.7(4) . . ?
O41 W7 O17 100.9(4) . . ?
O18 W7 O3 75.0(4) . . ?
O18 W7 O21 83.0(4) . . ?
O21 W7 O3 82.8(3) . . ?
O17 W7 O3 79.7(3) . . ?
O17 W7 O20 94.0(4) . . ?
O17 W7 O18 94.5(4) . . ?
O17 W7 O21 162.3(4) . . ?
O38 W8 O3 84.7(4) . . ?
O38 W8 O18 156.6(5) . . ?
O38 W8 O19 83.7(4) . . ?
O18 W8 O3 74.0(4) . . ?
O18 W8 O19 84.2(4) . . ?
O39 W8 O3 174.4(4) . . ?
O39 W8 O38 100.2(5) . . ?
O39 W8 O18 100.7(5) . . ?
O39 W8 O37 101.7(5) . . ?
O39 W8 O19 95.0(5) . . ?
O37 W8 O3 80.6(4) . . ?
O37 W8 O38 93.4(4) . . ?
O37 W8 O18 92.4(4) . . ?
O37 W8 O19 163.3(5) . . ?
O19 W8 O3 82.7(4) . . ?
O25 W2 O4 73.6(4) . . ?
O24 W2 O25 87.8(4) . . ?
O24 W2 O29 157.8(4) . . ?
O24 W2 O21 89.3(4) . . ?
O24 W2 O4 83.9(4) . . ?
O29 W2 O25 85.9(5) . . ?
O29 W2 O4 73.9(4) . . ?
O30 W2 O25 99.6(5) . . ?
O30 W2 O24 101.8(5) . . ?
O30 W2 O29 100.2(5) . . ?
O30 W2 O21 101.3(4) . . ?
O30 W2 O4 171.1(4) . . ?
O21 W2 O25 159.0(4) . . ?
O21 W2 O29 89.1(4) . . ?
O21 W2 O4 85.4(3) . . ?
O76 W10 O77 83.0(4) . . ?
O76 W10 O72 72.3(4) . . ?
O77 W10 O72 73.6(4) . . ?
O80 W10 O76 102.9(4) . . ?
O80 W10 O77 91.5(4) . . ?
O80 W10 O64 99.4(4) . . ?
O80 W10 O72 164.8(4) . . ?
O80 W10 O45 101.7(4) . . ?
O64 W10 O76 156.7(4) . . ?
O64 W10 O77 90.0(4) . . ?
O64 W10 O72 84.4(4) . . ?
O64 W10 O45 95.1(4) . . ?
O45 W10 O76 86.6(4) . . ?
O45 W10 O77 164.7(4) . . ?
O45 W10 O72 92.6(4) . . ?
O74 W16 O76 100.4(5) . . ?
O74 W16 O73 98.4(5) . . ?
O74 W16 O69 102.6(5) . . ?
O74 W16 O72 171.1(4) . . ?
O74 W16 O50 102.9(4) . . ?
O76 W16 O72 73.2(4) . . ?
O76 W16 O50 91.5(4) . . ?
O73 W16 O76 87.9(4) . . ?
O73 W16 O69 86.6(4) . . ?
O73 W16 O72 75.5(4) . . ?
O73 W16 O50 158.4(4) . . ?
O69 W16 O76 156.9(4) . . ?
O69 W16 O72 83.7(4) . . ?
O69 W16 O50 85.6(4) . . ?
O50 W16 O72 83.7(4) . . ?
O1 W9 W4A 49.5(3) . . ?
O38 W9 O1 85.4(4) . . ?
O38 W9 O33 81.4(4) . . ?
O38 W9 O8 157.6(5) . . ?
O38 W9 W4A 134.4(4) . . ?
O33 W9 O1 83.0(4) . . ?
O33 W9 W4A 86.7(4) . . ?
O36 W9 O1 79.1(4) . . ?
O36 W9 O38 94.2(5) . . ?
O36 W9 O33 161.9(5) . . ?
O36 W9 O8 93.9(5) . . ?
O36 W9 W4A 84.0(4) . . ?
O34 W9 O1 172.8(5) . . ?
O34 W9 O38 101.7(6) . . ?
O34 W9 O33 96.5(5) . . ?
O34 W9 O36 101.5(5) . . ?
O34 W9 O8 97.2(6) . . ?
O34 W9 W4A 123.4(5) . . ?
O8 W9 O1 75.7(4) . . ?
O8 W9 O33 84.5(5) . . ?
O8 W9 W4A 26.7(4) . . ?
O31 W3 O29 86.3(5) . . ?
O31 W3 O4 74.9(4) . . ?
O31 W3 W1A 27.5(4) . . ?
O33 W3 O31 89.9(5) . . ?
O33 W3 O29 158.0(5) . . ?
O33 W3 O4 84.2(4) . . ?
O33 W3 O19 89.0(5) . . ?
O33 W3 W1A 83.7(5) . . ?
O29 W3 O4 73.9(4) . . ?
O29 W3 W1A 83.1(4) . . ?
O32 W3 O31 98.6(5) . . ?
O32 W3 O33 102.5(5) . . ?
O32 W3 O29 99.5(5) . . ?
O32 W3 O4 170.7(5) . . ?
O32 W3 O19 101.8(5) . . ?
O32 W3 W1A 126.0(5) . . ?
O4 W3 W1A 47.7(3) . . ?
O19 W3 O31 159.4(5) . . ?
O19 W3 O29 87.0(4) . . ?
O19 W3 O4 84.5(4) . . ?
O19 W3 W1A 132.1(4) . . ?
O75 W17 O73 101.6(5) . . ?
O75 W17 O77 99.9(5) . . ?
O75 W17 O68 101.4(5) . . ?
O75 W17 O71 101.3(5) . . ?
O75 W17 O72 171.8(4) . . ?
O73 W17 O72 73.1(4) . . ?
O77 W17 O73 88.6(4) . . ?
O77 W17 O68 158.7(4) . . ?
O77 W17 O72 74.0(3) . . ?
O68 W17 O73 87.5(5) . . ?
O68 W17 O72 84.8(4) . . ?
O71 W17 O73 156.9(4) . . ?
O71 W17 O77 90.3(4) . . ?
O71 W17 O68 85.2(5) . . ?
O71 W17 O72 84.4(4) . . ?
O79 W15 O52 98.7(5) . . ?
O79 W15 O47 98.4(5) . . ?
O79 W15 O49 171.0(5) . . ?
O79 W15 O50 105.4(5) . . ?
O79 W15 O42 99.3(5) . . ?
O52 W15 O49 81.2(4) . . ?
O47 W15 O52 86.5(5) . . ?
O47 W15 O49 72.6(4) . . ?
O50 W15 O52 83.9(4) . . ?
O50 W15 O47 155.4(4) . . ?
O50 W15 O49 83.5(4) . . ?
O42 W15 O52 162.0(4) . . ?
O42 W15 O47 91.4(5) . . ?
O42 W15 O49 81.1(4) . . ?
O42 W15 O50 90.8(4) . . ?
O25 W1 O31 84.5(5) . . ?
O25 W1 O4 73.8(4) . . ?
O31 W1 O4 72.8(4) . . ?
O5 W1 O25 157.2(5) . . ?
O5 W1 O31 86.7(5) . . ?
O5 W1 O4 83.5(4) . . ?
O27 W1 O25 89.9(5) . . ?
O27 W1 O31 158.2(4) . . ?
O27 W1 O5 90.5(5) . . ?
O27 W1 O4 85.4(4) . . ?
O26 W1 O25 100.3(5) . . ?
O26 W1 O31 99.1(6) . . ?
O26 W1 O5 101.9(5) . . ?
O26 W1 O4 170.2(5) . . ?
O26 W1 O27 102.6(6) . . ?
W1A W1 O25 95.0(10) . . ?
W1A W1 O31 16.5(9) . . ?
W1A W1 O5 72.4(10) . . ?
W1A W1 O4 63.9(9) . . ?
W1A W1 O27 145.8(9) . . ?
W1A W1 O26 109.7(10) . . ?
O1 W4 Ag2A 141.1(3) . . ?
O9 W4 O1 79.3(4) . . ?
O9 W4 O5 161.4(5) . . ?
O9 W4 O6 94.9(5) . . ?
O9 W4 O8 93.5(5) . . ?
O9 W4 Ag2A 111.4(4) . . ?
O5 W4 O1 82.1(4) . . ?
O5 W4 Ag2A 83.5(4) . . ?
O7 W4 O1 172.2(6) . . ?
O7 W4 O9 100.3(5) . . ?
O7 W4 O5 98.1(5) . . ?
O7 W4 O6 101.8(6) . . ?
O7 W4 O8 98.5(6) . . ?
O7 W4 Ag2A 46.3(5) . . ?
O6 W4 O1 86.0(4) . . ?
O6 W4 O5 83.9(5) . . ?
O6 W4 O8 156.3(4) . . ?
O6 W4 Ag2A 56.7(4) . . ?
O8 W4 O1 73.9(4) . . ?
O8 W4 O5 81.2(5) . . ?
O8 W4 Ag2A 138.6(4) . . ?
W4A W4 O1 64.8(7) . . ?
W4A W4 O9 89.7(8) . . ?
W4A W4 O5 82.2(8) . . ?
W4A W4 O7 107.5(8) . . ?
W4A W4 O6 149.0(7) . . ?
W4A W4 O8 9.3(7) . . ?
W4A W4 Ag2A 147.5(7) . . ?
O65 W18 O58 84.2(4) . . ?
O65 W18 O68 86.4(5) . . ?
O65 W18 O66 157.0(5) . . ?
O65 W18 O57 86.5(6) . . ?
O68 W18 O58 84.9(4) . . ?
O68 W18 O66 90.1(5) . . ?
O68 W18 O57 157.9(5) . . ?
O66 W18 O58 72.9(4) . . ?
O66 W18 O57 88.3(6) . . ?
O57 W18 O58 73.5(4) . . ?
O67 W18 O58 171.9(5) . . ?
O67 W18 O65 101.4(6) . . ?
O67 W18 O68 101.2(6) . . ?
O67 W18 O66 101.5(6) . . ?
O67 W18 O57 100.8(6) . . ?
O70 W12 O65 101.6(5) . . ?
O70 W12 O60 100.0(5) . . ?
O70 W12 O63 101.0(5) . . ?
O70 W12 O71 100.7(5) . . ?
O70 W12 O59 171.3(5) . . ?
O65 W12 O71 83.2(5) . . ?
O65 W12 O59 84.6(4) . . ?
O60 W12 O65 89.2(5) . . ?
O60 W12 O71 159.0(4) . . ?
O60 W12 O59 73.8(4) . . ?
O63 W12 O65 157.2(4) . . ?
O63 W12 O60 90.2(5) . . ?
O63 W12 O71 89.2(5) . . ?
O63 W12 O59 73.4(4) . . ?
O71 W12 O59 86.0(4) . . ?
O55 W19 O58 171.7(6) . . ?
O55 W19 O53 100.4(7) . . ?
O55 W19 O51 101.9(6) . . ?
O55 W19 O56 100.9(7) . . ?
O55 W19 O57 101.2(6) . . ?
O53 W19 O58 73.1(4) . . ?
O51 W19 O58 83.5(4) . . ?
O51 W19 O53 90.0(6) . . ?
O51 W19 O56 84.0(6) . . ?
O56 W19 O58 85.8(4) . . ?
O56 W19 O53 158.6(5) . . ?
O57 W19 O58 74.0(4) . . ?
O57 W19 O53 89.3(6) . . ?
O57 W19 O51 156.6(5) . . ?
O57 W19 O56 88.1(6) . . ?
O52 W20 O58 84.6(4) . . ?
O52 W20 O53 89.7(5) . . ?
O52 W20 O69 87.6(5) . . ?
O52 W20 O66 157.9(5) . . ?
O54 W20 O58 170.2(5) . . ?
O54 W20 O52 103.4(5) . . ?
O54 W20 O53 98.4(7) . . ?
O54 W20 O69 102.2(6) . . ?
O54 W20 O66 98.7(6) . . ?
O53 W20 O58 75.7(5) . . ?
O53 W20 O69 159.3(5) . . ?
O53 W20 O66 86.2(5) . . ?
O69 W20 O58 83.6(4) . . ?
O69 W20 O66 88.5(5) . . ?
O66 W20 O58 73.4(4) . . ?
O63 W11 O59 71.2(4) . . ?
O64 W11 O63 82.1(4) . . ?
O64 W11 O59 82.1(4) . . ?
O62 W11 O63 100.3(5) . . ?
O62 W11 O64 103.0(5) . . ?
O62 W11 O59 169.6(4) . . ?
O62 W11 O61 99.9(6) . . ?
O62 W11 O44 101.1(5) . . ?
O61 W11 O63 87.3(5) . . ?
O61 W11 O64 156.1(5) . . ?
O61 W11 O59 74.3(5) . . ?
O44 W11 O63 157.7(5) . . ?
O44 W11 O64 87.0(4) . . ?
O44 W11 O59 88.1(4) . . ?
O44 W11 O61 95.2(5) . . ?
O60 W13 O59 73.9(4) . . ?
O48 W13 O60 158.0(5) . . ?
O48 W13 O59 84.2(4) . . ?
O48 W13 O61 88.8(5) . . ?
O61 W13 O60 87.0(5) . . ?
O61 W13 O59 74.0(4) . . ?
O56 W13 O60 88.1(6) . . ?
O56 W13 O59 85.1(5) . . ?
O56 W13 O48 88.1(5) . . ?
O56 W13 O61 159.1(5) . . ?
O78 W13 O60 99.9(6) . . ?
O78 W13 O59 169.3(5) . . ?
O78 W13 O48 102.0(6) . . ?
O78 W13 O61 97.2(6) . . ?
O78 W13 O56 103.7(7) . . ?
O47 W14 Ag34 64.0(3) . . ?
O47 W14 O48 159.0(5) . . ?
O47 W14 O49 73.1(4) . . ?
O51 W14 Ag34 151.4(4) . . ?
O51 W14 O47 90.4(5) . . ?
O51 W14 O48 84.4(6) . . ?
O51 W14 O49 84.1(4) . . ?
O51 W14 O43 159.6(4) . . ?
O48 W14 Ag34 124.1(4) . . ?
O48 W14 O49 86.1(4) . . ?
O46 W14 Ag34 73.6(4) . . ?
O46 W14 O47 99.8(5) . . ?
O46 W14 O51 100.2(6) . . ?
O46 W14 O48 101.2(5) . . ?
O46 W14 O49 171.9(5) . . ?
O46 W14 O43 99.3(6) . . ?
O49 W14 Ag34 99.3(2) . . ?
O43 W14 Ag34 42.9(3) . . ?
O43 W14 O47 92.0(5) . . ?
O43 W14 O48 86.1(5) . . ?
O43 W14 O49 77.3(4) . . ?
O40 W6 O2 75.8(4) . . ?
O40 W6 O24 84.9(4) . . ?
O20 W6 O2 85.0(4) . . ?
O20 W6 O40 158.2(5) . . ?
O20 W6 O24 82.4(4) . . ?
O22 W6 O2 79.7(4) . . ?
O22 W6 O40 92.3(5) . . ?
O22 W6 O20 94.2(4) . . ?
O22 W6 O24 161.8(5) . . ?
O23 W6 O2 173.6(4) . . ?
O23 W6 O40 97.8(5) . . ?
O23 W6 O20 101.3(4) . . ?
O23 W6 O22 100.6(5) . . ?
O23 W6 O24 97.6(5) . . ?
O24 W6 O2 82.2(4) . . ?
O40 W5 O2 75.2(4) . . ?
O40 W5 O6 157.0(5) . . ?
O40 W5 O27 84.4(5) . . ?
O28 W5 O2 174.7(5) . . ?
O28 W5 O40 99.6(6) . . ?
O28 W5 O35 101.2(6) . . ?
O28 W5 O6 100.3(6) . . ?
O28 W5 O27 96.9(5) . . ?
O35 W5 O2 79.6(4) . . ?
O35 W5 O40 93.7(5) . . ?
O35 W5 O6 93.5(5) . . ?
O35 W5 O27 161.9(5) . . ?
O6 W5 O2 84.8(4) . . ?
O6 W5 O27 82.1(5) . . ?
O27 W5 O2 82.5(4) . . ?
O58 Si2 O59 108.3(5) . . ?
O58 Si2 O49 108.7(5) . . ?
O59 Si2 O49 110.4(5) . . ?
O72 Si2 O58 109.3(6) . . ?
O72 Si2 O59 110.0(5) . . ?
O72 Si2 O49 110.2(5) . . ?
O3 Si1 O4 109.0(5) . . ?
O2 Si1 O3 111.7(5) . . ?
O2 Si1 O1 109.9(5) . . ?
O2 Si1 O4 108.2(5) . . ?
O1 Si1 O3 110.0(5) . . ?
O1 Si1 O4 107.9(5) . . ?
W18 O58 W19 90.5(3) . . ?
W20 O58 W18 91.5(4) . . ?
W20 O58 W19 91.5(3) . . ?
Si2 O58 W18 125.4(5) . . ?
Si2 O58 W19 124.0(6) . . ?
Si2 O58 W20 124.0(5) . . ?
W16 O76 W10 121.1(5) . . ?
W18 O65 W12 152.3(6) . . ?
W12 O60 W13 121.3(5) . . ?
W16 O73 W17 121.4(5) . . ?
W20 O52 W15 152.8(6) . . ?
W12 O63 W11 123.2(5) . . ?
W17 O77 W10 121.4(5) . . ?
W10 O80 Co1 131.1(5) . . ?
W15 O47 W14 121.9(5) . . ?
W18 O68 W17 151.2(7) . . ?
W7 O3 Co2 89.7(3) . . ?
W8 O3 Co2 90.4(3) . . ?
W8 O3 W7 92.9(3) . . ?
Si1 O3 Co2 122.2(5) . . ?
Si1 O3 W7 124.8(5) . . ?
Si1 O3 W8 126.4(5) . . ?
W20 O53 W19 119.7(6) . . ?
W20 O69 W16 150.9(6) . . ?
Co3 O2 W6 89.4(4) . . ?
Co3 O2 W5 89.7(3) . . ?
W6 O2 W5 90.5(4) . . ?
Si1 O2 Co3 122.7(5) . . ?
Si1 O2 W6 126.5(5) . . ?
Si1 O2 W5 126.7(5) . . ?
Co4 O1 W9 89.5(4) . . ?
Co4 O1 W4 90.6(3) . . ?
W9 O1 W4 92.6(3) . . ?
Si1 O1 Co4 122.7(5) . . ?
Si1 O1 W9 125.6(6) . . ?
Si1 O1 W4 125.5(6) . . ?
Si1 O1 W4A 136.1(6) . . ?
W4A O1 Co4 91.8(4) . . ?
W4A O1 W9 75.4(4) . . ?
W4A O1 W4 17.2(2) . . ?
Co4 O9 Ag36 128.4(5) . . ?
W4 O9 Co4 115.5(5) . . ?
W4 O9 Ag36 107.4(5) . . ?
W4 O9 W4A 21.3(3) . . ?
W4A O9 Co4 104.9(5) . . ?
W4A O9 Ag36 124.4(6) . . ?
W2 O25 W1 120.0(5) . . ?
W2 O25 W1A 111.2(5) . . ?
W1 O25 W1A 17.5(3) . . ?
W3 O31 W1 118.7(5) . . ?
W1A O31 W3 114.2(7) . . ?
W1A O31 W1 7.3(4) . . ?
W1 O5 W4 146.2(7) . . ?
W1 O5 W4A 155.4(6) . . ?
W4 O5 W4A 19.7(2) . . ?
W1A O5 W1 19.3(3) . . ?
W1A O5 W4 155.1(7) . . ?
W1A O5 W4A 150.4(8) . . ?
W10 O64 W11 148.9(5) . . ?
W14 O51 W19 155.3(7) . . ?
W17 O71 W12 152.8(6) . . ?
W11 O59 W12 91.9(3) . . ?
W13 O59 W12 91.0(3) . . ?
W13 O59 W11 90.3(4) . . ?
Si2 O59 W12 124.4(5) . . ?
Si2 O59 W11 123.7(5) . . ?
Si2 O59 W13 125.4(5) . . ?
W6 O40 W5 117.6(6) . . ?
W13 O48 W14 148.8(8) . . ?
W8 O38 W9 157.8(6) . . ?
W7 O20 W6 156.9(5) . . ?
W7 O18 W8 117.3(5) . . ?
Co3 O22 Ag18 124.9(5) . . ?
W6 O22 Ag18 118.2(5) . . ?
W6 O22 Co3 114.6(6) . . ?
W5 O35 Co3 116.1(6) . . ?
W6 O23 Ag21 107.4(5) . . ?
W11 O61 W13 121.4(6) . . ?
W13 O56 W19 150.7(7) . . ?
W10 O72 W16 93.4(3) . . ?
W10 O72 W17 91.0(3) . . ?
W16 O72 W17 89.9(3) . . ?
Si2 O72 W10 124.1(5) . . ?
Si2 O72 W16 124.6(5) . . ?
Si2 O72 W17 124.0(5) . . ?
W14 O49 W15 92.3(3) . . ?
Si2 O49 W15 125.9(6) . . ?
Si2 O49 W14 124.6(5) . . ?
Si2 O49 Co5 120.3(5) . . ?
Co5 O49 W15 90.1(3) . . ?
Co5 O49 W14 94.3(4) . . ?
W18 O66 W20 122.2(6) . . ?
W3 O33 W9 151.0(6) . . ?
W2 O24 W6 150.3(6) . . ?
W2 O29 W3 120.3(5) . . ?
W16 O50 Ag33 100.6(4) . . ?
W15 O50 Ag33 103.5(4) . . ?
W15 O50 W16 153.6(6) . . ?
W8 O39 Ag34 125.7(5) . . ?
Co3 O15 Co1 90.0(4) . . ?
Co2 O15 Co1 95.2(4) . . ?
Co2 O15 Co3 128.5(5) . . ?
Co4 O16 Co1 89.6(4) . . ?
Co4 O16 H16 113.9 . . ?
Co1 O16 H16 113.9 . . ?
Co2 O16 Co4 125.4(5) . . ?
Co2 O16 Co1 94.3(4) . . ?
Co2 O16 H16 113.9 . . ?
Co2 O45 Ag33 90.8(3) . . ?
W10 O45 Ag33 111.3(4) . . ?
W10 O45 Co2 119.4(5) . . ?
W10 O45 Co5 131.3(5) . . ?
Co5 O45 Ag33 100.6(3) . . ?
Co5 O45 Co2 95.1(3) . . ?
W19 O57 W18 122.0(6) . . ?
W15 O42 Ag31 112.6(4) . . ?
W15 O42 Co5 108.7(5) . . ?
Co5 O42 Ag31 129.3(4) . . ?
Ag8 O43 Ag34 118.7(5) . . ?
W14 O43 Ag8 120.8(5) . . ?
W14 O43 Ag34 100.9(5) . . ?
W14 O43 Co5 110.7(5) . . ?
Co5 O43 Ag8 96.2(4) . . ?
Co5 O43 Ag34 109.4(5) . . ?
W2 O21 W7 148.5(5) . . ?
W3 O4 W2 91.9(3) . . ?
W3 O4 W1 93.5(3) . . ?
W1 O4 W2 92.6(3) . . ?
Si1 O4 W2 122.3(5) . . ?
Si1 O4 W3 123.8(6) . . ?
Si1 O4 W1 123.9(5) . . ?
Si1 O4 W1A 130.8(6) . . ?
W1A O4 W2 96.7(4) . . ?
W1A O4 W3 78.5(4) . . ?
W1A O4 W1 15.5(3) . . ?
W4 O7 W4A 18.9(3) . . ?
W4 O7 Ag2A 102.0(6) . . ?
W4A O7 Ag2A 119.2(6) . . ?
W4 O6 W5 158.5(7) . . ?
W4 O6 W4A 8.4(2) . . ?
W5 O6 W4A 150.6(6) . . ?
Co4 O36 Ag7 127.1(5) . . ?
W9 O36 Co4 115.8(6) . . ?
W9 O36 Ag7 115.2(6) . . ?
W1 O27 W5 150.2(6) . . ?
W1 O27 W1A 8.6(2) . . ?
W5 O27 W1A 142.9(6) . . ?
W1 O26 W1A 17.1(3) . . ?
Co2 O17 Ag33 99.1(4) . . ?
W7 O17 Ag33 140.5(4) . . ?
W7 O17 Co2 115.4(4) . . ?
W11 O44 Ag8 118.7(5) . . ?
W11 O44 Co5 145.4(6) . . ?
Co5 O44 Ag8 90.5(4) . . ?
W8 O37 Co2 113.8(5) . . ?
W8 O37 Co5 142.6(6) . . ?
Co5 O37 Co2 102.3(4) . . ?
W3 O19 W8 148.2(5) . . ?
W9 O34 Ag9 110.1(6) . . ?
Co3 O13 Ag19 99.6(4) . . ?
C1 O13 Ag19 133.2(13) . . ?
C1 O13 Co3 126.2(13) . . ?
C1 O12 Co1 124.7(12) . . ?
Co4 O10 Ag6 97.2(4) . . ?
C3 O10 Ag6 132.8(9) . . ?
C3 O10 Co4 130.0(9) . . ?
C3 O11 Co1 126.6(9) . . ?
Ag33 C71 Ag20 95.4(7) . . ?
Ag32 C71 Ag20 106.1(7) . . ?
Ag32 C71 Ag33 84.1(6) . . ?
C72 C71 Ag20 84.1(15) . . ?
C72 C71 Ag33 136.4(16) . . ?
C72 C71 Ag32 138.0(16) . . ?
C71 C72 Ag20 68.0(13) . . ?
C71 C72 C73 173(2) . . ?
C73 C72 Ag20 118.7(13) . . ?
C72 C73 C76 109.2(14) . . ?
C72 C73 C75 110.4(13) . . ?
C72 C73 C74 106.1(14) . . ?
C76 C73 C75 110.5(9) . . ?
C76 C73 C74 110.3(8) . . ?
C75 C73 C74 110.3(8) . . ?
C73 C76 H76A 109.5 . . ?
C73 C76 H76B 109.5 . . ?
C73 C76 H76C 109.5 . . ?
H76A C76 H76B 109.5 . . ?
H76A C76 H76C 109.5 . . ?
H76B C76 H76C 109.5 . . ?
C73 C75 H75A 109.5 . . ?
C73 C75 H75B 109.5 . . ?
C73 C75 H75C 109.5 . . ?
H75A C75 H75B 109.5 . . ?
H75A C75 H75C 109.5 . . ?
H75B C75 H75C 109.5 . . ?
C73 C74 H74A 109.5 . . ?
C73 C74 H74B 109.5 . . ?
C73 C74 H74C 109.5 . . ?
H74A C74 H74B 109.5 . . ?
H74A C74 H74C 109.5 . . ?
H74B C74 H74C 109.5 . . ?
Ag32 C77 Ag31 83.0(6) . . ?
Ag28 C77 Ag32 105.5(9) . . ?
Ag28 C77 Ag31 85.2(7) . . ?
C78 C77 Ag32 92.3(17) . . ?
C78 C77 Ag28 150.6(17) . . ?
C78 C77 Ag31 120.8(18) . . ?
C77 C78 Ag32 59.7(14) . . ?
C77 C78 C79 176(2) . . ?
C79 C78 Ag32 120.5(15) . . ?
C78 C79 C81 108.0(15) . . ?
C78 C79 C82 112.0(16) . . ?
C78 C79 C80 103.9(17) . . ?
C81 C79 C82 111.3(9) . . ?
C81 C79 C80 110.9(9) . . ?
C82 C79 C80 110.5(9) . . ?
C79 C81 H81A 109.5 . . ?
C79 C81 H81B 109.5 . . ?
C79 C81 H81C 109.5 . . ?
H81A C81 H81B 109.5 . . ?
H81A C81 H81C 109.5 . . ?
H81B C81 H81C 109.5 . . ?
C79 C82 H82A 109.5 . . ?
C79 C82 H82B 109.5 . . ?
C79 C82 H82C 109.5 . . ?
H82A C82 H82B 109.5 . . ?
H82A C82 H82C 109.5 . . ?
H82B C82 H82C 109.5 . . ?
C79 C80 H80A 109.5 . . ?
C79 C80 H80B 109.5 . . ?
C79 C80 H80C 109.5 . . ?
H80A C80 H80B 109.5 . . ?
H80A C80 H80C 109.5 . . ?
H80B C80 H80C 109.5 . . ?
Ag9 C89 Ag35 113.3(8) . . ?
Ag10 C89 Ag35 99.5(9) . . ?
Ag10 C89 Ag9 104.4(9) . . ?
C90 C89 Ag35 85.3(16) . . ?
C90 C89 Ag9 84.9(15) . . ?
C90 C89 Ag10 166.6(17) . . ?
Ag9 C90 Ag35 97.9(8) . . ?
C89 C90 Ag35 64.0(14) . . ?
C89 C90 Ag9 64.2(13) . . ?
C89 C90 C91 175(2) . . ?
C91 C90 Ag35 120.0(15) . . ?
C91 C90 Ag9 117.4(14) . . ?
C90 C91 C93 107.9(17) . . ?
C90 C91 C94 112.9(17) . . ?
C90 C91 C92 104.9(18) . . ?
C93 C91 C94 110.4(9) . . ?
C92 C91 C93 110.2(9) . . ?
C92 C91 C94 110.4(9) . . ?
C91 C93 H93A 109.5 . . ?
C91 C93 H93B 109.5 . . ?
C91 C93 H93C 109.5 . . ?
H93A C93 H93B 109.5 . . ?
H93A C93 H93C 109.5 . . ?
H93B C93 H93C 109.5 . . ?
C91 C94 H94A 109.5 . . ?
C91 C94 H94B 109.5 . . ?
C91 C94 H94C 109.5 . . ?
H94A C94 H94B 109.5 . . ?
H94A C94 H94C 109.5 . . ?
H94B C94 H94C 109.5 . . ?
C91 C92 H92A 109.5 . . ?
C91 C92 H92B 109.5 . . ?
C91 C92 H92C 109.5 . . ?
H92A C92 H92B 109.5 . . ?
H92A C92 H92C 109.5 . . ?
H92B C92 H92C 109.5 . . ?
Ag23 C53 Ag22 91.5(8) . . ?
Ag23 C53 Ag24 81.0(7) . . ?
Ag22 C53 Ag24 109.7(9) . . ?
C54 C53 Ag23 130(2) . . ?
C54 C53 Ag22 86.7(15) . . ?
C54 C53 Ag24 146(2) . . ?
C53 C54 Ag22 64.3(13) . . ?
C53 C54 C55 171(2) . . ?
C55 C54 Ag22 122.4(13) . . ?
C54 C55 C56 104.7(17) . . ?
C57 C55 C54 111(2) . . ?
C57 C55 C58 109.9(9) . . ?
C57 C55 C56 113(2) . . ?
C58 C55 C54 104.7(17) . . ?
C58 C55 C56 113(2) . . ?
C55 C57 H57A 109.5 . . ?
C55 C57 H57B 109.5 . . ?
C55 C57 H57C 109.5 . . ?
H57A C57 H57B 109.5 . . ?
H57A C57 H57C 109.5 . . ?
H57B C57 H57C 109.5 . . ?
C55 C58 H58A 109.5 . . ?
C55 C58 H58B 109.5 . . ?
C55 C58 H58C 109.5 . . ?
H58A C58 H58B 109.5 . . ?
H58A C58 H58C 109.5 . . ?
H58B C58 H58C 109.5 . . ?
Ag3 C5 Ag4 106.2(10) . . ?
Ag3 C5 Ag1 83.6(12) . . ?
Ag4 C5 Ag1 92.1(13) . . ?
C6 C5 Ag3 148(3) . . ?
C6 C5 Ag4 88(2) . . ?
C6 C5 Ag1 125(3) . . ?
C5 C6 Ag4 59.6(16) . . ?
C5 C6 C7 169(3) . . ?
C7 C6 Ag4 128(2) . . ?
C6 C7 C10 109(3) . . ?
C6 C7 C8 104(3) . . ?
C6 C7 C9 112(3) . . ?
C10 C7 C8 110.6(10) . . ?
C10 C7 C9 113(3) . . ?
C8 C7 C9 107(3) . . ?
C7 C10 H10A 109.5 . . ?
C7 C10 H10B 109.5 . . ?
C7 C10 H10C 109.5 . . ?
H10A C10 H10B 109.5 . . ?
H10A C10 H10C 109.5 . . ?
H10B C10 H10C 109.5 . . ?
C7 C8 H8A 109.5 . . ?
C7 C8 H8B 109.5 . . ?
C7 C8 H8C 109.5 . . ?
H8A C8 H8B 109.5 . . ?
H8A C8 H8C 109.5 . . ?
H8B C8 H8C 109.5 . . ?
Ag6 C101 Ag36 105.4(9) . . ?
Ag4 C101 Ag6 83.4(11) . . ?
Ag4 C101 Ag36 92.6(10) . . ?
C102 C101 Ag6 130(2) . . ?
C102 C101 Ag4 140.6(19) . . ?
C102 C101 Ag36 97(3) . . ?
C101 C102 Ag36 57(2) . . ?
C101 C102 C103 178(3) . . ?
C103 C102 Ag36 124(2) . . ?
C102 C103 C104 113.6(18) . . ?
C102 C103 C106 106.0(18) . . ?
C102 C103 C105 105(2) . . ?
C104 C103 C106 110.8(9) . . ?
C104 C103 C105 110.4(9) . . ?
C106 C103 C105 110.4(9) . . ?
C103 C104 H10D 109.5 . . ?
C103 C104 H10E 109.5 . . ?
C103 C104 H10F 109.5 . . ?
H10D C104 H10E 109.5 . . ?
H10D C104 H10F 109.5 . . ?
H10E C104 H10F 109.5 . . ?
C103 C106 H10G 109.5 . . ?
C103 C106 H10H 109.5 . . ?
C103 C106 H10I 109.5 . . ?
H10G C106 H10H 109.5 . . ?
H10G C106 H10I 109.5 . . ?
H10H C106 H10I 109.5 . . ?
C103 C105 H10J 109.5 . . ?
C103 C105 H10K 109.5 . . ?
C103 C105 H10L 109.5 . . ?
H10J C105 H10K 109.5 . . ?
H10J C105 H10L 109.5 . . ?
H10K C105 H10L 109.5 . . ?
Ag34 C83 Ag31 74.3(6) . . ?
Ag30 C83 Ag34 89.1(9) . . ?
Ag30 C83 Ag31 83.1(8) . . ?
C84 C83 Ag34 101.8(18) . . ?
C84 C83 Ag31 123(2) . . ?
C84 C83 Ag30 153(2) . . ?
C83 C84 Ag34 52.5(14) . . ?
C83 C84 C85 171(3) . . ?
C85 C84 Ag34 135.6(19) . . ?
C84 C85 C87 110(3) . . ?
C84 C85 C88 104(3) . . ?
C87 C85 C88 102.1(19) . . ?
C86 C85 C84 115(3) . . ?
C86 C85 C87 114(2) . . ?
C86 C85 C88 110(2) . . ?
Ag1 C17 Ag5 104.6(15) . . ?
Ag1 C17 Ag2 106.6(13) . . ?
Ag1 C17 C18 159.2(18) . . ?
Ag5 C17 Ag2 100.3(11) . . ?
C18 C17 Ag5 96.2(19) . . ?
C18 C17 Ag2 70.8(14) . . ?
C17 C18 Ag2 68.6(13) . . ?
C17 C18 C19 160(2) . . ?
C19 C18 Ag2 114.9(15) . . ?
C22 C19 C18 113(2) . . ?
C22 C19 C21 110.6(10) . . ?
C22 C19 C20 110.7(10) . . ?
C21 C19 C18 105.2(19) . . ?
C21 C19 C20 110.3(10) . . ?
C20 C19 C18 107(2) . . ?
C19 C22 H22A 109.5 . . ?
C19 C22 H22B 109.5 . . ?
C19 C22 H22C 109.5 . . ?
H22A C22 H22B 109.5 . . ?
H22A C22 H22C 109.5 . . ?
H22B C22 H22C 109.5 . . ?
C19 C21 H21A 109.5 . . ?
C19 C21 H21B 109.5 . . ?
C19 C21 H21C 109.5 . . ?
H21A C21 H21B 109.5 . . ?
H21A C21 H21C 109.5 . . ?
H21B C21 H21C 109.5 . . ?
C19 C20 H20A 109.5 . . ?
C19 C20 H20B 109.5 . . ?
C19 C20 H20C 109.5 . . ?
H20A C20 H20B 109.5 . . ?
H20A C20 H20C 109.5 . . ?
H20B C20 H20C 109.5 . . ?
Ag5 C11 Ag6 94.1(12) . . ?
Ag5 C11 Ag7 87.3(8) . . ?
Ag7 C11 Ag6 110.7(10) . . ?
C12 C11 Ag6 89(2) . . ?
C12 C11 Ag5 115(2) . . ?
C12 C11 Ag7 149(3) . . ?
C11 C12 Ag6 62(2) . . ?
C11 C12 C13 172(3) . . ?
C13 C12 Ag6 123(2) . . ?
C12 C13 C14 105(2) . . ?
C12 C13 C16 112(2) . . ?
C12 C13 C15 108(2) . . ?
C14 C13 C16 110.3(9) . . ?
C15 C13 C14 110.6(9) . . ?
C15 C13 C16 110.6(9) . . ?
C13 C14 H14A 109.5 . . ?
C13 C14 H14B 109.5 . . ?
C13 C14 H14C 109.5 . . ?
H14A C14 H14B 109.5 . . ?
H14A C14 H14C 109.5 . . ?
H14B C14 H14C 109.5 . . ?
C13 C16 H16A 109.5 . . ?
C13 C16 H16B 109.5 . . ?
C13 C16 H16C 109.5 . . ?
H16A C16 H16B 109.5 . . ?
H16A C16 H16C 109.5 . . ?
H16B C16 H16C 109.5 . . ?
C13 C15 H15A 109.5 . . ?
C13 C15 H15B 109.5 . . ?
C13 C15 H15C 109.5 . . ?
H15A C15 H15B 109.5 . . ?
H15A C15 H15C 109.5 . . ?
H15B C15 H15C 109.5 . . ?
Ag21 C107 Ag27 115.6(7) . . ?
Ag22 C107 Ag27 93.5(7) . . ?
Ag22 C107 Ag21 100.9(7) . . ?
C108 C107 Ag27 97.5(14) . . ?
C108 C107 Ag21 84.8(13) . . ?
C108 C107 Ag22 163.9(14) . . ?
C107 C108 Ag21 64.4(12) . . ?
C107 C108 C109 173(2) . . ?
C109 C108 Ag21 122.6(14) . . ?
C108 C109 C111 106.2(17) . . ?
C108 C109 C112 115.6(16) . . ?
C108 C109 C110 103.0(17) . . ?
C111 C109 C112 110.6(9) . . ?
C111 C109 C110 110.6(9) . . ?
C110 C109 C112 110.5(9) . . ?
C109 C111 H11A 109.5 . . ?
C109 C111 H11B 109.5 . . ?
C109 C111 H11C 109.5 . . ?
H11A C111 H11B 109.5 . . ?
H11A C111 H11C 109.5 . . ?
H11B C111 H11C 109.5 . . ?
C109 C112 H11D 109.5 . . ?
C109 C112 H11E 109.5 . . ?
C109 C112 H11F 109.5 . . ?
H11D C112 H11E 109.5 . . ?
H11D C112 H11F 109.5 . . ?
H11E C112 H11F 109.5 . . ?
C109 C110 H11G 109.5 . . ?
C109 C110 H11H 109.5 . . ?
C109 C110 H11I 109.5 . . ?
H11G C110 H11H 109.5 . . ?
H11G C110 H11I 109.5 . . ?
H11H C110 H11I 109.5 . . ?
Ag35 C41 Ag29 107.6(8) . . ?
Ag30 C41 Ag29 84.4(8) . . ?
Ag30 C41 Ag35 96.5(8) . . ?
C42 C41 Ag29 124(2) . . ?
C42 C41 Ag35 85.8(18) . . ?
C42 C41 Ag30 149(2) . . ?
C41 C42 Ag35 66.2(15) . . ?
C41 C42 C43 172(3) . . ?
C43 C42 Ag35 122.2(16) . . ?
C44 C43 C42 110.7(18) . . ?
C45 C43 C42 107.4(18) . . ?
C45 C43 C44 110.8(9) . . ?
C45 C43 C46 111.0(9) . . ?
C46 C43 C42 106.9(19) . . ?
C46 C43 C44 110.0(9) . . ?
C43 C44 H44A 109.5 . . ?
C43 C44 H44B 109.5 . . ?
C43 C44 H44C 109.5 . . ?
H44A C44 H44B 109.5 . . ?
H44A C44 H44C 109.5 . . ?
H44B C44 H44C 109.5 . . ?
C43 C45 H45A 109.5 . . ?
C43 C45 H45B 109.5 . . ?
C43 C45 H45C 109.5 . . ?
H45A C45 H45B 109.5 . . ?
H45A C45 H45C 109.5 . . ?
H45B C45 H45C 109.5 . . ?
C43 C46 H46A 109.5 . . ?
C43 C46 H46B 109.5 . . ?
C43 C46 H46C 109.5 . . ?
H46A C46 H46B 109.5 . . ?
H46A C46 H46C 109.5 . . ?
H46B C46 H46C 109.5 . . ?
Ag25 C35 Ag24 90.0(9) . . ?
Ag25 C35 Ag26 82.4(8) . . ?
Ag26 C35 Ag24 110.8(11) . . ?
C36 C35 Ag25 166(2) . . ?
C36 C35 Ag24 94.6(16) . . ?
C36 C35 Ag26 108.5(19) . . ?
C35 C36 C37 174(3) . . ?
C36 C37 C38 111(3) . . ?
C36 C37 C40 109(2) . . ?
C36 C37 C39 106(2) . . ?
C38 C37 C40 113(2) . . ?
C38 C37 C39 112(2) . . ?
C39 C37 C40 105(3) . . ?
C37 C38 H38A 109.5 . . ?
C37 C38 H38B 109.5 . . ?
C37 C38 H38C 109.5 . . ?
H38A C38 H38B 109.5 . . ?
H38A C38 H38C 109.5 . . ?
H38B C38 H38C 109.5 . . ?
C37 C40 H40A 109.5 . . ?
C37 C40 H40B 109.5 . . ?
C37 C40 H40C 109.5 . . ?
H40A C40 H40B 109.5 . . ?
H40A C40 H40C 109.5 . . ?
H40B C40 H40C 109.5 . . ?
C37 C39 H39A 109.5 . . ?
C37 C39 H39B 109.5 . . ?
C37 C39 H39C 109.5 . . ?
H39A C39 H39B 109.5 . . ?
H39A C39 H39C 109.5 . . ?
H39B C39 H39C 109.5 . . ?
Ag28 C47 Ag29 86.7(6) . . ?
Ag28 C47 Ag27 96.6(7) . . ?
Ag27 C47 Ag29 105.7(8) . . ?
C48 C47 Ag29 108.2(17) . . ?
C48 C47 Ag28 162.2(19) . . ?
C48 C47 Ag27 88.8(14) . . ?
C47 C48 Ag27 60.6(12) . . ?
C47 C48 C49 167(2) . . ?
C49 C48 Ag27 132.2(15) . . ?
C48 C49 C50 101.1(17) . . ?
C48 C49 C52 111.5(18) . . ?
C48 C49 C51 112.2(17) . . ?
C50 C49 C52 110.6(9) . . ?
C51 C49 C50 110.9(9) . . ?
C51 C49 C52 110.3(9) . . ?
C49 C50 H50A 109.5 . . ?
C49 C50 H50B 109.5 . . ?
C49 C50 H50C 109.5 . . ?
H50A C50 H50B 109.5 . . ?
H50A C50 H50C 109.5 . . ?
H50B C50 H50C 109.5 . . ?
C49 C52 H52A 109.5 . . ?
C49 C52 H52B 109.5 . . ?
C49 C52 H52C 109.5 . . ?
H52A C52 H52B 109.5 . . ?
H52A C52 H52C 109.5 . . ?
H52B C52 H52C 109.5 . . ?
C49 C51 H51A 109.5 . . ?
C49 C51 H51B 109.5 . . ?
C49 C51 H51C 109.5 . . ?
H51A C51 H51B 109.5 . . ?
H51A C51 H51C 109.5 . . ?
H51B C51 H51C 109.5 . . ?
Ag20 C65 Ag18 101.1(10) . . ?
Ag21 C65 Ag18 116.1(10) . . ?
Ag21 C65 Ag20 85.5(8) . . ?
C66 C65 Ag18 80.9(19) . . ?
C66 C65 Ag20 141(2) . . ?
C66 C65 Ag21 129(2) . . ?
C65 C66 Ag18 69.2(18) . . ?
C65 C66 C67 170(3) . . ?
C67 C66 Ag18 120.2(19) . . ?
C70 C67 C66 107(3) . . ?
C70 C67 C68 110.1(10) . . ?
C68 C67 C66 105(2) . . ?
C69 C67 C66 99(2) . . ?
C69 C67 C70 92(3) . . ?
C69 C67 C68 141(3) . . ?
C67 C70 H70A 109.5 . . ?
C67 C70 H70B 109.5 . . ?
C67 C70 H70C 109.5 . . ?
H70A C70 H70B 109.5 . . ?
H70A C70 H70C 109.5 . . ?
H70B C70 H70C 109.5 . . ?
C67 C68 H68A 109.5 . . ?
C67 C68 H68B 109.5 . . ?
C67 C68 H68C 109.5 . . ?
H68A C68 H68B 109.5 . . ?
H68A C68 H68C 109.5 . . ?
H68B C68 H68C 109.5 . . ?
C31 C30 Ag12 125(2) . . ?
C29 C30 Ag12 62(2) . . ?
C29 C30 C31 172(4) . . ?
C30 C31 C33 106(2) . . ?
C30 C31 C34 106(2) . . ?
C30 C31 C32 109(2) . . ?
C34 C31 C33 111.6(10) . . ?
C34 C31 C32 111.5(10) . . ?
C32 C31 C33 111.2(10) . . ?
C31 C33 H33A 109.5 . . ?
C31 C33 H33B 109.5 . . ?
C31 C33 H33C 109.5 . . ?
H33A C33 H33B 109.5 . . ?
H33A C33 H33C 109.5 . . ?
H33B C33 H33C 109.5 . . ?
C31 C34 H34A 109.5 . . ?
C31 C34 H34B 109.5 . . ?
C31 C34 H34C 109.5 . . ?
H34A C34 H34B 109.5 . . ?
H34A C34 H34C 109.5 . . ?
H34B C34 H34C 109.5 . . ?
C31 C32 H32A 109.5 . . ?
C31 C32 H32B 109.5 . . ?
C31 C32 H32C 109.5 . . ?
H32A C32 H32B 109.5 . . ?
H32A C32 H32C 109.5 . . ?
H32B C32 H32C 109.5 . . ?
Ag2 C23 Ag11 83.7(11) . . ?
Ag2 C23 Ag10 90.4(10) . . ?
Ag10 C23 Ag11 114.1(10) . . ?
C24 C23 Ag2 147(2) . . ?
C24 C23 Ag11 126(2) . . ?
C24 C23 Ag10 89(2) . . ?
C23 C24 Ag10 62.0(19) . . ?
C23 C24 C25 170(4) . . ?
C25 C24 Ag10 128(2) . . ?
C24 C25 C28 110(2) . . ?
C24 C25 C27 103(2) . . ?
C24 C25 C26 112.7(19) . . ?
C28 C25 C27 110.7(9) . . ?
C26 C25 C28 110.5(9) . . ?
C26 C25 C27 110.5(9) . . ?
C25 C28 H28A 109.5 . . ?
C25 C28 H28B 109.5 . . ?
C25 C28 H28C 109.5 . . ?
H28A C28 H28B 109.5 . . ?
H28A C28 H28C 109.5 . . ?
H28B C28 H28C 109.5 . . ?
C25 C27 H27A 109.5 . . ?
C25 C27 H27B 109.5 . . ?
C25 C27 H27C 109.5 . . ?
H27A C27 H27B 109.5 . . ?
H27A C27 H27C 109.5 . . ?
H27B C27 H27C 109.5 . . ?
C25 C26 H26A 109.5 . . ?
C25 C26 H26B 109.5 . . ?
C25 C26 H26C 109.5 . . ?
H26A C26 H26B 109.5 . . ?
H26A C26 H26C 109.5 . . ?
H26B C26 H26C 109.5 . . ?
Ag8 C95 Ag7 108.2(9) . . ?
Ag9 C95 Ag8 82.7(8) . . ?
Ag9 C95 Ag7 115.9(12) . . ?
C96 C95 Ag8 127(2) . . ?
C96 C95 Ag7 80(2) . . ?
C96 C95 Ag9 142(2) . . ?
C95 C96 Ag7 72.0(19) . . ?
C95 C96 C97 171(3) . . ?
C97 C96 Ag7 114.8(17) . . ?
C96 C97 C98 109.1(16) . . ?
C96 C97 C100 104.9(19) . . ?
C96 C97 C99 110.8(18) . . ?
C100 C97 C98 110.4(9) . . ?
C99 C97 C98 110.6(9) . . ?
C99 C97 C100 110.8(9) . . ?
C97 C98 H98A 109.5 . . ?
C97 C98 H98B 109.5 . . ?
C97 C98 H98C 109.5 . . ?
H98A C98 H98B 109.5 . . ?
H98A C98 H98C 109.5 . . ?
H98B C98 H98C 109.5 . . ?
C97 C100 H10M 109.5 . . ?
C97 C100 H10N 109.5 . . ?
C97 C100 H10O 109.5 . . ?
H10M C100 H10N 109.5 . . ?
H10M C100 H10O 109.5 . . ?
H10N C100 H10O 109.5 . . ?
C97 C99 H99A 109.5 . . ?
C97 C99 H99B 109.5 . . ?
C97 C99 H99C 109.5 . . ?
H99A C99 H99B 109.5 . . ?
H99A C99 H99C 109.5 . . ?
H99B C99 H99C 109.5 . . ?
Ag16 C59 Ag23 91.0(9) . . ?
Ag16 C59 Ag17 89.5(9) . . ?
Ag17 C59 Ag23 114.8(11) . . ?
C60 C59 Ag23 88.9(19) . . ?
C60 C59 Ag16 147(3) . . ?
C60 C59 Ag17 120(2) . . ?
C59 C60 Ag23 62.3(17) . . ?
C59 C60 C61 162(3) . . ?
C61 C60 Ag23 123.7(17) . . ?
C60 C61 C62 116.5(18) . . ?
C60 C61 C63 117(2) . . ?
C60 C61 C64 114(2) . . ?
C62 C61 C64 100(2) . . ?
C63 C61 C62 111.7(10) . . ?
C63 C61 C64 93.6(8) . . ?
C61 C62 H62A 109.5 . . ?
C61 C62 H62B 109.5 . . ?
C61 C62 H62C 109.5 . . ?
H62A C62 H62B 109.5 . . ?
H62A C62 H62C 109.5 . . ?
H62B C62 H62C 109.5 . . ?
C61 C63 H63A 109.5 . . ?
C61 C63 H63B 109.5 . . ?
C61 C63 H63C 109.5 . . ?
H63A C63 H63B 109.5 . . ?
H63A C63 H63C 109.5 . . ?
H63B C63 H63C 109.5 . . ?
H2A C2 H2B 109.5 . . ?
H2A C2 H2C 109.5 . . ?
H2B C2 H2C 109.5 . . ?
C1 C2 H2A 109.5 . . ?
C1 C2 H2B 109.5 . . ?
C1 C2 H2C 109.5 . . ?
O13 C1 C2 113.2(19) . . ?
O12 C1 O13 129(2) . . ?
O12 C1 C2 117.4(17) . . ?
O10 C3 C4 115.8(14) . . ?
O11 C3 O10 123.9(13) . . ?
O11 C3 C4 120.2(13) . . ?
C3 C4 H4A 109.5 . . ?
C3 C4 H4B 109.5 . . ?
C3 C4 H4C 109.5 . . ?
H4A C4 H4B 109.5 . . ?
H4A C4 H4C 109.5 . . ?
H4B C4 H4C 109.5 . . ?
O49 Co5 Ag8 101.6(3) . . ?
O45 Co5 Ag8 134.2(3) . . ?
O45 Co5 O49 99.9(4) . . ?
O45 Co5 O42 93.9(4) . . ?
O45 Co5 O43 174.6(4) . . ?
O42 Co5 Ag8 129.5(3) . . ?
O42 Co5 O49 79.9(4) . . ?
O43 Co5 Ag8 43.0(3) . . ?
O43 Co5 O49 77.5(4) . . ?
O43 Co5 O42 90.3(4) . . ?
O44 Co5 Ag8 50.2(3) . . ?
O44 Co5 O49 92.4(4) . . ?
O44 Co5 O45 89.1(4) . . ?
O44 Co5 O42 172.1(4) . . ?
O44 Co5 O43 86.3(4) . . ?
O44 Co5 O37 91.5(4) . . ?
O37 Co5 Ag8 77.9(3) . . ?
O37 Co5 O49 174.4(4) . . ?
O37 Co5 O45 84.1(4) . . ?
O37 Co5 O42 96.1(4) . . ?
O37 Co5 O43 98.8(4) . . ?
Co4 O14 Co1 93.2(5) . . ?
Co4 O14 Co3 130.5(5) . . ?
Co3 O14 Co1 92.2(4) . . ?
Ag3 C29 Ag11 89.6(10) . . ?
Ag3 C29 Ag12 93.8(13) . . ?
Ag12 C29 Ag11 105.0(12) . . ?
C30 C29 Ag3 161(3) . . ?
C30 C29 Ag11 108(2) . . ?
C30 C29 Ag12 87(2) . . ?
W9 O8 W4 116.8(5) . . ?
W4A O8 W9 111.9(7) . . ?
W4A O8 W4 4.9(4) . . ?
W4 W4A W9 152.7(7) . . ?
W4 W4A O1 98.0(7) . . ?
W4 W4A O9 69.0(7) . . ?
W4 W4A O5 78.0(8) . . ?
W4 W4A O7 53.6(7) . . ?
W4 W4A O6 22.6(5) . . ?
W4 W4A O8 165.8(10) . . ?
O1 W4A W9 55.1(4) . . ?
O1 W4A O6 76.9(5) . . ?
O9 W4A W9 99.7(5) . . ?
O9 W4A O1 82.1(5) . . ?
O9 W4A O5 143.1(7) . . ?
O9 W4A O7 85.8(6) . . ?
O9 W4A O6 74.1(5) . . ?
O5 W4A W9 102.3(5) . . ?
O5 W4A O1 86.7(5) . . ?
O5 W4A O7 87.8(6) . . ?
O5 W4A O6 69.2(5) . . ?
O7 W4A W9 153.0(6) . . ?
O7 W4A O1 151.5(7) . . ?
O7 W4A O6 75.1(5) . . ?
O6 W4A W9 131.9(4) . . ?
O8 W4A W9 41.5(5) . . ?
O8 W4A O1 95.9(7) . . ?
O8 W4A O9 116.2(8) . . ?
O8 W4A O5 99.8(8) . . ?
O8 W4A O7 112.6(7) . . ?
O8 W4A O6 166.9(7) . . ?
W3 W1A Ag11 75.4(2) . . ?
W1 W1A Ag11 131.0(10) . . ?
W1 W1A W3 151.4(10) . . ?
W1 W1A O25 67.6(9) . . ?
W1 W1A O31 156.2(13) . . ?
W1 W1A O5 88.3(10) . . ?
W1 W1A O4 100.6(10) . . ?
W1 W1A O27 25.6(7) . . ?
W1 W1A O26 53.2(8) . . ?
O25 W1A Ag11 156.0(5) . . ?
O25 W1A W3 91.1(5) . . ?
O25 W1A O4 75.4(5) . . ?
O25 W1A O27 72.9(5) . . ?
O31 W1A Ag11 60.6(5) . . ?
O31 W1A W3 38.3(5) . . ?
O31 W1A O25 96.5(7) . . ?
O31 W1A O5 111.9(9) . . ?
O31 W1A O4 91.6(7) . . ?
O31 W1A O27 166.6(7) . . ?
O31 W1A O26 110.5(8) . . ?
O5 W1A Ag11 54.7(5) . . ?
O5 W1A W3 103.6(6) . . ?
O5 W1A O25 149.2(8) . . ?
O5 W1A O4 91.7(6) . . ?
O5 W1A O27 77.2(6) . . ?
O5 W1A O26 94.3(6) . . ?
O4 W1A Ag11 110.2(5) . . ?
O4 W1A W3 53.8(4) . . ?
O4 W1A O27 78.0(5) . . ?
O27 W1A Ag11 130.8(4) . . ?
O27 W1A W3 131.7(4) . . ?
O26 W1A Ag11 94.7(5) . . ?
O26 W1A W3 148.1(6) . . ?
O26 W1A O25 86.3(6) . . ?
O26 W1A O4 152.9(7) . . ?
O26 W1A O27 77.6(6) . . ?
C85 C87 H87A 109.5 . . ?
C85 C87 H87B 109.5 . . ?
C85 C87 H87C 109.5 . . ?
H87A C87 H87B 109.5 . . ?
H87A C87 H87C 109.5 . . ?
H87B C87 H87C 109.5 . . ?
C85 C86 H86A 109.5 . . ?
C85 C86 H86B 109.5 . . ?
C85 C86 H86C 109.5 . . ?
H86A C86 H86B 109.5 . . ?
H86A C86 H86C 109.5 . . ?
H86B C86 H86C 109.5 . . ?
C85 C88 H88A 109.5 . . ?
C85 C88 H88B 109.5 . . ?
C85 C88 H88C 109.5 . . ?
H88A C88 H88B 109.5 . . ?
H88A C88 H88C 109.5 . . ?
H88B C88 H88C 109.5 . . ?
C67 C69 H69A 109.5 . . ?
C67 C69 H69B 109.5 . . ?
C67 C69 H69C 109.5 . . ?
H69A C69 H69B 109.5 . . ?
H69A C69 H69C 109.5 . . ?
H69B C69 H69C 109.5 . . ?
C61 C64 H64A 109.5 . . ?
C61 C64 H64B 109.5 . . ?
C61 C64 H64C 109.5 . . ?
H64A C64 H64B 109.5 . . ?
H64A C64 H64C 109.5 . . ?
H64B C64 H64C 109.5 . . ?
C55 C56 H56A 109.5 . . ?
C55 C56 H56B 109.5 . . ?
C55 C56 H56C 109.5 . . ?
H56A C56 H56B 109.5 . . ?
H56A C56 H56C 109.5 . . ?
H56B C56 H56C 109.5 . . ?
C7 C9 H9A 109.5 . . ?
C7 C9 H9B 109.5 . . ?
C7 C9 H9C 109.5 . . ?
H9A C9 H9B 109.5 . . ?
H9A C9 H9C 109.5 . . ?
H9B C9 H9C 109.5 . . ?
Ag12 Ag2A Ag26 66.8(2) . . ?
Ag12 Ag2A W4 78.8(3) . . ?
W4 Ag2A Ag26 106.1(2) . . ?
O7 Ag2A Ag12 69.8(4) . . ?
O7 Ag2A Ag26 124.7(5) . . ?
O7 Ag2A W4 31.8(3) . . ?

loop_
_geom_bond_atom_site_label_1
_geom_bond_atom_site_label_2
_geom_bond_distance
_geom_bond_site_symmetry_2
_geom_bond_publ_flag
Ag18 Ag17 2.931(3) . ?
Ag18 O22 2.462(12) . ?
Ag18 C65 2.34(3) . ?
Ag18 C66 2.47(3) . ?
Ag6 Ag4 2.903(2) . ?
Ag6 Ag5 3.241(3) . ?
Ag6 O10 2.440(10) . ?
Ag6 C101 2.24(3) . ?
Ag6 C11 2.31(3) . ?
Ag6 C12 2.62(3) . ?
Ag3 Ag1 2.899(3) . ?
Ag3 Ag11 3.111(3) . ?
Ag3 Ag12 3.119(3) . ?
Ag3 C5 2.11(3) . ?
Ag3 C29 2.04(2) . ?
Ag4 Ag1 3.167(4) . ?
Ag4 Ag36 3.174(3) . ?
Ag4 C5 2.16(3) . ?
Ag4 C6 2.50(3) . ?
Ag4 C101 2.12(3) . ?
Co4 Co1 2.974(3) . ?
Co4 O1 2.299(9) . ?
Co4 O9 2.093(11) . ?
Co4 O16 2.058(9) . ?
Co4 O36 2.005(13) . ?
Co4 O10 2.061(10) . ?
Co4 O14 2.013(12) . ?
Ag1 Ag5 2.909(3) . ?
Ag1 Ag2 3.134(3) . ?
Ag1 C5 2.24(4) . ?
Ag1 C17 1.49(4) . ?
Co1 Co3 2.955(3) . ?
Co1 O80 2.100(10) . ?
Co1 O15 2.117(9) . ?
Co1 O16 2.160(9) . ?
Co1 O12 2.055(11) . ?
Co1 O11 2.056(10) . ?
Co1 O14 2.080(10) . ?
Ag23 Ag16 3.034(3) . ?
Ag23 Ag22 3.162(3) . ?
Ag23 Ag24 2.871(3) . ?
Ag23 C53 2.20(2) . ?
Ag23 C59 2.20(2) . ?
Ag23 C60 2.49(3) . ?
Ag19 Ag15 2.979(4) . ?
Ag19 Ag17 3.115(4) . ?
Ag19 O13 2.379(11) . ?
Co3 O2 2.292(10) . ?
Co3 O22 2.021(11) . ?
Co3 O35 2.080(11) . ?
Co3 O15 2.062(10) . ?
Co3 O13 2.089(11) . ?
Co3 O14 2.021(11) . ?
Ag36 O9 2.498(12) . ?
Ag36 C101 2.26(3) . ?
Ag36 C102 2.69(3) . ?
Ag36 Ag1A 2.739(9) . ?
Ag25 Ag16 2.907(4) . ?
Ag25 Ag24 3.165(3) . ?
Ag25 Ag26 2.842(4) . ?
Ag25 C35 2.11(3) . ?
Ag5 Ag7 2.947(3) . ?
Ag5 C17 2.15(2) . ?
Ag5 C11 2.11(2) . ?
Ag14 Ag15 2.972(4) . ?
Ag20 Ag33 3.341(2) . ?
Ag20 Ag21 2.910(2) . ?
Ag20 C71 2.31(2) . ?
Ag20 C72 2.48(2) . ?
Ag20 C65 2.15(3) . ?
Ag2 Ag11 2.909(3) . ?
Ag2 Ag10 3.083(3) . ?
Ag2 C17 2.37(2) . ?
Ag2 C18 2.40(3) . ?
Ag2 C23 2.10(2) . ?
Ag16 Ag15 2.997(3) . ?
Ag16 Ag17 2.927(4) . ?
Ag16 C59 2.05(3) . ?
Ag17 C59 2.11(3) . ?
Ag33 Ag32 2.8913(18) . ?
Ag33 O50 2.571(10) . ?
Ag33 O45 2.490(9) . ?
Ag33 O17 2.427(9) . ?
Ag33 C71 2.205(16) . ?
Ag29 Ag28 3.045(2) . ?
Ag29 Ag30 2.944(2) . ?
Ag29 C41 2.28(2) . ?
Ag29 C47 2.37(2) . ?
Ag32 Ag31 2.986(2) . ?
Ag32 C71 2.110(19) . ?
Ag32 C77 2.19(2) . ?
Ag32 C78 2.53(2) . ?
Ag28 Ag27 3.180(2) . ?
Ag28 Ag31 2.991(2) . ?
Ag28 C77 2.09(2) . ?
Ag28 C47 2.052(17) . ?
Ag27 Ag22 3.173(2) . ?
Ag27 C107 2.256(18) . ?
Ag27 C47 2.206(19) . ?
Ag27 C48 2.53(2) . ?
Ag21 Ag22 3.3461(18) . ?
Ag21 O23 2.553(11) . ?
Ag21 C107 2.239(18) . ?
Ag21 C108 2.47(2) . ?
Ag21 C65 2.13(2) . ?
Ag11 C23 2.25(3) . ?
Ag11 C29 2.37(3) . ?
Ag11 W1A 3.193(10) . ?
Ag35 Ag10 3.277(3) . ?
Ag35 Ag30 3.267(2) . ?
Ag35 C89 2.27(2) . ?
Ag35 C90 2.52(2) . ?
Ag35 C41 2.28(2) . ?
Ag35 C42 2.48(2) . ?
Ag22 C53 2.215(19) . ?
Ag22 C54 2.45(2) . ?
Ag22 C107 2.098(18) . ?
Ag8 Ag9 2.838(2) . ?
Ag8 O43 2.181(11) . ?
Ag8 O44 2.443(11) . ?
Ag8 C95 2.15(2) . ?
Ag8 Co5 3.179(2) . ?
Ag7 O36 2.487(12) . ?
Ag7 C11 2.16(2) . ?
Ag7 C95 2.33(3) . ?
Ag7 C96 2.41(3) . ?
Ag24 C53 2.22(2) . ?
Ag24 C35 2.35(2) . ?
Ag34 Ag31 2.803(2) . ?
Ag34 Ag30 3.014(2) . ?
Ag34 W14 3.1840(17) . ?
Ag34 O39 2.514(12) . ?
Ag34 O43 2.205(10) . ?
Ag34 C83 2.19(2) . ?
Ag34 C84 2.71(2) . ?
Ag9 O34 2.564(16) . ?
Ag9 C89 2.26(2) . ?
Ag9 C90 2.50(2) . ?
Ag9 C95 2.15(2) . ?
Ag10 C89 2.02(3) . ?
Ag10 C23 2.24(3) . ?
Ag10 C24 2.54(3) . ?
Co2 O3 2.309(8) . ?
Co2 O15 2.026(11) . ?
Co2 O16 2.014(9) . ?
Co2 O45 2.288(10) . ?
Co2 O17 2.037(9) . ?
Co2 O37 2.080(11) . ?
Ag31 Ag30 3.019(2) . ?
Ag31 O42 2.405(9) . ?
Ag31 C77 2.32(2) . ?
Ag31 C83 2.44(2) . ?
Ag30 C83 2.10(3) . ?
Ag30 C41 2.10(2) . ?
Ag12 Ag26 3.267(3) . ?
Ag12 C30 2.53(3) . ?
Ag12 C29 2.23(4) . ?
Ag12 Ag2A 2.561(12) . ?
Ag26 C35 2.20(2) . ?
Ag26 Ag2A 3.273(8) . ?
W7 O3 2.300(8) . ?
W7 O20 1.902(10) . ?
W7 O41 1.740(9) . ?
W7 O18 1.918(11) . ?
W7 O21 2.029(9) . ?
W7 O17 1.806(9) . ?
W8 O3 2.294(10) . ?
W8 O38 1.895(10) . ?
W8 O18 1.983(9) . ?
W8 O39 1.732(11) . ?
W8 O37 1.815(10) . ?
W8 O19 2.006(10) . ?
W2 O25 1.944(11) . ?
W2 O24 1.862(11) . ?
W2 O29 1.916(11) . ?
W2 O30 1.716(9) . ?
W2 O21 1.884(10) . ?
W2 O4 2.335(9) . ?
W10 O76 1.985(9) . ?
W10 O77 2.010(9) . ?
W10 O80 1.730(10) . ?
W10 O64 1.844(10) . ?
W10 O72 2.335(9) . ?
W10 O45 1.851(9) . ?
W16 O74 1.705(11) . ?
W16 O76 1.921(10) . ?
W16 O73 1.909(9) . ?
W16 O69 1.911(11) . ?
W16 O72 2.342(10) . ?
W16 O50 1.939(9) . ?
W9 O1 2.302(11) . ?
W9 O38 1.902(10) . ?
W9 O33 2.024(10) . ?
W9 O36 1.816(10) . ?
W9 O34 1.743(12) . ?
W9 O8 1.938(13) . ?
W9 W4A 2.716(9) . ?
W3 O31 1.912(12) . ?
W3 O33 1.860(10) . ?
W3 O29 1.941(10) . ?
W3 O32 1.701(11) . ?
W3 O4 2.318(11) . ?
W3 O19 1.891(10) . ?
W3 W1A 2.815(10) . ?
W17 O75 1.686(10) . ?
W17 O73 1.946(10) . ?
W17 O77 1.874(10) . ?
W17 O68 1.932(11) . ?
W17 O71 1.873(10) . ?
W17 O72 2.414(9) . ?
W15 O79 1.699(11) . ?
W15 O52 1.960(11) . ?
W15 O47 1.921(11) . ?
W15 O49 2.351(10) . ?
W15 O50 1.913(10) . ?
W15 O42 1.831(10) . ?
W1 O25 1.948(10) . ?
W1 O31 2.019(13) . ?
W1 O5 1.910(11) . ?
W1 O4 2.327(10) . ?
W1 O27 1.836(13) . ?
W1 O26 1.719(10) . ?
W1 W1A 0.633(10) . ?
W4 O1 2.334(10) . ?
W4 O9 1.795(10) . ?
W4 O5 2.024(10) . ?
W4 O7 1.731(11) . ?
W4 O6 1.831(13) . ?
W4 O8 1.998(14) . ?
W4 W4A 0.698(8) . ?
W4 Ag2A 3.218(8) . ?
W18 O58 2.368(10) . ?
W18 O65 1.869(13) . ?
W18 O68 1.878(11) . ?
W18 O66 1.901(13) . ?
W18 O57 1.938(14) . ?
W18 O67 1.732(12) . ?
W12 O70 1.710(11) . ?
W12 O65 1.953(13) . ?
W12 O60 1.926(12) . ?
W12 O63 1.855(11) . ?
W12 O71 1.955(10) . ?
W12 O59 2.358(9) . ?
W19 O58 2.369(10) . ?
W19 O55 1.714(13) . ?
W19 O53 1.991(16) . ?
W19 O51 1.909(13) . ?
W19 O56 1.910(15) . ?
W19 O57 1.908(13) . ?
W20 O58 2.325(11) . ?
W20 O52 1.869(11) . ?
W20 O54 1.671(12) . ?
W20 O53 1.896(14) . ?
W20 O69 1.903(11) . ?
W20 O66 1.938(11) . ?
W11 O63 1.996(10) . ?
W11 O64 1.980(10) . ?
W11 O59 2.356(10) . ?
W11 O62 1.689(12) . ?
W11 O61 1.903(11) . ?
W11 O44 1.794(10) . ?
W13 O60 1.929(11) . ?
W13 O59 2.352(10) . ?
W13 O48 1.897(11) . ?
W13 O61 1.925(13) . ?
W13 O56 1.891(16) . ?
W13 O78 1.709(13) . ?
W14 O47 1.932(11) . ?
W14 O51 1.895(14) . ?
W14 O48 1.951(12) . ?
W14 O46 1.719(12) . ?
W14 O49 2.322(9) . ?
W14 O43 1.917(11) . ?
W6 O2 2.307(10) . ?
W6 O40 1.924(11) . ?
W6 O20 1.907(10) . ?
W6 O22 1.819(10) . ?
W6 O23 1.754(11) . ?
W6 O24 2.025(10) . ?
W5 O2 2.331(9) . ?
W5 O40 1.927(12) . ?
W5 O28 1.749(12) . ?
W5 O35 1.757(11) . ?
W5 O6 1.930(12) . ?
W5 O27 2.015(11) . ?
Si2 O58 1.630(10) . ?
Si2 O59 1.630(10) . ?
Si2 O72 1.618(10) . ?
Si2 O49 1.631(9) . ?
Si1 O3 1.643(9) . ?
Si1 O2 1.616(11) . ?
Si1 O1 1.636(10) . ?
Si1 O4 1.680(9) . ?
O1 W4A 2.132(12) . ?
O9 W4A 1.922(13) . ?
O25 W1A 2.099(14) . ?
O31 W1A 1.424(16) . ?
O5 W4A 2.050(13) . ?
O5 W1A 1.821(14) . ?
O49 Co5 2.171(10) . ?
O16 H16 1.0000 . ?
O45 Co5 2.072(9) . ?
O42 Co5 2.107(9) . ?
O43 Co5 2.088(10) . ?
O4 W1A 2.125(13) . ?
O7 W4A 2.052(14) . ?
O7 Ag2A 2.377(17) . ?
O6 W4A 2.456(16) . ?
O27 W1A 2.386(16) . ?
O26 W1A 2.021(15) . ?
O44 Co5 2.013(10) . ?
O37 Co5 2.054(10) . ?
O13 C1 1.25(2) . ?
O12 C1 1.21(2) . ?
O10 C3 1.265(17) . ?
O11 C3 1.235(18) . ?
C71 C72 1.17(2) . ?
C72 C73 1.50(2) . ?
C73 C76 1.538(9) . ?
C73 C75 1.539(9) . ?
C73 C74 1.544(9) . ?
C76 H76A 0.9800 . ?
C76 H76B 0.9800 . ?
C76 H76C 0.9800 . ?
C75 H75A 0.9800 . ?
C75 H75B 0.9800 . ?
C75 H75C 0.9800 . ?
C74 H74A 0.9800 . ?
C74 H74B 0.9800 . ?
C74 H74C 0.9800 . ?
C77 C78 1.19(3) . ?
C78 C79 1.50(3) . ?
C79 C81 1.534(9) . ?
C79 C82 1.537(9) . ?
C79 C80 1.538(9) . ?
C81 H81A 0.9800 . ?
C81 H81B 0.9800 . ?
C81 H81C 0.9800 . ?
C82 H82A 0.9800 . ?
C82 H82B 0.9800 . ?
C82 H82C 0.9800 . ?
C80 H80A 0.9800 . ?
C80 H80B 0.9800 . ?
C80 H80C 0.9800 . ?
C89 C90 1.292(10) . ?
C90 C91 1.53(3) . ?
C91 C93 1.542(10) . ?
C91 C94 1.542(10) . ?
C91 C92 1.538(10) . ?
C93 H93A 0.9800 . ?
C93 H93B 0.9800 . ?
C93 H93C 0.9800 . ?
C94 H94A 0.9800 . ?
C94 H94B 0.9800 . ?
C94 H94C 0.9800 . ?
C92 H92A 0.9800 . ?
C92 H92B 0.9800 . ?
C92 H92C 0.9800 . ?
C53 C54 1.19(3) . ?
C54 C55 1.54(3) . ?
C55 C57 1.540(10) . ?
C55 C58 1.544(10) . ?
C55 C56 1.58(3) . ?
C57 H57A 0.9800 . ?
C57 H57B 0.9800 . ?
C57 H57C 0.9800 . ?
C58 H58A 0.9800 . ?
C58 H58B 0.9800 . ?
C58 H58C 0.9800 . ?
C5 C6 1.33(4) . ?
C6 C7 1.45(4) . ?
C7 C10 1.536(10) . ?
C7 C8 1.539(10) . ?
C7 C9 1.55(5) . ?
C10 H10A 0.9800 . ?
C10 H10B 0.9800 . ?
C10 H10C 0.9800 . ?
C8 H8A 0.9800 . ?
C8 H8B 0.9800 . ?
C8 H8C 0.9800 . ?
C101 C102 1.22(4) . ?
C102 C103 1.45(3) . ?
C103 C104 1.537(10) . ?
C103 C106 1.539(10) . ?
C103 C105 1.540(10) . ?
C104 H10D 0.9800 . ?
C104 H10E 0.9800 . ?
C104 H10F 0.9800 . ?
C106 H10G 0.9800 . ?
C106 H10H 0.9800 . ?
C106 H10I 0.9800 . ?
C105 H10J 0.9800 . ?
C105 H10K 0.9800 . ?
C105 H10L 0.9800 . ?
C83 C84 1.20(3) . ?
C84 C85 1.43(4) . ?
C85 C87 1.59(4) . ?
C85 C86 1.42(4) . ?
C85 C88 1.66(4) . ?
C17 C18 1.66(5) . ?
C18 C19 1.73(4) . ?
C19 C22 1.539(10) . ?
C19 C21 1.539(10) . ?
C19 C20 1.539(10) . ?
C22 H22A 0.9800 . ?
C22 H22B 0.9800 . ?
C22 H22C 0.9800 . ?
C21 H21A 0.9800 . ?
C21 H21B 0.9800 . ?
C21 H21C 0.9800 . ?
C20 H20A 0.9800 . ?
C20 H20B 0.9800 . ?
C20 H20C 0.9800 . ?
C11 C12 1.290(10) . ?
C12 C13 1.39(3) . ?
C13 C14 1.542(10) . ?
C13 C16 1.543(10) . ?
C13 C15 1.537(10) . ?
C14 H14A 0.9800 . ?
C14 H14B 0.9800 . ?
C14 H14C 0.9800 . ?
C16 H16A 0.9800 . ?
C16 H16B 0.9800 . ?
C16 H16C 0.9800 . ?
C15 H15A 0.9800 . ?
C15 H15B 0.9800 . ?
C15 H15C 0.9800 . ?
C107 C108 1.27(3) . ?
C108 C109 1.42(3) . ?
C109 C111 1.537(9) . ?
C109 C112 1.540(10) . ?
C109 C110 1.539(10) . ?
C111 H11A 0.9800 . ?
C111 H11B 0.9800 . ?
C111 H11C 0.9800 . ?
C112 H11D 0.9800 . ?
C112 H11E 0.9800 . ?
C112 H11F 0.9800 . ?
C110 H11G 0.9800 . ?
C110 H11H 0.9800 . ?
C110 H11I 0.9800 . ?
C41 C42 1.17(3) . ?
C42 C43 1.55(3) . ?
C43 C44 1.543(10) . ?
C43 C45 1.533(10) . ?
C43 C46 1.539(10) . ?
C44 H44A 0.9800 . ?
C44 H44B 0.9800 . ?
C44 H44C 0.9800 . ?
C45 H45A 0.9800 . ?
C45 H45B 0.9800 . ?
C45 H45C 0.9800 . ?
C46 H46A 0.9800 . ?
C46 H46B 0.9800 . ?
C46 H46C 0.9800 . ?
C35 C36 1.23(3) . ?
C36 C37 1.40(3) . ?
C37 C38 1.51(4) . ?
C37 C40 1.56(3) . ?
C37 C39 1.54(4) . ?
C38 H38A 0.9800 . ?
C38 H38B 0.9800 . ?
C38 H38C 0.9800 . ?
C40 H40A 0.9800 . ?
C40 H40B 0.9800 . ?
C40 H40C 0.9800 . ?
C39 H39A 0.9800 . ?
C39 H39B 0.9800 . ?
C39 H39C 0.9800 . ?
C47 C48 1.288(10) . ?
C48 C49 1.49(2) . ?
C49 C50 1.538(10) . ?
C49 C52 1.539(10) . ?
C49 C51 1.537(10) . ?
C50 H50A 0.9800 . ?
C50 H50B 0.9800 . ?
C50 H50C 0.9800 . ?
C52 H52A 0.9800 . ?
C52 H52B 0.9800 . ?
C52 H52C 0.9800 . ?
C51 H51A 0.9800 . ?
C51 H51B 0.9800 . ?
C51 H51C 0.9800 . ?
C65 C66 1.24(3) . ?
C66 C67 1.58(4) . ?
C67 C70 1.540(10) . ?
C67 C68 1.544(10) . ?
C67 C69 1.39(4) . ?
C70 H70A 0.9800 . ?
C70 H70B 0.9800 . ?
C70 H70C 0.9800 . ?
C68 H68A 0.9800 . ?
C68 H68B 0.9800 . ?
C68 H68C 0.9800 . ?
C30 C31 1.45(3) . ?
C30 C29 1.292(10) . ?
C31 C33 1.535(10) . ?
C31 C34 1.531(10) . ?
C31 C32 1.534(10) . ?
C33 H33A 0.9800 . ?
C33 H33B 0.9800 . ?
C33 H33C 0.9800 . ?
C34 H34A 0.9800 . ?
C34 H34B 0.9800 . ?
C34 H34C 0.9800 . ?
C32 H32A 0.9800 . ?
C32 H32B 0.9800 . ?
C32 H32C 0.9800 . ?
C23 C24 1.23(4) . ?
C24 C25 1.45(3) . ?
C25 C28 1.539(10) . ?
C25 C27 1.541(10) . ?
C25 C26 1.537(10) . ?
C28 H28A 0.9800 . ?
C28 H28B 0.9800 . ?
C28 H28C 0.9800 . ?
C27 H27A 0.9800 . ?
C27 H27B 0.9800 . ?
C27 H27C 0.9800 . ?
C26 H26A 0.9800 . ?
C26 H26B 0.9800 . ?
C26 H26C 0.9800 . ?
C95 C96 1.16(3) . ?
C96 C97 1.53(3) . ?
C97 C98 1.542(10) . ?
C97 C100 1.538(10) . ?
C97 C99 1.536(10) . ?
C98 H98A 0.9800 . ?
C98 H98B 0.9800 . ?
C98 H98C 0.9800 . ?
C100 H10M 0.9800 . ?
C100 H10N 0.9800 . ?
C100 H10O 0.9800 . ?
C99 H99A 0.9800 . ?
C99 H99B 0.9800 . ?
C99 H99C 0.9800 . ?
C59 C60 1.198(10) . ?
C60 C61 1.40(3) . ?
C61 C62 1.535(10) . ?
C61 C63 1.530(10) . ?
C61 C64 1.547(10) . ?
C62 H62A 0.9800 . ?
C62 H62B 0.9800 . ?
C62 H62C 0.9800 . ?
C63 H63A 0.9800 . ?
C63 H63B 0.9800 . ?
C63 H63C 0.9800 . ?
C2 H2A 0.9800 . ?
C2 H2B 0.9800 . ?
C2 H2C 0.9800 . ?
C2 C1 1.52(3) . ?
C3 C4 1.48(2) . ?
C4 H4A 0.9800 . ?
C4 H4B 0.9800 . ?
C4 H4C 0.9800 . ?
O8 W4A 1.314(16) . ?
C87 H87A 0.9800 . ?
C87 H87B 0.9800 . ?
C87 H87C 0.9800 . ?
C86 H86A 0.9800 . ?
C86 H86B 0.9800 . ?
C86 H86C 0.9800 . ?
C88 H88A 0.9800 . ?
C88 H88B 0.9800 . ?
C88 H88C 0.9800 . ?
C69 H69A 0.9800 . ?
C69 H69B 0.9800 . ?
C69 H69C 0.9800 . ?
C64 H64A 0.9800 . ?
C64 H64B 0.9800 . ?
C64 H64C 0.9800 . ?
C56 H56A 0.9800 . ?
C56 H56B 0.9800 . ?
C56 H56C 0.9800 . ?
C9 H9A 0.9800 . ?
C9 H9B 0.9800 . ?
C9 H9C 0.9800 . ?

loop_
_geom_torsion_atom_site_label_1
_geom_torsion_atom_site_label_2
_geom_torsion_atom_site_label_3
_geom_torsion_atom_site_label_4
_geom_torsion
_geom_torsion_site_symmetry_1
_geom_torsion_site_symmetry_2
_geom_torsion_site_symmetry_3
_geom_torsion_site_symmetry_4
_geom_torsion_publ_flag
Ag18 C66 C67 C70 -40(3) . . . . ?
Ag18 C66 C67 C68 77(2) . . . . ?
Ag18 C66 C67 C69 -134(2) . . . . ?
Ag6 O10 C3 O11 -168.6(11) . . . . ?
Ag6 O10 C3 C4 13(2) . . . . ?
Ag6 C101 C102 Ag36 116(3) . . . . ?
Ag6 C12 C13 C14 -169.9(17) . . . . ?
Ag6 C12 C13 C16 70(2) . . . . ?
Ag6 C12 C13 C15 -52(2) . . . . ?
Ag3 Ag1 C17 Ag5 102.0(8) . . . . ?
Ag3 Ag1 C17 Ag2 -3.6(14) . . . . ?
Ag3 Ag1 C17 C18 -83(5) . . . . ?
Ag3 C5 C6 Ag4 -118(5) . . . . ?
Ag3 C5 C6 C7 100(22) . . . . ?
Ag4 Ag1 C17 Ag5 14.1(15) . . . . ?
Ag4 Ag1 C17 Ag2 -91.6(10) . . . . ?
Ag4 Ag1 C17 C18 -171(4) . . . . ?
Ag4 C5 C6 C7 -141(21) . . . . ?
Ag4 C6 C7 C10 -162(3) . . . . ?
Ag4 C6 C7 C8 -44(4) . . . . ?
Ag4 C6 C7 C9 72(4) . . . . ?
Ag4 C101 C102 Ag36 -102(4) . . . . ?
Co4 O10 C3 O11 12(3) . . . . ?
Co4 O10 C3 C4 -165.9(12) . . . . ?
Ag1 C5 C6 Ag4 91(2) . . . . ?
Ag1 C5 C6 C7 -50(22) . . . . ?
Ag1 C17 C18 Ag2 86(5) . . . . ?
Ag1 C17 C18 C19 -18(9) . . . . ?
Co1 O12 C1 O13 3(4) . . . . ?
Co1 O12 C1 C2 -178.8(18) . . . . ?
Co1 O11 C3 O10 -1(2) . . . . ?
Co1 O11 C3 C4 177.4(13) . . . . ?
Ag23 C53 C54 Ag22 89.2(18) . . . . ?
Ag23 C59 C60 C61 115(9) . . . . ?
Ag23 C60 C61 C62 -152.0(18) . . . . ?
Ag23 C60 C61 C63 -16(3) . . . . ?
Ag23 C60 C61 C64 92(3) . . . . ?
Ag19 O13 C1 O12 165.4(17) . . . . ?
Ag19 O13 C1 C2 -13(3) . . . . ?
Co3 O13 C1 O12 0(4) . . . . ?
Co3 O13 C1 C2 -178.6(17) . . . . ?
Ag36 C102 C103 C104 -96(2) . . . . ?
Ag36 C102 C103 C106 142.4(14) . . . . ?
Ag36 C102 C103 C105 25(2) . . . . ?
Ag5 Ag1 C17 Ag2 -105.6(14) . . . . ?
Ag5 Ag1 C17 C18 175(6) . . . . ?
Ag5 C17 C18 Ag2 -98.8(9) . . . . ?
Ag5 C17 C18 C19 157(5) . . . . ?
Ag5 C11 C12 Ag6 -94(2) . . . . ?
Ag20 C72 C73 C76 58.8(15) . . . . ?
Ag20 C72 C73 C75 -62.9(15) . . . . ?
Ag20 C72 C73 C74 177.6(10) . . . . ?
Ag20 C65 C66 Ag18 -96(3) . . . . ?
Ag2 Ag1 C17 Ag5 105.6(14) . . . . ?
Ag2 Ag1 C17 C18 -79(5) . . . . ?
Ag2 C17 C18 C19 -104(5) . . . . ?
Ag2 C18 C19 C22 -49(2) . . . . ?
Ag2 C18 C19 C21 -170.2(15) . . . . ?
Ag2 C18 C19 C20 72.7(19) . . . . ?
Ag2 C23 C24 Ag10 -89(5) . . . . ?
Ag2 C23 C24 C25 101(17) . . . . ?
Ag16 C59 C60 Ag23 -90(4) . . . . ?
Ag16 C59 C60 C61 25(12) . . . . ?
Ag17 C59 C60 Ag23 118(2) . . . . ?
Ag17 C59 C60 C61 -127(9) . . . . ?
Ag33 C71 C72 Ag20 -92(2) . . . . ?
Ag29 C41 C42 Ag35 -108.4(19) . . . . ?
Ag29 C47 C48 Ag27 106.2(11) . . . . ?
Ag29 C47 C48 C49 -58(11) . . . . ?
Ag32 C71 C72 Ag20 108(2) . . . . ?
Ag32 C78 C79 C81 -108.6(14) . . . . ?
Ag32 C78 C79 C82 14.3(19) . . . . ?
Ag32 C78 C79 C80 133.6(13) . . . . ?
Ag28 C77 C78 Ag32 128(5) . . . . ?
Ag28 C47 C48 Ag27 -108(6) . . . . ?
Ag28 C47 C48 C49 88(13) . . . . ?
Ag27 C107 C108 Ag21 -115.2(7) . . . . ?
Ag27 C47 C48 C49 -164(10) . . . . ?
Ag27 C48 C49 C50 41(2) . . . . ?
Ag27 C48 C49 C52 -77(2) . . . . ?
Ag27 C48 C49 C51 159.1(17) . . . . ?
Ag21 C108 C109 C111 -176.5(13) . . . . ?
Ag21 C108 C109 C112 60(2) . . . . ?
Ag21 C108 C109 C110 -60.1(17) . . . . ?
Ag21 C65 C66 Ag18 116(2) . . . . ?
Ag11 C23 C24 Ag10 120(2) . . . . ?
Ag11 C23 C24 C25 -50(16) . . . . ?
Ag35 C89 C90 Ag9 114.0(7) . . . . ?
Ag35 C90 C91 C93 -60.8(17) . . . . ?
Ag35 C90 C91 C94 61.5(18) . . . . ?
Ag35 C90 C91 C92 -178.3(12) . . . . ?
Ag35 C42 C43 C44 -148.8(15) . . . . ?
Ag35 C42 C43 C45 -28(2) . . . . ?
Ag35 C42 C43 C46 91.4(19) . . . . ?
Ag22 C54 C55 C57 91(2) . . . . ?
Ag22 C54 C55 C58 -150.8(15) . . . . ?
Ag22 C54 C55 C56 -32(3) . . . . ?
Ag22 C107 C108 Ag21 112(6) . . . . ?
Ag8 C95 C96 Ag7 105(2) . . . . ?
Ag7 C11 C12 Ag6 131(5) . . . . ?
Ag7 C96 C97 C98 -48(2) . . . . ?
Ag7 C96 C97 C100 -166.5(14) . . . . ?
Ag7 C96 C97 C99 73.8(17) . . . . ?
Ag24 C53 C54 Ag22 -121(3) . . . . ?
Ag34 W14 O51 W19 154.0(12) . . . . ?
Ag34 C84 C85 C87 118(3) . . . . ?
Ag34 C84 C85 C86 -13(5) . . . . ?
Ag34 C84 C85 C88 -134(2) . . . . ?
Ag9 C89 C90 Ag35 -114.0(7) . . . . ?
Ag9 C90 C91 C93 -179.3(12) . . . . ?
Ag9 C90 C91 C94 -57.0(18) . . . . ?
Ag9 C90 C91 C92 63.2(16) . . . . ?
Ag9 C95 C96 Ag7 -119(4) . . . . ?
Ag10 C89 C90 Ag35 112(8) . . . . ?
Ag10 C89 C90 Ag9 -134(9) . . . . ?
Ag10 C23 C24 C25 -170(15) . . . . ?
Ag10 C24 C25 C28 161.4(16) . . . . ?
Ag10 C24 C25 C27 44(2) . . . . ?
Ag10 C24 C25 C26 -75(3) . . . . ?
Ag31 C77 C78 Ag32 -83.2(14) . . . . ?
Ag31 C83 C84 Ag34 78.8(15) . . . . ?
Ag30 C83 C84 Ag34 -113(5) . . . . ?
Ag30 C41 C42 Ag35 96(4) . . . . ?
Ag12 C30 C31 C33 -145.4(19) . . . . ?
Ag12 C30 C31 C34 -26(3) . . . . ?
Ag12 C30 C31 C32 94(3) . . . . ?
Ag12 C30 C29 Ag3 93(10) . . . . ?
Ag12 C30 C29 Ag11 -104.9(17) . . . . ?
W9 O8 W4A W4 177(100) . . . . ?
W9 O8 W4A O1 9.9(7) . . . . ?
W9 O8 W4A O9 -74.1(8) . . . . ?
W9 O8 W4A O5 97.6(7) . . . . ?
W9 O8 W4A O7 -170.8(5) . . . . ?
W9 O8 W4A O6 66(3) . . . . ?
W3 O31 W1A Ag11 -104.3(7) . . . . ?
W3 O31 W1A W1 130(3) . . . . ?
W3 O31 W1A O25 83.6(7) . . . . ?
W3 O31 W1A O5 -84.4(8) . . . . ?
W3 O31 W1A O4 8.1(7) . . . . ?
W3 O31 W1A O27 47(4) . . . . ?
W3 O31 W1A O26 172.0(6) . . . . ?
W1 O31 W1A Ag11 126(3) . . . . ?
W1 O31 W1A W3 -130(3) . . . . ?
W1 O31 W1A O25 -46(3) . . . . ?
W1 O31 W1A O5 146(3) . . . . ?
W1 O31 W1A O4 -122(3) . . . . ?
W1 O31 W1A O27 -83(4) . . . . ?
W1 O31 W1A O26 42(3) . . . . ?
W1 O5 W1A Ag11 -145.6(9) . . . . ?
W1 O5 W1A W3 153.7(11) . . . . ?
W1 O5 W1A O25 37.0(11) . . . . ?
W1 O5 W1A O31 -167.0(14) . . . . ?
W1 O5 W1A O4 100.6(10) . . . . ?
W1 O5 W1A O27 23.3(7) . . . . ?
W1 O5 W1A O26 -52.9(8) . . . . ?
W4 O5 W1A Ag11 134(2) . . . . ?
W4 O5 W1A W3 74(2) . . . . ?
W4 O5 W1A W1 -80(2) . . . . ?
W4 O5 W1A O25 -43(3) . . . . ?
W4 O5 W1A O31 113(2) . . . . ?
W4 O5 W1A O4 21(2) . . . . ?
W4 O5 W1A O27 -57(2) . . . . ?
W4 O5 W1A O26 -133(2) . . . . ?
W4 O8 W4A W9 -177(100) . . . . ?
W4 O8 W4A O1 -168(5) . . . . ?
W4 O8 W4A O9 108(5) . . . . ?
W4 O8 W4A O5 -80(4) . . . . ?
W4 O8 W4A O7 12(4) . . . . ?
W4 O8 W4A O6 -112(6) . . . . ?
O58 W18 O65 W12 -56.4(13) . . . . ?
O58 W18 O68 W17 58.0(12) . . . . ?
O58 W20 O52 W15 62.1(15) . . . . ?
O58 W20 O53 W19 -0.4(6) . . . . ?
O58 Si2 O59 W12 60.4(7) . . . . ?
O58 Si2 O59 W11 -179.2(5) . . . . ?
O58 Si2 O59 W13 -60.4(7) . . . . ?
O58 Si2 O72 W10 -177.0(5) . . . . ?
O58 Si2 O72 W16 59.4(7) . . . . ?
O58 Si2 O72 W17 -58.2(7) . . . . ?
O58 Si2 O49 W15 -62.0(8) . . . . ?
O58 Si2 O49 W14 62.0(8) . . . . ?
O58 Si2 O49 Co5 -177.3(6) . . . . ?
O76 W10 O80 Co1 141.3(6) . . . . ?
O76 W10 O64 W11 -67.4(15) . . . . ?
O76 W10 O45 Ag33 -12.5(4) . . . . ?
O76 W10 O45 Co2 -116.2(5) . . . . ?
O76 W10 O45 Co5 114.7(7) . . . . ?
O70 W12 O63 W11 -168.2(7) . . . . ?
O65 W18 O68 W17 -26.5(12) . . . . ?
O65 W12 O63 W11 20.6(16) . . . . ?
O79 W15 O42 Ag31 24.1(6) . . . . ?
O79 W15 O42 Co5 174.0(5) . . . . ?
O75 W17 O77 W10 176.8(6) . . . . ?
O75 W17 O71 W12 -132.3(12) . . . . ?
O60 W12 O63 W11 -68.0(7) . . . . ?
O60 W13 O48 W14 54(2) . . . . ?
O60 W13 O56 W19 -129.4(15) . . . . ?
O73 W17 O77 W10 75.2(6) . . . . ?
O73 W17 O71 W12 40(2) . . . . ?
O52 W15 O42 Ag31 -157.6(13) . . . . ?
O52 W15 O42 Co5 -7.7(17) . . . . ?
O52 W20 O53 W19 -84.9(7) . . . . ?
O63 W11 O44 Ag8 124.3(11) . . . . ?
O63 W11 O44 Co5 -20(2) . . . . ?
O77 W10 O80 Co1 -135.5(7) . . . . ?
O77 W10 O64 W11 -139.6(11) . . . . ?
O77 W10 O45 Ag33 -59.9(17) . . . . ?
O77 W10 O45 Co2 -163.6(13) . . . . ?
O77 W10 O45 Co5 67.4(18) . . . . ?
O77 W17 O71 W12 127.5(12) . . . . ?
O80 W10 O64 W11 128.8(10) . . . . ?
O80 W10 O45 Ag33 90.0(5) . . . . ?
O80 W10 O45 Co2 -13.7(6) . . . . ?
O80 W10 O45 Co5 -142.7(6) . . . . ?
O47 W15 O42 Ag31 -74.7(5) . . . . ?
O47 W15 O42 Co5 75.2(5) . . . . ?
O47 W14 O51 W19 128.4(19) . . . . ?
O68 W17 O77 W10 -4.4(16) . . . . ?
O68 W17 O71 W12 -31.6(12) . . . . ?
O68 W18 O65 W12 28.9(13) . . . . ?
O3 W7 O17 Ag33 149.6(8) . . . . ?
O3 W7 O17 Co2 1.4(5) . . . . ?
O3 W8 O38 W9 42.9(14) . . . . ?
O3 W8 O37 Co2 0.5(4) . . . . ?
O3 W8 O37 Co5 -162.9(9) . . . . ?
O3 Si1 O2 Co3 -60.6(7) . . . . ?
O3 Si1 O2 W6 56.8(7) . . . . ?
O3 Si1 O2 W5 -178.7(5) . . . . ?
O3 Si1 O1 Co4 60.5(8) . . . . ?
O3 Si1 O1 W9 -56.0(7) . . . . ?
O3 Si1 O1 W4 178.6(5) . . . . ?
O3 Si1 O1 W4A -163.4(8) . . . . ?
O3 Si1 O4 W2 -60.1(7) . . . . ?
O3 Si1 O4 W3 58.0(7) . . . . ?
O3 Si1 O4 W1 -179.4(6) . . . . ?
O3 Si1 O4 W1A 163.1(8) . . . . ?
O54 W20 O52 W15 -123.7(16) . . . . ?
O54 W20 O53 W19 171.6(7) . . . . ?
O53 W20 O52 W15 137.8(16) . . . . ?
O69 W20 O52 W15 -21.7(16) . . . . ?
O69 W20 O53 W19 -2.3(19) . . . . ?
O2 W6 O22 Ag18 165.0(5) . . . . ?
O2 W6 O22 Co3 1.2(5) . . . . ?
O2 W5 O35 Co3 1.2(6) . . . . ?
O2 Si1 O3 Co2 61.3(7) . . . . ?
O2 Si1 O3 W7 -54.2(7) . . . . ?
O2 Si1 O3 W8 179.6(5) . . . . ?
O2 Si1 O1 Co4 -62.9(8) . . . . ?
O2 Si1 O1 W9 -179.4(5) . . . . ?
O2 Si1 O1 W4 55.2(7) . . . . ?
O2 Si1 O1 W4A 73.2(10) . . . . ?
O2 Si1 O4 W2 61.6(7) . . . . ?
O2 Si1 O4 W3 179.7(5) . . . . ?
O2 Si1 O4 W1 -57.7(7) . . . . ?
O2 Si1 O4 W1A -75.2(9) . . . . ?
O1 W9 O36 Co4 -0.8(5) . . . . ?
O1 W9 O36 Ag7 -166.4(6) . . . . ?
O1 W4 O9 Co4 -0.6(6) . . . . ?
O1 W4 O9 Ag36 149.8(5) . . . . ?
O1 W4 O9 W4A -64.4(7) . . . . ?
O1 W4 O6 W5 40.0(15) . . . . ?
O1 W4 O6 W4A 18.8(14) . . . . ?
O1 W4 W4A W9 8.9(14) . . . . ?
O1 W4 W4A O9 78.3(5) . . . . ?
O1 W4 W4A O5 -84.9(5) . . . . ?
O1 W4 W4A O7 179.0(5) . . . . ?
O1 W4 W4A O6 -20.8(16) . . . . ?
O1 W4 W4A O8 -167(5) . . . . ?
O1 Si1 O3 Co2 -61.0(7) . . . . ?
O1 Si1 O3 W7 -176.5(5) . . . . ?
O1 Si1 O3 W8 57.3(7) . . . . ?
O1 Si1 O2 Co3 61.8(7) . . . . ?
O1 Si1 O2 W6 179.2(5) . . . . ?
O1 Si1 O2 W5 -56.3(7) . . . . ?
O1 Si1 O4 W2 -179.5(6) . . . . ?
O1 Si1 O4 W3 -61.5(7) . . . . ?
O1 Si1 O4 W1 61.2(8) . . . . ?
O1 Si1 O4 W1A 43.6(10) . . . . ?
O9 W4 O7 W4A -93.0(8) . . . . ?
O9 W4 O7 Ag2A 109.8(6) . . . . ?
O9 W4 O6 W5 118.9(15) . . . . ?
O9 W4 O6 W4A 97.6(15) . . . . ?
O9 W4 W4A W9 -69.4(17) . . . . ?
O9 W4 W4A O1 -78.3(5) . . . . ?
O9 W4 W4A O5 -163.2(4) . . . . ?
O9 W4 W4A O7 100.7(6) . . . . ?
O9 W4 W4A O6 -99.0(13) . . . . ?
O9 W4 W4A O8 114(4) . . . . ?
O25 W2 O24 W6 136.9(11) . . . . ?
O25 W2 O21 W7 -58.6(17) . . . . ?
O25 W1 O27 W5 -134.7(11) . . . . ?
O25 W1 O27 W1A -98.8(17) . . . . ?
O25 W1 O26 W1A 99.1(10) . . . . ?
O25 W1 W1A Ag11 -161.9(9) . . . . ?
O25 W1 W1A W3 45(2) . . . . ?
O25 W1 W1A O31 -51(3) . . . . ?
O25 W1 W1A O5 160.5(5) . . . . ?
O25 W1 W1A O4 69.2(6) . . . . ?
O25 W1 W1A O27 97.2(15) . . . . ?
O25 W1 W1A O26 -102.8(6) . . . . ?
O31 W3 O33 W9 -134.4(15) . . . . ?
O31 W3 O19 W8 66.9(18) . . . . ?
O31 W1 O27 W5 -60.0(18) . . . . ?
O31 W1 O27 W1A -24.0(17) . . . . ?
O31 W1 O26 W1A 13.1(10) . . . . ?
O31 W1 W1A Ag11 -111(3) . . . . ?
O31 W1 W1A W3 95(4) . . . . ?
O31 W1 W1A O25 51(3) . . . . ?
O31 W1 W1A O5 -149(3) . . . . ?
O31 W1 W1A O4 120(3) . . . . ?
O31 W1 W1A O27 148(2) . . . . ?
O31 W1 W1A O26 -52(3) . . . . ?
O5 W1 O27 W5 22.4(11) . . . . ?
O5 W1 O27 W1A 58.4(17) . . . . ?
O5 W1 O26 W1A -75.3(10) . . . . ?
O5 W1 W1A Ag11 37.6(9) . . . . ?
O5 W1 W1A W3 -116(2) . . . . ?
O5 W1 W1A O25 -160.5(5) . . . . ?
O5 W1 W1A O31 149(3) . . . . ?
O5 W1 W1A O4 -91.4(6) . . . . ?
O5 W1 W1A O27 -63.3(16) . . . . ?
O5 W1 W1A O26 96.7(6) . . . . ?
O5 W4 O9 Co4 0(2) . . . . ?
O5 W4 O9 Ag36 150.2(15) . . . . ?
O5 W4 O9 W4A -64.1(18) . . . . ?
O5 W4 O7 W4A 84.4(8) . . . . ?
O5 W4 O7 Ag2A -72.8(6) . . . . ?
O5 W4 O6 W5 -42.5(15) . . . . ?
O5 W4 O6 W4A -63.7(15) . . . . ?
O5 W4 W4A W9 93.7(17) . . . . ?
O5 W4 W4A O1 84.9(5) . . . . ?
O5 W4 W4A O9 163.2(4) . . . . ?
O5 W4 W4A O7 -96.1(5) . . . . ?
O5 W4 W4A O6 64.1(13) . . . . ?
O5 W4 W4A O8 -83(4) . . . . ?
O64 W10 O80 Co1 -45.2(7) . . . . ?
O64 W10 O45 Ag33 -169.2(4) . . . . ?
O64 W10 O45 Co2 87.1(5) . . . . ?
O64 W10 O45 Co5 -42.0(7) . . . . ?
O64 W11 O44 Ag8 -175.1(6) . . . . ?
O64 W11 O44 Co5 40.7(11) . . . . ?
O71 W17 O77 W10 -81.7(6) . . . . ?
O71 W12 O63 W11 91.1(7) . . . . ?
O59 W12 O63 W11 5.1(6) . . . . ?
O59 W11 O44 Ag8 102.8(6) . . . . ?
O59 W11 O44 Co5 -41.5(11) . . . . ?
O59 W13 O48 W14 58.9(12) . . . . ?
O59 W13 O56 W19 -55.5(14) . . . . ?
O59 Si2 O58 W18 -60.2(8) . . . . ?
O59 Si2 O58 W19 59.1(7) . . . . ?
O59 Si2 O58 W20 178.6(6) . . . . ?
O59 Si2 O72 W10 -58.2(7) . . . . ?
O59 Si2 O72 W16 178.2(5) . . . . ?
O59 Si2 O72 W17 60.6(7) . . . . ?
O59 Si2 O49 W15 179.4(5) . . . . ?
O59 Si2 O49 W14 -56.6(7) . . . . ?
O59 Si2 O49 Co5 64.1(7) . . . . ?
O40 W6 O22 Ag18 -119.9(6) . . . . ?
O40 W6 O22 Co3 76.3(6) . . . . ?
O40 W6 O23 Ag21 -177.4(5) . . . . ?
O40 W5 O35 Co3 -72.9(7) . . . . ?
O48 W13 O56 W19 28.9(15) . . . . ?
O48 W14 O51 W19 -31.1(18) . . . . ?
O38 W8 O39 Ag34 -133.2(6) . . . . ?
O38 W8 O37 Co2 -83.5(6) . . . . ?
O38 W8 O37 Co5 113.1(9) . . . . ?
O38 W9 O36 Co4 83.7(6) . . . . ?
O38 W9 O36 Ag7 -81.9(6) . . . . ?
O38 W9 O34 Ag9 6.7(5) . . . . ?
O20 W7 O17 Ag33 -124.5(8) . . . . ?
O20 W7 O17 Co2 87.3(5) . . . . ?
O20 W6 O22 Ag18 80.8(5) . . . . ?
O20 W6 O22 Co3 -82.9(5) . . . . ?
O20 W6 O23 Ag21 -7.9(5) . . . . ?
O41 W7 O17 Ag33 -23.9(9) . . . . ?
O41 W7 O17 Co2 -172.1(5) . . . . ?
O18 W7 O17 Ag33 75.8(8) . . . . ?
O18 W7 O17 Co2 -72.5(5) . . . . ?
O18 W8 O38 W9 19(2) . . . . ?
O18 W8 O39 Ag34 57.2(6) . . . . ?
O18 W8 O37 Co2 73.9(5) . . . . ?
O18 W8 O37 Co5 -89.6(9) . . . . ?
O22 W6 O23 Ag21 88.7(5) . . . . ?
O46 W14 O51 W19 -131.5(18) . . . . ?
O28 W5 O35 Co3 -173.5(7) . . . . ?
O23 W6 O22 Ag18 -21.5(6) . . . . ?
O23 W6 O22 Co3 174.7(5) . . . . ?
O62 W11 O44 Ag8 -72.4(7) . . . . ?
O62 W11 O44 Co5 143.4(11) . . . . ?
O61 W11 O44 Ag8 28.7(7) . . . . ?
O61 W11 O44 Co5 -115.5(12) . . . . ?
O61 W13 O48 W14 132.9(12) . . . . ?
O61 W13 O56 W19 -53(2) . . . . ?
O56 W13 O48 W14 -26.4(12) . . . . ?
O72 W10 O80 Co1 -148.7(11) . . . . ?
O72 W10 O64 W11 -66.1(10) . . . . ?
O72 W10 O45 Ag33 -84.6(4) . . . . ?
O72 W10 O45 Co2 171.7(5) . . . . ?
O72 W10 O45 Co5 42.6(6) . . . . ?
O72 W17 O77 W10 2.4(5) . . . . ?
O72 W17 O71 W12 53.6(12) . . . . ?
O72 Si2 O58 W18 59.6(8) . . . . ?
O72 Si2 O58 W19 179.0(5) . . . . ?
O72 Si2 O58 W20 -61.5(7) . . . . ?
O72 Si2 O59 W12 -58.9(7) . . . . ?
O72 Si2 O59 W11 61.4(7) . . . . ?
O72 Si2 O59 W13 -179.8(5) . . . . ?
O72 Si2 O49 W15 57.7(7) . . . . ?
O72 Si2 O49 W14 -178.3(5) . . . . ?
O72 Si2 O49 Co5 -57.6(7) . . . . ?
O49 W15 O42 Ag31 -146.8(5) . . . . ?
O49 W15 O42 Co5 3.0(4) . . . . ?
O49 W14 O51 W19 55.5(18) . . . . ?
O49 Si2 O58 W18 179.9(6) . . . . ?
O49 Si2 O58 W19 -60.8(7) . . . . ?
O49 Si2 O58 W20 58.7(8) . . . . ?
O49 Si2 O59 W12 179.3(5) . . . . ?
O49 Si2 O59 W11 -60.4(7) . . . . ?
O49 Si2 O59 W13 58.4(7) . . . . ?
O49 Si2 O72 W10 63.7(7) . . . . ?
O49 Si2 O72 W16 -59.9(7) . . . . ?
O49 Si2 O72 W17 -177.5(5) . . . . ?
O78 W13 O48 W14 -129.9(13) . . . . ?
O78 W13 O56 W19 130.8(15) . . . . ?
O66 W18 O65 W12 -53(2) . . . . ?
O66 W18 O68 W17 130.8(12) . . . . ?
O66 W20 O52 W15 59(2) . . . . ?
O66 W20 O53 W19 73.3(7) . . . . ?
O33 W9 O36 Co4 9(2) . . . . ?
O33 W9 O36 Ag7 -156.7(14) . . . . ?
O33 W9 O34 Ag9 89.2(5) . . . . ?
O33 W3 O19 W8 -20.3(12) . . . . ?
O24 W2 O21 W7 23.4(9) . . . . ?
O24 W6 O22 Ag18 159.2(11) . . . . ?
O24 W6 O22 Co3 -4.6(17) . . . . ?
O24 W6 O23 Ag21 -91.6(5) . . . . ?
O29 W2 O24 W6 63.5(17) . . . . ?
O29 W2 O21 W7 -134.5(9) . . . . ?
O29 W3 O33 W9 -54(2) . . . . ?
O29 W3 O19 W8 138.1(11) . . . . ?
O50 W15 O42 Ag31 129.8(5) . . . . ?
O50 W15 O42 Co5 -80.3(5) . . . . ?
O39 W8 O38 W9 -134.3(14) . . . . ?
O39 W8 O37 Co2 175.3(5) . . . . ?
O39 W8 O37 Co5 11.9(10) . . . . ?
O30 W2 O24 W6 -123.7(11) . . . . ?
O30 W2 O21 W7 125.3(10) . . . . ?
O45 W10 O80 Co1 52.1(7) . . . . ?
O45 W10 O64 W11 26.0(11) . . . . ?
O57 W18 O65 W12 -130.1(14) . . . . ?
O57 W18 O68 W17 45(2) . . . . ?
O43 W14 O51 W19 31(3) . . . . ?
O21 W7 O17 Ag33 156.7(10) . . . . ?
O21 W7 O17 Co2 8.5(16) . . . . ?
O21 W2 O24 W6 -22.3(11) . . . . ?
O32 W3 O33 W9 126.8(15) . . . . ?
O32 W3 O19 W8 -122.9(11) . . . . ?
O4 W2 O24 W6 63.2(10) . . . . ?
O4 W2 O21 W7 -60.6(9) . . . . ?
O4 W3 O33 W9 -59.6(15) . . . . ?
O4 W3 O19 W8 64.0(11) . . . . ?
O4 W1 O27 W5 -61.0(11) . . . . ?
O4 W1 O27 W1A -25.1(17) . . . . ?
O4 W1 W1A Ag11 129.0(13) . . . . ?
O4 W1 W1A W3 -24.5(16) . . . . ?
O4 W1 W1A O25 -69.2(6) . . . . ?
O4 W1 W1A O31 -120(3) . . . . ?
O4 W1 W1A O5 91.4(6) . . . . ?
O4 W1 W1A O27 28.1(18) . . . . ?
O4 W1 W1A O26 -172.0(5) . . . . ?
O4 Si1 O3 Co2 -179.1(5) . . . . ?
O4 Si1 O3 W7 65.4(7) . . . . ?
O4 Si1 O3 W8 -60.8(7) . . . . ?
O4 Si1 O2 Co3 179.4(5) . . . . ?
O4 Si1 O2 W6 -63.3(7) . . . . ?
O4 Si1 O2 W5 61.2(7) . . . . ?
O4 Si1 O1 Co4 179.3(6) . . . . ?
O4 Si1 O1 W9 62.8(7) . . . . ?
O4 Si1 O1 W4 -62.6(8) . . . . ?
O4 Si1 O1 W4A -44.6(11) . . . . ?
O7 W4 O9 Co4 171.5(7) . . . . ?
O7 W4 O9 Ag36 -38.0(7) . . . . ?
O7 W4 O9 W4A 107.7(8) . . . . ?
O7 W4 O6 W5 -139.5(15) . . . . ?
O7 W4 O6 W4A -160.8(15) . . . . ?
O7 W4 W4A W9 -170.1(15) . . . . ?
O7 W4 W4A O1 -179.0(5) . . . . ?
O7 W4 W4A O9 -100.7(6) . . . . ?
O7 W4 W4A O5 96.1(5) . . . . ?
O7 W4 W4A O6 160.3(15) . . . . ?
O7 W4 W4A O8 14(5) . . . . ?
O6 W4 O9 Co4 -85.6(6) . . . . ?
O6 W4 O9 Ag36 64.9(5) . . . . ?
O6 W4 O9 W4A -149.3(7) . . . . ?
O6 W4 O7 W4A 169.8(8) . . . . ?
O6 W4 O7 Ag2A 12.6(6) . . . . ?
O6 W4 W4A W9 30(3) . . . . ?
O6 W4 W4A O1 20.8(16) . . . . ?
O6 W4 W4A O9 99.0(13) . . . . ?
O6 W4 W4A O5 -64.1(13) . . . . ?
O6 W4 W4A O7 -160.3(15) . . . . ?
O6 W4 W4A O8 -147(4) . . . . ?
O6 W5 O35 Co3 85.3(7) . . . . ?
O36 W9 O34 Ag9 -90.0(5) . . . . ?
O27 W1 O26 W1A -168.6(10) . . . . ?
O27 W1 W1A Ag11 100.9(15) . . . . ?
O27 W1 W1A W3 -53(3) . . . . ?
O27 W1 W1A O25 -97.2(15) . . . . ?
O27 W1 W1A O31 -148(2) . . . . ?
O27 W1 W1A O5 63.3(16) . . . . ?
O27 W1 W1A O4 -28.1(18) . . . . ?
O27 W1 W1A O26 160.0(18) . . . . ?
O27 W5 O35 Co3 10(2) . . . . ?
O26 W1 O27 W5 124.7(11) . . . . ?
O26 W1 O27 W1A 160.7(17) . . . . ?
O26 W1 W1A Ag11 -59.0(12) . . . . ?
O26 W1 W1A W3 147.4(18) . . . . ?
O26 W1 W1A O25 102.8(6) . . . . ?
O26 W1 W1A O31 52(3) . . . . ?
O26 W1 W1A O5 -96.7(6) . . . . ?
O26 W1 W1A O4 172.0(5) . . . . ?
O26 W1 W1A O27 -160.0(18) . . . . ?
O67 W18 O65 W12 129.5(14) . . . . ?
O67 W18 O68 W17 -127.4(12) . . . . ?
O37 W8 O38 W9 123.1(15) . . . . ?
O37 W8 O39 Ag34 -37.5(7) . . . . ?
O19 W8 O38 W9 -40.3(14) . . . . ?
O19 W8 O39 Ag34 142.3(6) . . . . ?
O19 W8 O37 Co2 -3.9(17) . . . . ?
O19 W8 O37 Co5 -167.3(10) . . . . ?
O19 W3 O33 W9 25.0(15) . . . . ?
O34 W9 O36 Co4 -173.5(7) . . . . ?
O34 W9 O36 Ag7 20.9(7) . . . . ?
C5 Ag1 C17 Ag5 68(5) . . . . ?
C5 Ag1 C17 Ag2 -38(5) . . . . ?
C5 Ag1 C17 C18 -117(6) . . . . ?
C5 C6 C7 C10 -25(22) . . . . ?
C5 C6 C7 C8 93(21) . . . . ?
C5 C6 C7 C9 -152(20) . . . . ?
C17 C18 C19 C22 46(6) . . . . ?
C17 C18 C19 C21 -75(5) . . . . ?
C17 C18 C19 C20 168(5) . . . . ?
C47 C48 C49 C50 -158(10) . . . . ?
C47 C48 C49 C52 85(11) . . . . ?
C47 C48 C49 C51 -40(11) . . . . ?
C23 C24 C25 C28 -30(16) . . . . ?
C23 C24 C25 C27 -148(15) . . . . ?
C23 C24 C25 C26 93(15) . . . . ?
C59 C60 C61 C62 103(9) . . . . ?
C59 C60 C61 C63 -121(9) . . . . ?
C59 C60 C61 C64 -13(10) . . . . ?
O8 W9 O36 Co4 -75.4(7) . . . . ?
O8 W9 O36 Ag7 119.0(6) . . . . ?
O8 W9 O34 Ag9 174.4(5) . . . . ?
O8 W4 O9 Co4 72.2(6) . . . . ?
O8 W4 O9 Ag36 -137.3(5) . . . . ?
O8 W4 O9 W4A 8.5(7) . . . . ?
O8 W4 O7 W4A 2.2(8) . . . . ?
O8 W4 O7 Ag2A -155.0(5) . . . . ?
O8 W4 O6 W5 9(2) . . . . ?
O8 W4 O6 W4A -12.7(15) . . . . ?
O8 W4 W4A W9 176(100) . . . . ?
O8 W4 W4A O1 167(5) . . . . ?
O8 W4 W4A O9 -114(4) . . . . ?
O8 W4 W4A O5 83(4) . . . . ?
O8 W4 W4A O7 -14(5) . . . . ?
O8 W4 W4A O6 147(4) . . . . ?
W4A W9 O36 Co4 -50.6(6) . . . . ?
W4A W9 O36 Ag7 143.8(5) . . . . ?
W4A W9 O34 Ag9 179.6(2) . . . . ?
W4A W4 O9 Co4 63.7(8) . . . . ?
W4A W4 O9 Ag36 -145.8(7) . . . . ?
W4A W4 O7 Ag2A -157.2(8) . . . . ?
W4A W4 O6 W5 21(2) . . . . ?
W4A O5 W1A Ag11 91.7(18) . . . . ?
W4A O5 W1A W3 30.9(18) . . . . ?
W4A O5 W1A W1 -122.7(17) . . . . ?
W4A O5 W1A O25 -86(2) . . . . ?
W4A O5 W1A O31 70.3(19) . . . . ?
W4A O5 W1A O4 -22.1(18) . . . . ?
W4A O5 W1A O27 -99.4(17) . . . . ?
W4A O5 W1A O26 -175.6(16) . . . . ?
W1A W3 O33 W9 -107.6(15) . . . . ?
W1A W3 O19 W8 60.3(13) . . . . ?
W1A W1 O27 W5 -36(2) . . . . ?
Ag2A W4 O9 Co4 -141.6(5) . . . . ?
Ag2A W4 O9 Ag36 8.9(5) . . . . ?
Ag2A W4 O9 W4A 154.6(7) . . . . ?
Ag2A W4 O7 W4A 157.2(8) . . . . ?
Ag2A W4 O6 W5 -128.7(16) . . . . ?
Ag2A W4 O6 W4A -149.9(14) . . . . ?
Ag2A W4 W4A W9 158.5(8) . . . . ?
Ag2A W4 W4A O1 149.6(9) . . . . ?
Ag2A W4 W4A O9 -132.1(11) . . . . ?
Ag2A W4 W4A O5 64.7(11) . . . . ?
Ag2A W4 W4A O7 -31.4(10) . . . . ?
Ag2A W4 W4A O6 129(2) . . . . ?
Ag2A W4 W4A O8 -18(5) . . . . ?

loop_
_platon_squeeze_void_nr
_platon_squeeze_void_average_x
_platon_squeeze_void_average_y
_platon_squeeze_void_average_z
_platon_squeeze_void_volume
_platon_squeeze_void_count_electrons
_platon_squeeze_void_content
1 -0.033 -0.009 0.001 3956 283 '12 CH3CN,2 H2O'
2 0.016 0.530 0.351 6 0 ' '
3 0.500 0.500 0.500 154 -9 '2 1'
4 0.984 0.470 0.649 6 0 ' '
